data_4105515
loop_
_publ_author_name
'Brian F. Moore'
'G. Ajith Kumar'
'Mei-Chee Tan'
'Jesse Kohl'
'Richard E. Riman'
'Mikhail G. Brik'
'Thomas J. Emge'
'John G. Brennan'

_publ_section_title
;
 Lanthanide Clusters with Chalcogen Encapsulated Ln: NIR Emission from
 Nanoscale NdSex
;
_journal_name_full 'Journal of the American Chemical Society'
_journal_page_first 373
_journal_page_last 378
_journal_paper_doi 10.1021/ja1069322
_journal_volume 133
_journal_year 2011
_chemical_formula_moiety 'C176 H160 N16 Na Nd17 Se34, 11(C5 H5 N)'
_chemical_formula_sum 'C231 H215 N27 Na Nd17 Se34'
_chemical_formula_weight 8529.01
_chemical_name_systematic
; 
 ? 
;
_space_group_IT_number 15
_symmetry_cell_setting monoclinic
_symmetry_space_group_name_Hall '-C 2yc'
_symmetry_space_group_name_H-M 'C 1 2/c 1'
_atom_sites_solution_hydrogens geom
_atom_sites_solution_primary direct
_atom_sites_solution_secondary difmap
_audit_creation_method SHELXL-97
_cell_angle_alpha 90.00
_cell_angle_beta 108.129(1)
_cell_angle_gamma 90.00
_cell_formula_units_Z 4
_cell_length_a 22.4939(13)
_cell_length_b 41.963(2)
_cell_length_c 30.9247(17)
_cell_measurement_reflns_used 9909
_cell_measurement_temperature 100(2)
_cell_measurement_theta_max 26.39
_cell_measurement_theta_min 2.29
_cell_volume 27741(3)
_computing_cell_refinement 'Bruker SMART'
_computing_data_collection 'Bruker SMART'
_computing_data_reduction 'Bruker SAINT'
_computing_molecular_graphics 'Bruker SHELXTL'
_computing_publication_material 'Bruker SHELXTL'
_computing_structure_refinement 'SHELXL-97 (Sheldrick, 1997)'
_computing_structure_solution 'SHELXS-97 (Sheldrick, 1990)'
_diffrn_ambient_temperature 100(2)
_diffrn_measured_fraction_theta_full 0.997
_diffrn_measured_fraction_theta_max 0.997
_diffrn_measurement_device_type 'CCD area detector'
_diffrn_measurement_method 'phi and omega scans'
_diffrn_radiation_monochromator graphite
_diffrn_radiation_source 'fine-focus sealed tube'
_diffrn_radiation_type MoK\a
_diffrn_radiation_wavelength 0.71073
_diffrn_reflns_av_R_equivalents 0.0494
_diffrn_reflns_av_sigmaI/netI 0.0430
_diffrn_reflns_limit_h_max 28
_diffrn_reflns_limit_h_min -28
_diffrn_reflns_limit_k_max 52
_diffrn_reflns_limit_k_min -52
_diffrn_reflns_limit_l_max 38
_diffrn_reflns_limit_l_min -38
_diffrn_reflns_number 127590
_diffrn_reflns_theta_full 26.45
_diffrn_reflns_theta_max 26.45
_diffrn_reflns_theta_min 1.69
_exptl_absorpt_coefficient_mu 7.629
_exptl_absorpt_correction_T_max 0.6173
_exptl_absorpt_correction_T_min 0.2008
_exptl_absorpt_correction_type multi-scan
_exptl_absorpt_process_details 'Bruker SAINT (SADABS)'
_exptl_crystal_colour yellow
_exptl_crystal_density_diffrn 2.042
_exptl_crystal_description lathe
_exptl_crystal_F_000 15908
_exptl_crystal_size_max 0.31
_exptl_crystal_size_mid 0.15
_exptl_crystal_size_min 0.07
_refine_diff_density_max 2.242
_refine_diff_density_min -1.286
_refine_diff_density_rms 0.189
_refine_ls_extinction_method none
_refine_ls_goodness_of_fit_ref 1.075
_refine_ls_hydrogen_treatment constr
_refine_ls_matrix_type full
_refine_ls_number_parameters 1944
_refine_ls_number_reflns 28496
_refine_ls_number_restraints 6726
_refine_ls_restrained_S_all 1.020
_refine_ls_R_factor_all 0.0828
_refine_ls_R_factor_gt 0.0516
_refine_ls_shift/su_max 0.081
_refine_ls_shift/su_mean 0.004
_refine_ls_structure_factor_coef Fsqd
_refine_ls_weighting_details 'w=1/[\s^2^(Fo^2^)+(0.0800P)^2^+250.0000P] where P=(Fo^2^+2Fc^2^)/3'
_refine_ls_weighting_scheme calc
_refine_ls_wR_factor_gt 0.1425
_refine_ls_wR_factor_ref 0.1544
_reflns_number_gt 20150
_reflns_number_total 28496
_reflns_threshold_expression >2sigma(I)
_cod_data_source_file ja1069322_si_002.cif
_cod_data_source_block nd17_lt
_cod_depositor_comments
;
The following automatic conversions were performed:

'_refine_ls_weighting_scheme' value 'calc
w=1/[\s^2^(Fo^2^)+(0.0800P)^2^+250.0000P] where P=(Fo^2^+2Fc^2^)/3'
was changed to 'calc'. New tag '_refine_ls_weighting_details' was
created. The value of the new tag was set to
'w=1/[\s^2^(Fo^2^)+(0.0800P)^2^+250.0000P] where P=(Fo^2^+2Fc^2^)/3'.

Automatic conversion script
Id: cif_fix_values 3143 2015-03-26 13:38:13Z robertas 
;
_cod_database_code 4105515

loop_
_symmetry_equiv_pos_as_xyz
'x, y, z'
'-x, y, -z+1/2'
'x+1/2, y+1/2, z'
'-x+1/2, y+1/2, -z+1/2'
'-x, -y, -z'
'x, -y, z-1/2'
'-x+1/2, -y+1/2, -z'
'x+1/2, -y+1/2, z-1/2'

loop_
_atom_site_label
_atom_site_type_symbol
_atom_site_fract_x
_atom_site_fract_y
_atom_site_fract_z
_atom_site_U_iso_or_equiv
_atom_site_adp_type
_atom_site_occupancy
_atom_site_calc_flag
_atom_site_refinement_flags
_atom_site_disorder_group
Nd1 Nd 0.213906(18) 0.371699(11) 0.734443(14) 0.03780(10) Uani 1 d U .
Nd2 Nd 0.086769(19) 0.370003(11) 0.619188(14) 0.03879(10) Uani 1 d U .
Nd3 Nd -0.092248(19) 0.371079(11) 0.580877(13) 0.03661(10) Uani 1 d U .
Nd4 Nd -0.217134(18) 0.370526(11) 0.641272(14) 0.03759(10) Uani 1 d U .
Nd5 Nd 0.10419(2) 0.286428(11) 0.711379(16) 0.04204(11) Uani 1 d U .
Nd6 Nd -0.090142(19) 0.286423(10) 0.657296(16) 0.03933(11) Uani 1 d U .
Nd7 Nd 0.137333(19) 0.455271(10) 0.786373(13) 0.03581(10) Uani 1 d U .
Nd8 Nd 0.00772(2) 0.455627(10) 0.656338(13) 0.03558(10) Uani 1 d U .
Nd9 Nd 0.0000 0.371298(14) 0.7500 0.02975(12) Uani 1 d SU .
Se1 Se 0.00204(3) 0.335758(18) 0.66118(2) 0.03334(17) Uani 1 d U .
Se2 Se 0.09207(3) 0.406350(18) 0.70814(2) 0.03098(16) Uani 1 d U .
Se3 Se -0.09029(3) 0.406347(18) 0.66550(2) 0.03076(16) Uani 1 d U .
Se4 Se -0.12881(3) 0.335734(18) 0.71927(3) 0.03221(16) Uani 1 d U .
Se5 Se 0.17606(4) 0.32248(2) 0.66607(3) 0.0448(2) Uani 1 d U .
Se6 Se -0.00350(4) 0.41876(2) 0.57569(2) 0.04137(19) Uani 1 d U .
Se7 Se -0.17998(3) 0.32273(2) 0.58817(3) 0.03930(19) Uani 1 d U .
Se8 Se -0.25165(3) 0.41905(2) 0.69531(3) 0.03965(19) Uani 1 d U .
Se9 Se 0.0000 0.46742(3) 0.7500 0.0426(3) Uani 1 d SU .
Se10 Se 0.0000 0.27419(3) 0.7500 0.0445(3) Uani 1 d SU .
Se11 Se -0.00474(4) 0.32615(2) 0.55260(3) 0.0511(2) Uani 1 d DU .
C1 C -0.0052(5) 0.3319(2) 0.4905(3) 0.073(2) Uani 1 d DU .
C2 C -0.0006(5) 0.3047(3) 0.4651(3) 0.089(2) Uani 1 d DU .
H2 H 0.0004 0.2841 0.4779 0.107 Uiso 1 calc R .
C3 C 0.0024(6) 0.3082(3) 0.4210(3) 0.100(3) Uani 1 d DU .
H3 H 0.0072 0.2900 0.4041 0.120 Uiso 1 calc R .
C4 C -0.0017(6) 0.3377(3) 0.4025(4) 0.100(3) Uani 1 d DU .
H4 H -0.0019 0.3398 0.3719 0.120 Uiso 1 calc R .
C5 C -0.0056(6) 0.3642(3) 0.4264(3) 0.092(3) Uani 1 d DU .
H5 H -0.0071 0.3846 0.4128 0.111 Uiso 1 calc R .
C6 C -0.0073(5) 0.3615(3) 0.4711(3) 0.077(2) Uani 1 d DU .
H6 H -0.0099 0.3801 0.4879 0.092 Uiso 1 calc R .
Se12 Se 0.19662(4) 0.41512(2) 0.65117(3) 0.0519(2) Uani 1 d DU .
C7 C 0.2579(4) 0.4070(2) 0.6204(3) 0.078(2) Uani 1 d DU .
C8 C 0.2849(5) 0.4336(3) 0.6069(4) 0.095(2) Uani 1 d DU .
H8 H 0.2719 0.4545 0.6118 0.114 Uiso 1 calc R .
C9 C 0.3319(5) 0.4293(3) 0.5857(4) 0.106(3) Uani 1 d DU .
H9 H 0.3499 0.4470 0.5752 0.127 Uiso 1 calc R .
C10 C 0.3501(5) 0.3993(3) 0.5809(4) 0.106(3) Uani 1 d DU .
H10 H 0.3829 0.3962 0.5680 0.128 Uiso 1 calc R .
C11 C 0.3242(5) 0.3734(3) 0.5935(4) 0.098(3) Uani 1 d DU .
H11 H 0.3384 0.3527 0.5890 0.117 Uiso 1 calc R .
C12 C 0.2760(4) 0.3769(3) 0.6134(4) 0.082(2) Uani 1 d DU .
H12 H 0.2565 0.3588 0.6216 0.098 Uiso 1 calc R .
Se13 Se -0.20380(4) 0.41568(2) 0.56831(3) 0.0513(2) Uani 1 d DU .
C13 C -0.2696(5) 0.4118(2) 0.5114(3) 0.096(3) Uani 1 d DU .
C14 C -0.2994(6) 0.4392(2) 0.4901(4) 0.124(3) Uani 1 d DU .
H14 H -0.2869 0.4594 0.5039 0.149 Uiso 1 calc R .
C15 C -0.3474(7) 0.4375(3) 0.4491(5) 0.145(4) Uani 1 d DU .
H15 H -0.3646 0.4563 0.4329 0.173 Uiso 1 calc R .
C16 C -0.3691(7) 0.4086(3) 0.4328(5) 0.145(4) Uani 1 d DU .
H16 H -0.4089 0.4066 0.4104 0.174 Uiso 1 calc R .
C17 C -0.3346(7) 0.3824(3) 0.4482(4) 0.128(4) Uani 1 d DU .
H17 H -0.3424 0.3633 0.4308 0.153 Uiso 1 calc R .
C18 C -0.2874(6) 0.3833(3) 0.4899(4) 0.101(3) Uani 1 d DU .
H18 H -0.2676 0.3642 0.5033 0.121 Uiso 1 calc R .
Se14 Se -0.28223(4) 0.32617(2) 0.69050(3) 0.0497(2) Uani 1 d DU .
C19 C -0.3717(3) 0.3309(2) 0.6702(3) 0.064(2) Uani 1 d DU .
C20 C -0.4086(4) 0.3033(2) 0.6625(4) 0.075(2) Uani 1 d DU .
H20 H -0.3890 0.2830 0.6698 0.090 Uiso 1 calc R .
C21 C -0.4728(4) 0.3051(3) 0.6446(4) 0.090(3) Uani 1 d DU .
H21 H -0.4977 0.2863 0.6409 0.108 Uiso 1 calc R .
C22 C -0.5003(5) 0.3341(3) 0.6322(4) 0.091(3) Uani 1 d DU .
H22 H -0.5440 0.3354 0.6171 0.109 Uiso 1 calc R .
C23 C -0.4655(4) 0.3613(3) 0.6412(4) 0.081(2) Uani 1 d DU .
H23 H -0.4857 0.3814 0.6347 0.097 Uiso 1 calc R .
C24 C -0.4005(4) 0.3600(2) 0.6599(4) 0.069(2) Uani 1 d DU .
H24 H -0.3764 0.3790 0.6654 0.083 Uiso 1 calc R .
N1 N 0.32365(7) 0.37284(3) 0.72708(13) 0.0633(18) Uani 1 d DU .
C49 C 0.35164(6) 0.40077(3) 0.72586(13) 0.074(2) Uani 1 d DU .
H49 H 0.3321 0.4196 0.7318 0.089 Uiso 1 calc R .
C50 C 0.40741(9) 0.40360(3) 0.71640(16) 0.086(2) Uani 1 d DU .
H50 H 0.4263 0.4238 0.7158 0.103 Uiso 1 calc R .
C51 C 0.43374(9) 0.37658(3) 0.70814(15) 0.093(3) Uani 1 d DU .
H51 H 0.4707 0.3777 0.6995 0.112 Uiso 1 calc R .
C52 C 0.40933(6) 0.34809(3) 0.71173(14) 0.090(3) Uani 1 d DU .
H52 H 0.4308 0.3291 0.7087 0.108 Uiso 1 calc R .
C53 C 0.35251(15) 0.34653(3) 0.7199(2) 0.075(2) Uani 1 d DU .
H53 H 0.3336 0.3264 0.7205 0.090 Uiso 1 calc R .
N2 N 0.12918(10) 0.36867(3) 0.55189(8) 0.0774(18) Uani 1 d DU .
C54 C 0.13376(9) 0.39564(3) 0.53018(8) 0.097(2) Uani 1 d DU .
H54 H 0.1216 0.4150 0.5409 0.116 Uiso 1 calc R .
C55 C 0.15532(13) 0.39676(3) 0.49306(9) 0.116(3) Uani 1 d DU .
H55 H 0.1567 0.4162 0.4776 0.139 Uiso 1 calc R .
C56 C 0.17419(16) 0.36920(3) 0.47978(10) 0.122(3) Uani 1 d DU .
H56 H 0.1918 0.3693 0.4556 0.147 Uiso 1 calc R .
C57 C 0.16887(10) 0.34160(3) 0.49972(8) 0.110(3) Uani 1 d DU .
H57 H 0.1793 0.3221 0.4882 0.132 Uiso 1 calc R .
C58 C 0.1480(3) 0.34177(4) 0.53721(14) 0.092(2) Uani 1 d DU .
H58 H 0.1471 0.3224 0.5529 0.110 Uiso 1 calc R .
N3 N -0.1421(3) 0.37037(3) 0.49393(4) 0.0499(15) Uani 1 d DU .
C59 C -0.1578(3) 0.34282(4) 0.47163(4) 0.0498(18) Uani 1 d DU .
H59 H -0.1539 0.3238 0.4889 0.060 Uiso 1 calc R .
C60 C -0.1795(4) 0.34065(4) 0.42482(5) 0.070(2) Uani 1 d DU .
H60 H -0.1900 0.3207 0.4098 0.083 Uiso 1 calc R .
C61 C -0.1850(4) 0.36796(4) 0.40144(5) 0.088(3) Uani 1 d DU .
H61 H -0.2015 0.3674 0.3692 0.105 Uiso 1 calc R .
C62 C -0.1680(5) 0.39587(5) 0.42233(4) 0.088(3) Uani 1 d DU .
H62 H -0.1687 0.4147 0.4051 0.106 Uiso 1 calc R .
C63 C -0.1494(5) 0.39698(4) 0.46923(6) 0.072(2) Uani 1 d DU .
H63 H -0.1417 0.4170 0.4842 0.086 Uiso 1 calc R .
N4 N -0.32870(8) 0.36871(3) 0.58486(16) 0.0684(19) Uani 1 d DU .
C64 C -0.35566(7) 0.34082(3) 0.56940(17) 0.081(3) Uani 1 d DU .
H64 H -0.3322 0.3219 0.5791 0.097 Uiso 1 calc R .
C65 C -0.41582(10) 0.33815(3) 0.5401(2) 0.099(3) Uani 1 d DU .
H65 H -0.4336 0.3180 0.5292 0.119 Uiso 1 calc R .
C66 C -0.44807(11) 0.36527(3) 0.5277(2) 0.114(3) Uani 1 d DU .
H66 H -0.4908 0.3643 0.5097 0.137 Uiso 1 calc R .
C67 C -0.42153(8) 0.39370(3) 0.53998(17) 0.105(3) Uani 1 d DU .
H67 H -0.4428 0.4127 0.5272 0.125 Uiso 1 calc R .
C68 C -0.36266(15) 0.39505(4) 0.5715(2) 0.083(3) Uani 1 d DU .
H68 H -0.3461 0.4151 0.5839 0.100 Uiso 1 calc R .
N5 N 0.19096(5) 0.24741(4) 0.70160(13) 0.0638(18) Uani 1 d DU .
C69 C 0.25016(5) 0.25598(5) 0.72262(14) 0.071(2) Uani 1 d DU .
H69 H 0.2576 0.2757 0.7385 0.085 Uiso 1 calc R .
C70 C 0.30090(6) 0.23762(4) 0.72234(13) 0.082(3) Uani 1 d DU .
H70 H 0.3423 0.2433 0.7398 0.098 Uiso 1 calc R .
C71 C 0.28915(5) 0.21145(7) 0.69623(18) 0.095(3) Uani 1 d DU .
H71 H 0.3232 0.1990 0.6937 0.114 Uiso 1 calc R .
C72 C 0.23080(6) 0.20242(7) 0.67376(17) 0.101(3) Uani 1 d DU .
H72 H 0.2234 0.1840 0.6550 0.121 Uiso 1 calc R .
C73 C 0.18142(7) 0.22019(9) 0.6782(2) 0.084(3) Uani 1 d DU .
H73 H 0.1398 0.2129 0.6643 0.101 Uiso 1 calc R .
N6 N -0.13489(8) 0.24752(6) 0.58717(4) 0.0606(16) Uani 1 d DU .
C74 C -0.12416(12) 0.25708(6) 0.54905(5) 0.077(2) Uani 1 d DU .
H74 H -0.0977 0.2750 0.5506 0.092 Uiso 1 calc R .
C75 C -0.14964(9) 0.24229(7) 0.50756(5) 0.091(3) Uani 1 d DU .
H75 H -0.1395 0.2489 0.4813 0.109 Uiso 1 calc R .
C76 C -0.18937(12) 0.21821(7) 0.50598(5) 0.095(3) Uani 1 d DU .
H76 H -0.2109 0.2088 0.4774 0.114 Uiso 1 calc R .
C77 C -0.19939(17) 0.20707(7) 0.54355(6) 0.087(3) Uani 1 d DU .
H77 H -0.2246 0.1887 0.5422 0.105 Uiso 1 calc R .
C78 C -0.1727(2) 0.22260(10) 0.58431(7) 0.072(2) Uani 1 d DU .
H78 H -0.1814 0.2154 0.6108 0.086 Uiso 1 calc R .
N7 N 0.22969(8) 0.49375(4) 0.82819(7) 0.0573(17) Uani 1 d DU .
C79 C 0.26529(8) 0.48503(5) 0.86974(7) 0.067(2) Uani 1 d DU .
H79 H 0.2550 0.4659 0.8823 0.081 Uiso 1 calc R .
C80 C 0.31614(11) 0.50239(6) 0.89533(7) 0.079(3) Uani 1 d DU .
H80 H 0.3389 0.4965 0.9256 0.095 Uiso 1 calc R .
C81 C 0.33204(12) 0.52801(6) 0.87551(9) 0.088(3) Uani 1 d DU .
H81 H 0.3680 0.5400 0.8917 0.105 Uiso 1 calc R .
C82 C 0.29867(9) 0.53715(6) 0.83365(9) 0.079(3) Uani 1 d DU .
H82 H 0.3107 0.5554 0.8202 0.095 Uiso 1 calc R .
C83 C 0.24653(18) 0.51980(9) 0.81020(11) 0.069(2) Uani 1 d DU .
H83 H 0.2222 0.5265 0.7807 0.083 Uiso 1 calc R .
N8 N 0.03169(6) 0.49627(4) 0.59776(7) 0.0635(18) Uani 1 d DU .
C84 C 0.07705(8) 0.48648(4) 0.58142(8) 0.070(2) Uani 1 d DU .
H84 H 0.0994 0.4677 0.5938 0.084 Uiso 1 calc R .
C85 C 0.09300(9) 0.50230(5) 0.54753(9) 0.083(2) Uani 1 d DU .
H85 H 0.1265 0.4953 0.5374 0.099 Uiso 1 calc R .
C86 C 0.05905(7) 0.52805(6) 0.52959(8) 0.082(2) Uani 1 d DU .
H86 H 0.0678 0.5391 0.5054 0.098 Uiso 1 calc R .
C87 C 0.01321(9) 0.53860(5) 0.54478(9) 0.079(2) Uani 1 d DU .
H87 H -0.0099 0.5571 0.5319 0.095 Uiso 1 calc R .
C88 C -0.00022(13) 0.52230(7) 0.57934(12) 0.068(2) Uani 1 d DU .
H88 H -0.0328 0.5298 0.5902 0.082 Uiso 1 calc R .
Na1A Na 0.0000 0.5401(3) 0.7500 0.150 Uiso 0.5902(15) d SPDU 1
Se15 Se -0.14042(6) 0.23861(4) 0.70613(7) 0.0524(6) Uani 0.5902(15) d PDU 1
C25A C -0.22923(10) 0.23170(8) 0.67874(12) 0.066(2) Uani 0.5902(15) d PDU 1
C26A C -0.25900(18) 0.20687(13) 0.6935(2) 0.073(2) Uani 0.5902(15) d PDU 1
H26A H -0.2354 0.1933 0.7172 0.088 Uiso 0.5902(15) calc PR 1
C27A C -0.3228(3) 0.2016(2) 0.6741(3) 0.078(2) Uani 0.5902(15) d PDU 1
H27A H -0.3423 0.1846 0.6846 0.093 Uiso 0.5902(15) calc PR 1
C28A C -0.3572(4) 0.2208(2) 0.6403(3) 0.075(3) Uani 0.5902(15) d PDU 1
H28A H -0.4008 0.2171 0.6271 0.090 Uiso 0.5902(15) calc PR 1
C29A C -0.3295(3) 0.2450(2) 0.6254(3) 0.071(2) Uani 0.5902(15) d PDU 1
H29A H -0.3540 0.2583 0.6017 0.085 Uiso 0.5902(15) calc PR 1
C30A C -0.2653(4) 0.2510(2) 0.6441(3) 0.064(3) Uani 0.5902(15) d PDU 1
H30A H -0.2466 0.2682 0.6331 0.077 Uiso 0.5902(15) calc PR 1
Se26 Se 0.09157(4) 0.50333(5) 0.84261(10) 0.0822(11) Uani 0.5902(15) d PDU 1
C31B C 0.15151(5) 0.51926(9) 0.89627(18) 0.069(2) Uani 0.5902(15) d PDU 1
C32B C 0.18330(10) 0.54737(14) 0.8931(3) 0.072(3) Uani 0.5902(15) d PDU 1
H32B H 0.1753 0.5583 0.8650 0.087 Uiso 0.5902(15) calc PR 1
C33B C 0.22735(18) 0.5589(2) 0.9328(3) 0.081(3) Uani 0.5902(15) d PDU 1
H33B H 0.2499 0.5780 0.9320 0.097 Uiso 0.5902(15) calc PR 1
C34B C 0.2373(3) 0.5425(2) 0.9725(4) 0.083(3) Uani 0.5902(15) d PDU 1
H34B H 0.2672 0.5504 0.9993 0.100 Uiso 0.5902(15) calc PR 1
C35B C 0.2064(2) 0.5153(2) 0.9752(4) 0.080(2) Uani 0.5902(15) d PDU 1
H35B H 0.2146 0.5045 1.0034 0.096 Uiso 0.5902(15) calc PR 1
C36B C 0.1623(3) 0.5032(3) 0.9363(3) 0.071(2) Uani 0.5902(15) d PDU 1
H36B H 0.1402 0.4842 0.9377 0.085 Uiso 0.5902(15) calc PR 1
Se17 Se 0.01491(3) 0.25405(4) 0.63031(5) 0.0432(4) Uani 0.5902(15) d PDU 1
C37A C 0.00052(3) 0.21002(14) 0.6381(2) 0.066(2) Uani 0.5902(15) d PDU 1
C38A C -0.01974(7) 0.1910(2) 0.5992(3) 0.066(3) Uani 0.5902(15) d PDU 1
H38A H -0.0260 0.2000 0.5699 0.079 Uiso 0.5902(15) calc PR 1
C39A C -0.03061(13) 0.1587(2) 0.6039(4) 0.069(3) Uani 0.5902(15) d PDU 1
H39A H -0.0444 0.1456 0.5776 0.082 Uiso 0.5902(15) calc PR 1
C40A C -0.02169(14) 0.1458(3) 0.6457(4) 0.074(3) Uani 0.5902(15) d PDU 1
H40A H -0.0293 0.1237 0.6483 0.089 Uiso 0.5902(15) calc PR 1
C41A C -0.00216(13) 0.1639(3) 0.6834(4) 0.077(3) Uani 0.5902(15) d PDU 1
H41A H 0.0038 0.1545 0.7124 0.092 Uiso 0.5902(15) calc PR 1
C42A C 0.00953(19) 0.1967(2) 0.6805(4) 0.073(3) Uani 0.5902(15) d PDU 1
H42A H 0.0233 0.2095 0.7072 0.087 Uiso 0.5902(15) calc PR 1
Se28 Se 0.11767(9) 0.50020(2) 0.70795(5) 0.0611(6) Uani 0.5902(15) d PDU 1
C43B C 0.1901(3) 0.50636(5) 0.68879(12) 0.081(2) Uani 0.5902(15) d PDU 1
C44B C 0.2459(4) 0.49049(7) 0.7109(2) 0.098(3) Uani 0.5902(15) d PDU 1
H44B H 0.2481 0.4765 0.7355 0.118 Uiso 0.5902(15) calc PR 1
C45B C 0.2985(5) 0.49520(12) 0.6965(3) 0.111(3) Uani 0.5902(15) d PDU 1
H45B H 0.3362 0.4843 0.7118 0.133 Uiso 0.5902(15) calc PR 1
C46B C 0.2971(6) 0.51469(14) 0.6619(3) 0.113(2) Uani 0.5902(15) d PDU 1
H46B H 0.3334 0.5175 0.6527 0.136 Uiso 0.5902(15) calc PR 1
C47B C 0.2434(5) 0.53030(12) 0.6400(3) 0.109(3) Uani 0.5902(15) d PDU 1
H47B H 0.2420 0.5442 0.6154 0.130 Uiso 0.5902(15) calc PR 1
C48B C 0.1900(5) 0.52613(18) 0.6535(3) 0.095(3) Uani 0.5902(15) d PDU 1
H48B H 0.1528 0.5373 0.6378 0.114 Uiso 0.5902(15) calc PR 1
N9A N -0.10626(6) 0.59178(4) 0.68714(8) 0.195(4) Uani 0.5902(15) d PDU 1
C89A C -0.09413(9) 0.60809(4) 0.65371(9) 0.198(4) Uani 0.5902(15) d PDU 1
H89A H -0.0647 0.5995 0.6405 0.238 Uiso 0.5902(15) calc PR 1
C90A C -0.12237(7) 0.63674(5) 0.63746(9) 0.196(4) Uani 0.5902(15) d PDU 1
H90A H -0.1083 0.6496 0.6173 0.235 Uiso 0.5902(15) calc PR 1
C91A C -0.17056(9) 0.64559(4) 0.65154(10) 0.199(4) Uani 0.5902(15) d PDU 1
H91A H -0.1939 0.6641 0.6388 0.239 Uiso 0.5902(15) calc PR 1
C92A C -0.18658(9) 0.62905(5) 0.68309(11) 0.196(4) Uani 0.5902(15) d PDU 1
H92A H -0.2219 0.6351 0.6918 0.235 Uiso 0.5902(15) calc PR 1
C93A C -0.15110(17) 0.60299(9) 0.70287(14) 0.200(4) Uani 0.5902(15) d PDU 1
H93A H -0.1587 0.5929 0.7281 0.240 Uiso 0.5902(15) calc PR 1
N10A N 0.02819(5) 0.21500(4) 0.4933 0.164(3) Uani 0.5902(15) d PDU 1
C94A C 0.06000(5) 0.19837(6) 0.47092(10) 0.175(4) Uani 0.5902(15) d PDU 1
H94A H 0.0381 0.1831 0.4491 0.210 Uiso 0.5902(15) calc PR 1
C95A C 0.12321(7) 0.20234(4) 0.47801(11) 0.175(4) Uani 0.5902(15) d PDU 1
H95A H 0.1459 0.1884 0.4647 0.211 Uiso 0.5902(15) calc PR 1
C96A C 0.15101(6) 0.22676(6) 0.50456(12) 0.171(4) Uani 0.5902(15) d PDU 1
H96A H 0.1930 0.2321 0.5069 0.205 Uiso 0.5902(15) calc PR 1
C97A C 0.12109(6) 0.24381(7) 0.52781(14) 0.160(3) Uani 0.5902(15) d PDU 1
H97A H 0.1413 0.2612 0.5463 0.192 Uiso 0.5902(15) calc PR 1
C98A C 0.06032(11) 0.23581(9) 0.52450(13) 0.154(3) Uani 0.5902(15) d PDU 1
H98A H 0.0411 0.2453 0.5447 0.185 Uiso 0.5902(15) calc PR 1
Na1B Na 0.0000 0.1993(3) 0.7500 0.086(3) Uani 0.4098(15) d SPDU 2
Se25 Se -0.13413(7) 0.23799(6) 0.71443(10) 0.0567(10) Uani 0.4098(15) d PDU 2
C25B C -0.21852(10) 0.22219(11) 0.69258(13) 0.070(3) Uani 0.4098(15) d PDU 2
C26B C -0.2329(2) 0.19340(16) 0.7097(2) 0.074(3) Uani 0.4098(15) d PDU 2
H26B H -0.2011 0.1820 0.7318 0.089 Uiso 0.4098(15) calc PR 2
C27B C -0.2936(3) 0.1813(2) 0.6946(3) 0.076(3) Uani 0.4098(15) d PDU 2
H27B H -0.3033 0.1617 0.7063 0.091 Uiso 0.4098(15) calc PR 2
C28B C -0.3387(5) 0.1977(3) 0.6631(3) 0.078(3) Uani 0.4098(15) d PDU 2
H28B H -0.3800 0.1894 0.6528 0.094 Uiso 0.4098(15) calc PR 2
C29B C -0.3253(4) 0.2256(3) 0.6463(4) 0.076(3) Uani 0.4098(15) d PDU 2
H29B H -0.3576 0.2367 0.6242 0.091 Uiso 0.4098(15) calc PR 2
C30B C -0.2651(5) 0.2382(3) 0.6607(3) 0.069(2) Uani 0.4098(15) d PDU 2
H30B H -0.2564 0.2579 0.6486 0.083 Uiso 0.4098(15) calc PR 2
Se16 Se 0.08901(4) 0.50400(4) 0.84128(8) 0.0298(7) Uani 0.4098(15) d PDU 2
C31A C 0.14723(6) 0.51046(9) 0.90134(18) 0.067(3) Uani 0.4098(15) d PDU 2
C32A C 0.18882(11) 0.53629(16) 0.9108(3) 0.073(3) Uani 0.4098(15) d PDU 2
H32A H 0.1880 0.5508 0.8870 0.087 Uiso 0.4098(15) calc PR 2
C33A C 0.2314(2) 0.5415(2) 0.9539(4) 0.080(3) Uani 0.4098(15) d PDU 2
H33A H 0.2588 0.5593 0.9588 0.096 Uiso 0.4098(15) calc PR 2
C34A C 0.2342(3) 0.5215(2) 0.9889(4) 0.079(3) Uani 0.4098(15) d PDU 2
H34A H 0.2632 0.5250 1.0183 0.095 Uiso 0.4098(15) calc PR 2
C35A C 0.1943(2) 0.4962(2) 0.9806(4) 0.073(3) Uani 0.4098(15) d PDU 2
H35A H 0.1957 0.4820 1.0047 0.088 Uiso 0.4098(15) calc PR 2
C36A C 0.1512(4) 0.4905(3) 0.9375(3) 0.068(3) Uani 0.4098(15) d PDU 2
H36A H 0.1241 0.4726 0.9332 0.081 Uiso 0.4098(15) calc PR 2
Se27 Se 0.01533(5) 0.23657(5) 0.66440(9) 0.0701(8) Uani 0.4098(15) d PDU 2
C37B C 0.03475(6) 0.22291(13) 0.6118(2) 0.078(2) Uani 0.4098(15) d PDU 2
C38B C 0.06472(11) 0.2428(2) 0.5896(3) 0.105(3) Uani 0.4098(15) d PDU 2
H38B H 0.0757 0.2637 0.6011 0.126 Uiso 0.4098(15) calc PR 2
C39B C 0.0794(2) 0.2331(3) 0.5508(4) 0.133(3) Uani 0.4098(15) d PDU 2
H39B H 0.1000 0.2470 0.5359 0.159 Uiso 0.4098(15) calc PR 2
C40B C 0.0630(2) 0.2032(3) 0.5354(5) 0.135(3) Uani 0.4098(15) d PDU 2
H40B H 0.0721 0.1956 0.5092 0.162 Uiso 0.4098(15) calc PR 2
C41B C 0.0339(2) 0.1843(3) 0.5575(4) 0.112(3) Uani 0.4098(15) d PDU 2
H41B H 0.0232 0.1634 0.5457 0.135 Uiso 0.4098(15) calc PR 2
C42B C 0.0183(3) 0.1925(3) 0.5959(4) 0.086(3) Uani 0.4098(15) d PDU 2
H42B H -0.0024 0.1782 0.6103 0.103 Uiso 0.4098(15) calc PR 2
Se18 Se 0.13130(5) 0.48730(6) 0.69971(6) 0.0423(6) Uani 0.4098(15) d PDU 2
C43A C 0.10988(7) 0.53200(17) 0.69630(13) 0.062(3) Uani 0.4098(15) d PDU 2
C44A C 0.07315(13) 0.5447(2) 0.7209(2) 0.075(3) Uani 0.4098(15) d PDU 2
H44A H 0.0579 0.5314 0.7400 0.090 Uiso 0.4098(15) calc PR 2
C45A C 0.0591(2) 0.5771(3) 0.7172(2) 0.085(4) Uani 0.4098(15) d PDU 2
H45A H 0.0340 0.5851 0.7344 0.102 Uiso 0.4098(15) calc PR 2
C46A C 0.0781(3) 0.5976(3) 0.6915(3) 0.084(4) Uani 0.4098(15) d PDU 2
H46A H 0.0672 0.6196 0.6902 0.101 Uiso 0.4098(15) calc PR 2
C47A C 0.1133(2) 0.5857(3) 0.6678(3) 0.078(4) Uani 0.4098(15) d PDU 2
H47A H 0.1280 0.5995 0.6490 0.094 Uiso 0.4098(15) calc PR 2
C48A C 0.1292(4) 0.5533(3) 0.6700(3) 0.071(3) Uani 0.4098(15) d PDU 2
H48A H 0.1544 0.5459 0.6525 0.085 Uiso 0.4098(15) calc PR 2
N9B N 0.12340(11) 0.14961(5) 0.76571(5) 0.093(3) Uani 0.4098(15) d PDU 2
C89B C 0.14586(11) 0.13414(6) 0.80525(5) 0.095(4) Uani 0.4098(15) d PDU 2
H89B H 0.1365 0.1422 0.8311 0.114 Uiso 0.4098(15) calc PR 2
C90B C 0.18202(14) 0.10701(7) 0.81038(5) 0.095(4) Uani 0.4098(15) d PDU 2
H90B H 0.2015 0.0979 0.8395 0.114 Uiso 0.4098(15) calc PR 2
C91B C 0.1884(2) 0.09413(7) 0.77242(6) 0.098(4) Uani 0.4098(15) d PDU 2
H91B H 0.2105 0.0746 0.7744 0.118 Uiso 0.4098(15) calc PR 2
C92B C 0.16437(13) 0.10805(6) 0.73190(6) 0.097(4) Uani 0.4098(15) d PDU 2
H92B H 0.1673 0.0980 0.7051 0.116 Uiso 0.4098(15) calc PR 2
C93B C 0.1353(3) 0.13724(9) 0.72952(8) 0.095(4) Uani 0.4098(15) d PDU 2
H93B H 0.1235 0.1487 0.7017 0.114 Uiso 0.4098(15) calc PR 2
N10B N 0.26545(7) 0.50306(7) 0.65574(7) 0.116(3) Uani 0.4098(15) d PDU 2
C94B C 0.29360(7) 0.52275(9) 0.63427(7) 0.118(3) Uani 0.4098(15) d PDU 2
H94B H 0.2715 0.5290 0.6040 0.142 Uiso 0.4098(15) calc PR 2
C95B C 0.35322(10) 0.53449(9) 0.65393(8) 0.122(3) Uani 0.4098(15) d PDU 2
H95B H 0.3740 0.5465 0.6369 0.146 Uiso 0.4098(15) calc PR 2
C96B C 0.38041(8) 0.52814(9) 0.69816(8) 0.126(4) Uani 0.4098(15) d PDU 2
H96B H 0.4191 0.5381 0.7138 0.151 Uiso 0.4098(15) calc PR 2
C97B C 0.35440(8) 0.50822(11) 0.72073(8) 0.122(3) Uani 0.4098(15) d PDU 2
H97B H 0.3766 0.5020 0.7510 0.147 Uiso 0.4098(15) calc PR 2
C98B C 0.29489(17) 0.49686(17) 0.69950(11) 0.114(3) Uani 0.4098(15) d PDU 2
H98B H 0.2745 0.4844 0.7163 0.137 Uiso 0.4098(15) calc PR 2
N11A N 0.69715(5) 0.28149(4) 0.87878(19) 0.156(3) Uani 0.5902(15) d PDU 1
C111 C 0.73721(6) 0.25808(4) 0.89746(18) 0.154(3) Uani 0.5902(15) d PDU 1
H111 H 0.7801 0.2609 0.9000 0.185 Uiso 0.5902(15) calc PR 1
C112 C 0.71929(6) 0.23006(6) 0.9132(2) 0.157(4) Uani 0.5902(15) d PDU 1
H112 H 0.7485 0.2136 0.9257 0.188 Uiso 0.5902(15) calc PR 1
C113 C 0.65876(8) 0.22720(5) 0.91000(19) 0.156(3) Uani 0.5902(15) d PDU 1
H113 H 0.6455 0.2092 0.9233 0.187 Uiso 0.5902(15) calc PR 1
C114 C 0.61657(7) 0.24896(5) 0.88859(19) 0.155(3) Uani 0.5902(15) d PDU 1
H114 H 0.5735 0.2460 0.8852 0.186 Uiso 0.5902(15) calc PR 1
C115 C 0.63642(7) 0.27588(12) 0.8715(3) 0.155(3) Uani 0.5902(15) d PDU 1
H115 H 0.6064 0.2907 0.8542 0.185 Uiso 0.5902(15) calc PR 1
N11B N 0.69026(8) 0.27470(6) 0.87566(5) 0.156(3) Uani 0.4098(15) d PDU 2
C211 C 0.71754(10) 0.29426(6) 0.91027(6) 0.158(3) Uani 0.4098(15) d PDU 2
H211 H 0.7476 0.3091 0.9067 0.189 Uiso 0.4098(15) calc PR 2
C212 C 0.70416(9) 0.29394(6) 0.95088(7) 0.161(4) Uani 0.4098(15) d PDU 2
H212 H 0.7200 0.3098 0.9735 0.193 Uiso 0.4098(15) calc PR 2
C213 C 0.66770(16) 0.27022(6) 0.95699(7) 0.160(4) Uani 0.4098(15) d PDU 2
H213 H 0.6598 0.2684 0.9853 0.192 Uiso 0.4098(15) calc PR 2
C214 C 0.64216(13) 0.24912(7) 0.92414(7) 0.157(3) Uani 0.4098(15) d PDU 2
H214 H 0.6191 0.2315 0.9297 0.188 Uiso 0.4098(15) calc PR 2
C215 C 0.6498(2) 0.25331(11) 0.88194(9) 0.156(3) Uani 0.4098(15) d PDU 2
H215 H 0.6260 0.2408 0.8570 0.187 Uiso 0.4098(15) calc PR 2
N12A N 0.58329(8) 0.60020(8) 0.55616(5) 0.228(3) Uani 0.5902(15) d PDU 1
C121 C 0.61202(7) 0.61108(10) 0.59811(5) 0.230(4) Uani 0.5902(15) d PDU 1
H121 H 0.5923 0.6080 0.6209 0.276 Uiso 0.5902(15) calc PR 1
C122 C 0.66897(9) 0.62653(11) 0.60991(4) 0.231(4) Uani 0.5902(15) d PDU 1
H122 H 0.6917 0.6310 0.6407 0.278 Uiso 0.5902(15) calc PR 1
C123 C 0.69070(13) 0.63490(11) 0.5758 0.232(4) Uani 0.5902(15) d PDU 1
H123 H 0.7282 0.6470 0.5824 0.279 Uiso 0.5902(15) calc PR 1
C124 C 0.66079(8) 0.6267 0.53280(4) 0.230(4) Uani 0.5902(15) d PDU 1
H124 H 0.6746 0.6344 0.5087 0.276 Uiso 0.5902(15) calc PR 1
C125 C 0.60951(15) 0.60682(11) 0.52398(7) 0.227(4) Uani 0.5902(15) d PDU 1
H125 H 0.5926 0.5977 0.4946 0.272 Uiso 0.5902(15) calc PR 1
N12B N 0.58574(7) 0.59039(3) 0.53501(10) 0.226(3) Uani 0.4098(15) d PDU 2
C221 C 0.59400(9) 0.56613(4) 0.50945(10) 0.224(4) Uani 0.4098(15) d PDU 2
H221 H 0.6262 0.5678 0.4957 0.269 Uiso 0.4098(15) calc PR 2
C222 C 0.55807(8) 0.53883(5) 0.50214(10) 0.223(4) Uani 0.4098(15) d PDU 2
H222 H 0.5616 0.5230 0.4812 0.267 Uiso 0.4098(15) calc PR 2
C223 C 0.51789(11) 0.53573(4) 0.52604(12) 0.222(4) Uani 0.4098(15) d PDU 2
H223 H 0.4956 0.5163 0.5244 0.267 Uiso 0.4098(15) calc PR 2
C224 C 0.50839(10) 0.55930(5) 0.55213(11) 0.225(4) Uani 0.4098(15) d PDU 2
H224 H 0.4763 0.5577 0.5661 0.270 Uiso 0.4098(15) calc PR 2
C225 C 0.5458(2) 0.58606(7) 0.55858(17) 0.226(4) Uani 0.4098(15) d PDU 2
H225 H 0.5430 0.6016 0.5802 0.271 Uiso 0.4098(15) calc PR 2
N13A N 0.56577(6) 0.45361(4) 0.6673(2) 0.184(3) Uani 0.5902(15) d PDU 1
C131 C 0.50385(6) 0.45385(4) 0.6594(3) 0.183(3) Uani 0.5902(15) d PDU 1
H131 H 0.4808 0.4352 0.6471 0.220 Uiso 0.5902(15) calc PR 1
C132 C 0.47190(8) 0.47985(5) 0.6682(3) 0.186(3) Uani 0.5902(15) d PDU 1
H132 H 0.4288 0.4786 0.6658 0.223 Uiso 0.5902(15) calc PR 1
C133 C 0.50454(6) 0.50688(6) 0.6804(4) 0.191(4) Uani 0.5902(15) d PDU 1
H133 H 0.4831 0.5259 0.6832 0.229 Uiso 0.5902(15) calc PR 1
C134 C 0.56642(8) 0.50770(5) 0.6887(3) 0.190(4) Uani 0.5902(15) d PDU 1
H134 H 0.5888 0.5271 0.6968 0.228 Uiso 0.5902(15) calc PR 1
C135 C 0.59735(7) 0.47987(9) 0.6852(4) 0.186(4) Uani 0.5902(15) d PDU 1
H135 H 0.6418 0.4794 0.6958 0.224 Uiso 0.5902(15) calc PR 1
N13B N 0.57434(7) 0.45292(15) 0.6842 0.184(3) Uani 0.4098(15) d PDU 2
C231 C 0.57917(9) 0.45300(13) 0.64217(4) 0.181(3) Uani 0.4098(15) d PDU 2
H231 H 0.6162 0.4447 0.6378 0.217 Uiso 0.4098(15) calc PR 2
C232 C 0.53302(8) 0.46459(14) 0.60481(5) 0.180(4) Uani 0.4098(15) d PDU 2
H232 H 0.5386 0.4656 0.5756 0.216 Uiso 0.4098(15) calc PR 2
C233 C 0.4800 0.47444(11) 0.61166(6) 0.181(3) Uani 0.4098(15) d PDU 2
H233 H 0.4486 0.4843 0.5874 0.217 Uiso 0.4098(15) calc PR 2
C234 C 0.47026(9) 0.47075(16) 0.65181(7) 0.183(3) Uani 0.4098(15) d PDU 2
H234 H 0.4302 0.4748 0.6549 0.219 Uiso 0.4098(15) calc PR 2
C235 C 0.51919(15) 0.4609(2) 0.68873(8) 0.183(3) Uani 0.4098(15) d PDU 2
H235 H 0.5135 0.4598 0.7179 0.220 Uiso 0.4098(15) calc PR 2
N14 N 0.48980(16) 0.24906(5) 0.77271(11) 0.311(4) Uani 0.50 d PDU .
C141 C 0.5008(2) 0.25622(4) 0.73377(12) 0.311(5) Uani 0.50 d PDU .
H141 H 0.4957 0.2777 0.7235 0.373 Uiso 0.50 calc PR .
C142 C 0.5192(3) 0.23393(5) 0.70773(13) 0.311(5) Uani 0.50 d PDU .
H142 H 0.5243 0.2393 0.6793 0.373 Uiso 0.50 calc PR .
C143 C 0.5296(2) 0.20429(5) 0.72452(12) 0.311(5) Uani 0.50 d PDU .
H143 H 0.5388 0.1879 0.7064 0.373 Uiso 0.50 calc PR .
C144 C 0.5274(2) 0.19729(6) 0.76610(13) 0.313(5) Uani 0.50 d PDU .
H144 H 0.5408 0.1770 0.7793 0.375 Uiso 0.50 calc PR .
C145 C 0.5054(5) 0.21992(9) 0.78970(19) 0.311(5) Uani 0.50 d PDU .
H145 H 0.5013 0.2147 0.8185 0.374 Uiso 0.50 calc PR .

loop_
_atom_site_aniso_label
_atom_site_aniso_U_11
_atom_site_aniso_U_22
_atom_site_aniso_U_33
_atom_site_aniso_U_23
_atom_site_aniso_U_13
_atom_site_aniso_U_12
Nd1 0.02357(18) 0.0512(3) 0.0376(2) 0.00307(19) 0.00803(16) -0.00119(18)
Nd2 0.0308(2) 0.0534(3) 0.0323(2) -0.00237(19) 0.00987(16) -0.00133(19)
Nd3 0.0332(2) 0.0452(2) 0.02730(19) -0.00742(17) 0.00351(16) 0.00060(18)
Nd4 0.02377(19) 0.0487(3) 0.0347(2) -0.01017(18) 0.00105(16) 0.00388(17)
Nd5 0.0315(2) 0.0371(2) 0.0571(3) -0.0048(2) 0.01329(19) 0.00481(18)
Nd6 0.0300(2) 0.0331(2) 0.0510(2) -0.01100(19) 0.00691(18) -0.00298(17)
Nd7 0.0363(2) 0.0360(2) 0.0296(2) 0.00212(17) 0.00226(16) -0.00919(17)
Nd8 0.0386(2) 0.0364(2) 0.02623(19) 0.00481(16) 0.00202(16) -0.00280(18)
Nd9 0.0218(2) 0.0380(3) 0.0271(3) 0.000 0.0041(2) 0.000
Se1 0.0252(3) 0.0382(4) 0.0353(4) -0.0059(3) 0.0076(3) -0.0002(3)
Se2 0.0267(3) 0.0374(4) 0.0256(3) 0.0017(3) 0.0034(3) -0.0028(3)
Se3 0.0272(3) 0.0363(4) 0.0250(3) -0.0036(3) 0.0028(3) 0.0008(3)
Se4 0.0223(3) 0.0355(4) 0.0376(4) -0.0031(3) 0.0074(3) -0.0007(3)
Se5 0.0316(4) 0.0567(5) 0.0479(5) -0.0056(4) 0.0147(3) 0.0057(4)
Se6 0.0434(4) 0.0521(5) 0.0240(3) 0.0024(3) 0.0039(3) -0.0027(4)
Se7 0.0289(4) 0.0486(5) 0.0353(4) -0.0156(3) 0.0025(3) -0.0023(3)
Se8 0.0274(4) 0.0519(5) 0.0351(4) -0.0053(3) 0.0031(3) 0.0103(3)
Se9 0.0402(6) 0.0535(7) 0.0270(5) 0.000 0.0003(4) 0.000
Se10 0.0303(5) 0.0416(6) 0.0593(7) 0.000 0.0105(5) 0.000
Se11 0.0419(4) 0.0608(6) 0.0500(5) -0.0196(4) 0.0134(4) 0.0002(4)
C1 0.053(4) 0.114(5) 0.056(3) -0.033(3) 0.021(3) -0.002(4)
C2 0.073(5) 0.128(5) 0.067(4) -0.046(4) 0.023(4) 0.000(5)
C3 0.086(5) 0.143(5) 0.073(4) -0.050(4) 0.028(4) 0.002(5)
C4 0.082(5) 0.154(6) 0.070(4) -0.036(4) 0.030(4) -0.008(5)
C5 0.077(5) 0.139(5) 0.062(4) -0.024(4) 0.024(4) -0.015(5)
C6 0.059(4) 0.123(5) 0.053(4) -0.022(4) 0.023(4) -0.017(5)
Se12 0.0418(4) 0.0712(6) 0.0403(4) 0.0086(4) 0.0095(4) -0.0149(4)
C7 0.053(4) 0.128(5) 0.057(4) 0.012(4) 0.024(3) -0.020(4)
C8 0.065(4) 0.146(5) 0.078(5) 0.024(5) 0.030(4) -0.026(4)
C9 0.072(5) 0.163(5) 0.089(5) 0.031(5) 0.035(4) -0.026(5)
C10 0.070(5) 0.171(6) 0.087(5) 0.022(5) 0.037(4) -0.015(5)
C11 0.061(4) 0.157(5) 0.081(5) 0.013(5) 0.031(4) -0.004(5)
C12 0.052(4) 0.138(5) 0.062(4) 0.003(5) 0.028(3) -0.009(4)
Se13 0.0516(5) 0.0555(5) 0.0357(4) -0.0046(4) -0.0025(4) 0.0157(4)
C13 0.091(5) 0.099(5) 0.064(4) -0.006(4) -0.026(4) 0.030(4)
C14 0.116(6) 0.113(5) 0.093(5) 0.002(5) -0.041(5) 0.037(5)
C15 0.136(6) 0.127(5) 0.111(6) 0.001(5) -0.050(5) 0.036(6)
C16 0.133(6) 0.132(6) 0.111(6) -0.007(5) -0.050(5) 0.030(5)
C17 0.121(6) 0.125(5) 0.089(5) -0.021(5) -0.038(5) 0.026(5)
C18 0.092(5) 0.110(5) 0.070(5) -0.026(4) -0.022(4) 0.024(5)
Se14 0.0272(4) 0.0592(5) 0.0611(5) -0.0134(4) 0.0116(4) -0.0081(4)
C19 0.037(3) 0.083(4) 0.076(5) -0.019(4) 0.022(3) -0.005(3)
C20 0.042(3) 0.097(4) 0.093(5) -0.021(5) 0.029(4) -0.017(4)
C21 0.047(4) 0.113(5) 0.111(5) -0.025(5) 0.026(4) -0.022(4)
C22 0.046(4) 0.118(5) 0.106(5) -0.023(5) 0.018(4) -0.011(4)
C23 0.044(4) 0.106(5) 0.095(5) -0.030(5) 0.024(4) 0.003(4)
C24 0.041(3) 0.088(4) 0.077(5) -0.026(4) 0.016(4) -0.001(3)
N1 0.031(3) 0.109(5) 0.050(3) 0.010(3) 0.013(3) 0.000(3)
C49 0.037(3) 0.124(5) 0.062(4) 0.007(4) 0.017(3) -0.015(4)
C50 0.048(4) 0.138(5) 0.077(5) 0.002(5) 0.026(4) -0.017(4)
C51 0.046(4) 0.150(6) 0.089(5) -0.002(5) 0.027(4) -0.005(4)
C52 0.047(4) 0.140(5) 0.085(5) -0.003(5) 0.023(4) 0.006(4)
C53 0.037(3) 0.123(5) 0.067(5) -0.002(4) 0.019(3) 0.008(4)
N2 0.061(4) 0.128(5) 0.053(3) -0.016(3) 0.031(3) -0.026(3)
C54 0.082(5) 0.151(5) 0.062(4) 0.003(4) 0.031(4) -0.041(5)
C55 0.101(5) 0.172(5) 0.083(5) 0.001(5) 0.041(4) -0.040(5)
C56 0.098(5) 0.186(6) 0.095(5) -0.011(5) 0.048(4) -0.029(5)
C57 0.085(5) 0.171(6) 0.087(5) -0.031(5) 0.047(4) -0.022(5)
C58 0.060(4) 0.153(5) 0.076(4) -0.033(4) 0.040(4) -0.019(5)
N3 0.054(3) 0.060(3) 0.031(3) -0.003(2) 0.006(2) -0.008(3)
C59 0.051(4) 0.065(4) 0.032(3) -0.014(3) 0.011(3) -0.016(4)
C60 0.082(5) 0.086(4) 0.034(3) -0.007(3) 0.009(4) -0.022(4)
C61 0.110(6) 0.095(5) 0.040(4) 0.002(3) -0.003(4) -0.023(5)
C62 0.116(6) 0.085(5) 0.042(4) 0.012(4) -0.007(4) -0.024(5)
C63 0.095(5) 0.068(4) 0.040(3) 0.007(3) 0.003(4) -0.021(4)
N4 0.033(3) 0.096(4) 0.065(4) -0.014(3) -0.002(3) 0.010(3)
C64 0.044(4) 0.106(5) 0.076(5) -0.031(4) -0.006(4) 0.006(4)
C65 0.055(4) 0.118(5) 0.098(5) -0.023(5) -0.014(4) 0.005(4)
C66 0.070(5) 0.124(5) 0.112(6) -0.007(5) -0.023(5) 0.011(4)
C67 0.062(5) 0.114(5) 0.112(6) 0.000(5) -0.012(5) 0.018(5)
C68 0.043(4) 0.103(5) 0.091(5) -0.001(5) 0.003(4) 0.018(4)
N5 0.047(3) 0.060(3) 0.091(4) -0.008(3) 0.030(3) 0.014(3)
C69 0.053(4) 0.066(4) 0.096(5) 0.004(4) 0.027(4) 0.012(3)
C70 0.062(4) 0.085(5) 0.102(5) 0.003(4) 0.030(4) 0.016(4)
C71 0.076(4) 0.092(5) 0.120(6) -0.009(5) 0.036(5) 0.025(4)
C72 0.084(5) 0.091(5) 0.125(6) -0.032(5) 0.030(5) 0.030(4)
C73 0.071(4) 0.070(5) 0.111(5) -0.023(4) 0.028(4) 0.021(4)
N6 0.051(3) 0.054(3) 0.075(3) -0.031(3) 0.016(3) -0.007(3)
C74 0.084(5) 0.072(5) 0.076(4) -0.037(4) 0.027(4) -0.008(4)
C75 0.096(5) 0.088(5) 0.084(4) -0.042(4) 0.021(4) -0.002(4)
C76 0.084(5) 0.095(5) 0.096(4) -0.052(4) 0.012(4) -0.004(4)
C77 0.063(5) 0.089(5) 0.104(5) -0.052(4) 0.017(4) -0.014(4)
C78 0.051(4) 0.065(4) 0.097(4) -0.040(4) 0.018(4) -0.009(3)
N7 0.054(3) 0.048(3) 0.060(3) -0.003(3) 0.003(3) -0.018(3)
C79 0.061(4) 0.060(4) 0.065(4) -0.007(4) -0.003(4) -0.013(4)
C80 0.073(5) 0.073(5) 0.076(5) -0.009(4) 0.001(4) -0.018(4)
C81 0.075(5) 0.085(5) 0.091(5) -0.007(4) 0.008(4) -0.028(4)
C82 0.074(5) 0.071(5) 0.087(5) -0.001(4) 0.016(4) -0.031(4)
C83 0.073(4) 0.056(4) 0.073(4) 0.000(4) 0.013(4) -0.023(4)
N8 0.075(4) 0.065(3) 0.041(3) 0.018(3) 0.004(3) -0.019(3)
C84 0.077(4) 0.080(5) 0.050(4) 0.013(4) 0.016(3) -0.022(4)
C85 0.085(5) 0.097(5) 0.060(4) 0.018(4) 0.013(4) -0.026(4)
C86 0.085(5) 0.088(5) 0.060(4) 0.025(4) 0.004(4) -0.034(4)
C87 0.079(5) 0.082(5) 0.057(4) 0.028(4) -0.007(4) -0.023(4)
C88 0.073(4) 0.062(4) 0.053(4) 0.022(3) -0.005(3) -0.027(3)
Se15 0.0445(10) 0.0375(11) 0.0738(12) -0.0056(9) 0.0163(9) -0.0137(9)
C25A 0.052(4) 0.075(4) 0.076(4) -0.018(4) 0.025(4) -0.019(4)
C26A 0.060(3) 0.079(4) 0.082(4) -0.018(3) 0.023(3) -0.025(3)
C27A 0.061(4) 0.086(4) 0.086(4) -0.023(4) 0.022(4) -0.023(4)
C28A 0.059(4) 0.085(5) 0.083(5) -0.028(4) 0.025(4) -0.018(4)
C29A 0.057(4) 0.079(4) 0.079(4) -0.025(4) 0.024(4) -0.013(4)
C30A 0.048(4) 0.075(5) 0.073(5) -0.023(4) 0.025(4) -0.009(4)
Se26 0.0805(19) 0.0751(19) 0.0827(18) -0.0353(15) 0.0131(15) -0.0207(16)
C31B 0.066(4) 0.080(4) 0.060(4) -0.025(4) 0.019(4) -0.018(4)
C32B 0.070(5) 0.080(5) 0.065(4) -0.026(4) 0.018(4) -0.019(4)
C33B 0.076(5) 0.085(5) 0.072(4) -0.024(4) 0.010(4) -0.017(4)
C34B 0.077(5) 0.090(5) 0.071(4) -0.023(4) 0.008(4) -0.010(4)
C35B 0.073(4) 0.090(4) 0.069(4) -0.020(4) 0.010(4) -0.007(4)
C36B 0.065(4) 0.085(4) 0.061(4) -0.021(4) 0.017(4) -0.012(4)
Se17 0.0358(7) 0.0540(9) 0.0356(7) -0.0126(6) 0.0050(6) 0.0060(6)
C37A 0.065(4) 0.052(3) 0.075(4) -0.014(3) 0.014(4) 0.006(3)
C38A 0.069(5) 0.056(4) 0.071(4) -0.015(4) 0.021(5) 0.001(5)
C39A 0.077(6) 0.056(5) 0.070(5) -0.014(5) 0.018(5) -0.008(5)
C40A 0.083(6) 0.058(5) 0.074(5) -0.009(4) 0.014(6) -0.008(5)
C41A 0.085(6) 0.061(5) 0.073(5) -0.008(5) 0.009(6) -0.002(6)
C42A 0.079(6) 0.057(5) 0.072(5) -0.007(4) 0.008(5) 0.001(5)
Se28 0.0614(10) 0.0525(11) 0.0528(10) 0.0204(8) -0.0066(8) -0.0244(9)
C43B 0.077(4) 0.082(5) 0.081(5) 0.016(4) 0.021(4) -0.024(4)
C44B 0.084(4) 0.103(5) 0.107(5) 0.019(5) 0.030(4) -0.014(5)
C45B 0.093(4) 0.118(4) 0.124(4) 0.019(4) 0.038(4) -0.014(4)
C46B 0.096(4) 0.121(4) 0.127(4) 0.022(4) 0.041(4) -0.015(4)
C47B 0.096(4) 0.117(5) 0.121(5) 0.026(4) 0.045(4) -0.015(4)
C48B 0.089(5) 0.100(6) 0.099(6) 0.026(5) 0.033(5) -0.020(5)
N9A 0.198(7) 0.159(6) 0.215(7) 0.032(5) 0.047(6) 0.051(6)
C89A 0.199(7) 0.177(7) 0.213(7) 0.022(6) 0.056(6) 0.029(6)
C90A 0.197(7) 0.178(7) 0.210(7) 0.024(6) 0.062(6) 0.024(7)
C91A 0.200(7) 0.182(7) 0.214(7) 0.014(6) 0.065(6) 0.029(6)
C92A 0.196(7) 0.180(7) 0.214(7) 0.011(7) 0.066(6) 0.037(6)
C93A 0.201(7) 0.178(7) 0.216(7) 0.015(6) 0.059(6) 0.034(7)
N10A 0.174(5) 0.160(6) 0.152(6) -0.013(5) 0.043(5) 0.009(5)
C94A 0.180(6) 0.176(7) 0.168(7) -0.017(6) 0.053(6) 0.008(6)
C95A 0.178(6) 0.176(7) 0.171(7) -0.019(6) 0.054(6) 0.005(7)
C96A 0.177(6) 0.172(7) 0.167(7) -0.010(6) 0.057(6) 0.006(6)
C97A 0.166(5) 0.158(6) 0.153(6) -0.003(5) 0.046(5) 0.006(5)
C98A 0.162(5) 0.152(5) 0.144(5) -0.005(5) 0.043(5) 0.007(5)
Na1B 0.101(5) 0.043(4) 0.099(6) 0.000 0.011(6) 0.000
Se25 0.0528(17) 0.0403(18) 0.0721(19) -0.0083(14) 0.0122(14) -0.0180(14)
C25B 0.059(4) 0.074(5) 0.080(5) -0.016(4) 0.024(4) -0.027(4)
C26B 0.061(4) 0.077(5) 0.084(5) -0.014(5) 0.023(5) -0.030(4)
C27B 0.061(4) 0.082(5) 0.086(5) -0.018(4) 0.024(4) -0.028(4)
C28B 0.061(4) 0.087(5) 0.086(5) -0.023(4) 0.023(4) -0.021(4)
C29B 0.060(4) 0.084(4) 0.084(4) -0.024(4) 0.022(4) -0.018(4)
C30B 0.055(4) 0.077(4) 0.078(4) -0.022(4) 0.024(4) -0.017(4)
Se16 0.0388(14) 0.0198(13) 0.0311(13) 0.0008(11) 0.0113(11) -0.0057(12)
C31A 0.063(4) 0.082(5) 0.055(4) -0.025(4) 0.017(4) -0.016(4)
C32A 0.069(4) 0.082(4) 0.063(4) -0.027(4) 0.016(4) -0.019(4)
C33A 0.074(4) 0.087(4) 0.069(4) -0.024(4) 0.010(4) -0.014(4)
C34A 0.071(5) 0.086(5) 0.069(4) -0.024(4) 0.008(4) -0.012(4)
C35A 0.066(5) 0.085(5) 0.062(4) -0.022(4) 0.011(4) -0.010(4)
C36A 0.062(5) 0.085(5) 0.053(4) -0.019(4) 0.013(4) -0.011(5)
Se27 0.0590(14) 0.0423(12) 0.1031(19) -0.0211(13) 0.0164(13) 0.0069(11)
C37B 0.073(4) 0.069(4) 0.083(4) -0.018(3) 0.010(3) 0.012(4)
C38B 0.108(6) 0.101(6) 0.105(5) -0.002(5) 0.029(5) 0.004(5)
C39B 0.141(5) 0.136(5) 0.124(5) -0.005(5) 0.046(4) 0.007(5)
C40B 0.146(5) 0.138(5) 0.124(5) -0.012(4) 0.047(4) 0.011(5)
C41B 0.120(6) 0.109(6) 0.105(6) -0.026(5) 0.029(5) 0.017(6)
C42B 0.086(5) 0.075(4) 0.087(4) -0.022(4) 0.013(4) 0.011(4)
Se18 0.0489(12) 0.0415(13) 0.0328(10) 0.0060(9) 0.0071(9) -0.0112(10)
C43A 0.071(5) 0.047(4) 0.065(5) 0.015(4) 0.016(4) -0.012(4)
C44A 0.081(6) 0.056(5) 0.090(6) 0.014(5) 0.029(5) 0.002(5)
C45A 0.089(7) 0.062(6) 0.104(6) 0.016(6) 0.030(5) 0.008(6)
C46A 0.095(7) 0.060(6) 0.095(7) 0.016(5) 0.026(6) 0.008(6)
C47A 0.091(7) 0.052(5) 0.089(7) 0.019(6) 0.024(5) 0.001(6)
C48A 0.085(6) 0.050(5) 0.077(6) 0.017(5) 0.023(5) -0.004(5)
N9B 0.104(6) 0.072(5) 0.102(6) 0.001(5) 0.031(6) 0.007(5)
C89B 0.102(7) 0.082(6) 0.100(6) 0.002(6) 0.029(6) 0.001(5)
C90B 0.102(7) 0.087(6) 0.097(6) 0.004(6) 0.033(6) -0.001(6)
C91B 0.106(7) 0.091(7) 0.100(6) 0.002(6) 0.036(6) 0.003(6)
C92B 0.106(7) 0.092(6) 0.098(6) 0.000(6) 0.039(6) 0.002(6)
C93B 0.104(7) 0.086(6) 0.099(6) 0.003(6) 0.037(6) -0.002(5)
N10B 0.101(4) 0.122(5) 0.128(4) 0.020(4) 0.040(4) -0.012(4)
C94B 0.103(5) 0.124(5) 0.131(5) 0.019(5) 0.040(4) -0.012(5)
C95B 0.104(5) 0.128(6) 0.134(5) 0.018(5) 0.039(5) -0.015(5)
C96B 0.107(6) 0.132(7) 0.138(6) 0.019(6) 0.037(5) -0.017(6)
C97B 0.104(5) 0.127(6) 0.134(5) 0.017(5) 0.034(5) -0.015(5)
C98B 0.097(4) 0.119(5) 0.126(4) 0.018(4) 0.036(4) -0.012(4)
N11A 0.158(4) 0.159(4) 0.155(4) 0.015(4) 0.055(4) -0.017(4)
C111 0.156(5) 0.159(5) 0.153(5) 0.015(5) 0.057(5) -0.014(4)
C112 0.159(5) 0.160(6) 0.155(7) 0.017(6) 0.055(6) -0.008(6)
C113 0.159(5) 0.159(5) 0.155(5) 0.019(5) 0.057(5) -0.016(4)
C114 0.156(5) 0.160(5) 0.154(5) 0.016(5) 0.057(5) -0.015(4)
C115 0.155(4) 0.158(5) 0.155(5) 0.016(5) 0.055(5) -0.015(5)
N11B 0.158(5) 0.159(5) 0.154(4) 0.015(4) 0.055(4) -0.017(4)
C211 0.161(5) 0.161(5) 0.155(5) 0.013(5) 0.054(4) -0.017(5)
C212 0.165(7) 0.163(6) 0.158(6) 0.008(6) 0.054(6) -0.016(6)
C213 0.164(7) 0.164(7) 0.157(6) 0.010(6) 0.057(6) -0.016(6)
C214 0.159(5) 0.161(5) 0.155(5) 0.014(5) 0.057(4) -0.017(5)
C215 0.158(4) 0.160(4) 0.155(4) 0.015(4) 0.056(4) -0.016(4)
N12A 0.230(5) 0.223(5) 0.225(5) 0.003(5) 0.061(4) 0.018(5)
C121 0.235(6) 0.226(7) 0.226(6) -0.005(6) 0.066(6) 0.016(6)
C122 0.236(7) 0.229(8) 0.227(6) -0.009(7) 0.070(6) 0.011(6)
C123 0.235(7) 0.234(8) 0.227(7) -0.010(7) 0.071(6) 0.012(6)
C124 0.231(7) 0.233(7) 0.225(6) -0.006(7) 0.069(6) 0.015(6)
C125 0.228(6) 0.225(6) 0.223(5) -0.001(6) 0.066(5) 0.018(5)
N12B 0.228(5) 0.223(5) 0.222(5) 0.004(5) 0.063(5) 0.020(5)
C221 0.226(7) 0.221(7) 0.219(7) 0.008(6) 0.061(6) 0.020(6)
C222 0.222(7) 0.220(7) 0.219(7) 0.009(6) 0.058(6) 0.021(6)
C223 0.220(7) 0.220(7) 0.219(7) 0.008(6) 0.057(6) 0.021(6)
C224 0.223(7) 0.222(7) 0.223(7) 0.006(6) 0.060(6) 0.020(6)
C225 0.225(6) 0.221(6) 0.225(6) 0.006(6) 0.062(5) 0.020(6)
N13A 0.173(4) 0.187(4) 0.195(5) 0.001(4) 0.061(4) 0.007(4)
C131 0.172(4) 0.187(4) 0.194(4) 0.002(4) 0.062(4) 0.005(4)
C132 0.174(5) 0.189(5) 0.197(5) 0.000(5) 0.062(5) 0.006(4)
C133 0.178(6) 0.192(6) 0.201(7) -0.008(6) 0.057(6) 0.006(6)
C134 0.178(6) 0.192(6) 0.200(7) -0.009(7) 0.058(7) 0.005(6)
C135 0.175(5) 0.188(5) 0.196(6) -0.002(6) 0.059(5) 0.004(5)
N13B 0.173(4) 0.187(5) 0.193(4) 0.002(5) 0.061(4) 0.006(4)
C231 0.171(5) 0.184(6) 0.191(5) 0.001(6) 0.062(5) 0.006(5)
C232 0.170(6) 0.185(7) 0.189(6) -0.002(6) 0.061(5) 0.005(6)
C233 0.170(5) 0.187(6) 0.191(5) 0.001(6) 0.062(5) 0.005(5)
C234 0.171(5) 0.188(5) 0.193(5) 0.001(5) 0.064(4) 0.005(5)
C235 0.172(4) 0.188(5) 0.193(4) 0.003(5) 0.063(4) 0.005(5)
N14 0.304(8) 0.319(7) 0.311(6) 0.000(6) 0.095(6) 0.000(7)
C141 0.303(8) 0.319(7) 0.311(7) -0.002(6) 0.095(6) 0.001(7)
C142 0.304(8) 0.316(7) 0.313(7) -0.003(6) 0.094(6) 0.002(7)
C143 0.304(8) 0.318(7) 0.311(6) -0.001(6) 0.097(6) 0.001(7)
C144 0.306(8) 0.319(7) 0.313(7) -0.001(6) 0.096(7) 0.002(7)
C145 0.306(8) 0.317(7) 0.311(7) -0.002(6) 0.097(7) 0.000(7)

loop_
_atom_type_symbol
_atom_type_description
_atom_type_scat_dispersion_real
_atom_type_scat_dispersion_imag
_atom_type_scat_source
C C 0.0033 0.0016 'International Tables Vol C Tables 4.2.6.8 and 6.1.1.4'
H H 0.0000 0.0000 'International Tables Vol C Tables 4.2.6.8 and 6.1.1.4'
N N 0.0061 0.0033 'International Tables Vol C Tables 4.2.6.8 and 6.1.1.4'
Se Se -0.0929 2.2259 'International Tables Vol C Tables 4.2.6.8 and 6.1.1.4'
Nd Nd -0.1943 3.0179 'International Tables Vol C Tables 4.2.6.8 and 6.1.1.4'
Na Na 0.0362 0.0249 'International Tables Vol C Tables 4.2.6.8 and 6.1.1.4'

loop_
_geom_angle_atom_site_label_1
_geom_angle_atom_site_label_2
_geom_angle_atom_site_label_3
_geom_angle
_geom_angle_site_symmetry_1
_geom_angle_site_symmetry_3
N1 Nd1 Se8 89.31(7) . 2_556
N1 Nd1 Se5 91.21(7) . .
Se8 Nd1 Se5 178.09(3) 2_556 .
N1 Nd1 Se2 143.08(5) . .
Se8 Nd1 Se2 84.22(2) 2_556 .
Se5 Nd1 Se2 96.45(2) . .
N1 Nd1 Se14 78.80(7) . 2_556
Se8 Nd1 Se14 84.07(3) 2_556 2_556
Se5 Nd1 Se14 94.23(3) . 2_556
Se2 Nd1 Se14 136.07(3) . 2_556
N1 Nd1 Se12 77.76(7) . .
Se8 Nd1 Se12 98.85(3) 2_556 .
Se5 Nd1 Se12 83.06(3) . .
Se2 Nd1 Se12 67.49(2) . .
Se14 Nd1 Se12 156.33(3) 2_556 .
N1 Nd1 Se4 143.24(6) . 2_556
Se8 Nd1 Se4 93.85(2) 2_556 2_556
Se5 Nd1 Se4 84.64(3) . 2_556
Se2 Nd1 Se4 73.60(2) . 2_556
Se14 Nd1 Se4 65.17(2) 2_556 2_556
Se12 Nd1 Se4 137.35(2) . 2_556
N2 Nd2 Se5 90.93(5) . .
N2 Nd2 Se6 91.30(5) . .
Se5 Nd2 Se6 177.56(3) . .
N2 Nd2 Se1 142.84(4) . .
Se5 Nd2 Se1 83.54(3) . .
Se6 Nd2 Se1 95.26(3) . .
N2 Nd2 Se12 78.77(5) . .
Se5 Nd2 Se12 84.14(3) . .
Se6 Nd2 Se12 95.33(3) . .
Se1 Nd2 Se12 136.53(3) . .
N2 Nd2 Se11 77.27(5) . .
Se5 Nd2 Se11 98.11(3) . .
Se6 Nd2 Se11 83.34(3) . .
Se1 Nd2 Se11 67.29(3) . .
Se12 Nd2 Se11 155.97(3) . .
N2 Nd2 Se2 144.25(4) . .
Se5 Nd2 Se2 93.75(2) . .
Se6 Nd2 Se2 83.86(2) . .
Se1 Nd2 Se2 72.90(2) . .
Se12 Nd2 Se2 66.53(2) . .
Se11 Nd2 Se2 136.64(3) . .
N3 Nd3 Se6 91.97(10) . .
N3 Nd3 Se7 89.26(10) . .
Se6 Nd3 Se7 178.71(3) . .
N3 Nd3 Se3 143.36(9) . .
Se6 Nd3 Se3 83.27(2) . .
Se7 Nd3 Se3 95.94(2) . .
N3 Nd3 Se11 78.65(12) . .
Se6 Nd3 Se11 83.82(3) . .
Se7 Nd3 Se11 96.09(3) . .
Se3 Nd3 Se11 136.23(3) . .
N3 Nd3 Se13 78.48(12) . .
Se6 Nd3 Se13 97.13(3) . .
Se7 Nd3 Se13 83.46(3) . .
Se3 Nd3 Se13 66.22(2) . .
Se11 Nd3 Se13 157.13(3) . .
N3 Nd3 Se1 143.17(9) . .
Se6 Nd3 Se1 93.66(2) . .
Se7 Nd3 Se1 85.14(2) . .
Se3 Nd3 Se1 73.47(2) . .
Se11 Nd3 Se1 65.86(2) . .
Se13 Nd3 Se1 136.51(3) . .
N4 Nd4 Se7 89.29(8) . .
N4 Nd4 Se8 91.84(8) . .
Se7 Nd4 Se8 178.73(3) . .
N4 Nd4 Se4 142.80(7) . .
Se7 Nd4 Se4 83.21(2) . .
Se8 Nd4 Se4 96.22(2) . .
N4 Nd4 Se13 79.36(9) . .
Se7 Nd4 Se13 84.10(3) . .
Se8 Nd4 Se13 95.54(3) . .
Se4 Nd4 Se13 135.38(3) . .
N4 Nd4 Se14 78.58(10) . .
Se7 Nd4 Se14 97.43(3) . .
Se8 Nd4 Se14 83.36(3) . .
Se4 Nd4 Se14 66.47(2) . .
Se13 Nd4 Se14 157.87(3) . .
N4 Nd4 Se3 143.84(8) . .
Se7 Nd4 Se3 93.84(2) . .
Se8 Nd4 Se3 84.91(2) . .
Se4 Nd4 Se3 73.21(2) . .
Se13 Nd4 Se3 65.20(2) . .
Se14 Nd4 Se3 136.28(2) . .
N5 Nd5 Se5 73.89(7) . .
N5 Nd5 Se4 123.30(5) . 2_556
Se5 Nd5 Se4 88.74(3) . 2_556
N5 Nd5 Se27 85.14(5) . .
Se5 Nd5 Se27 122.09(6) . .
Se4 Nd5 Se27 144.47(5) 2_556 .
N5 Nd5 Se25 70.54(9) . 2_556
Se5 Nd5 Se25 134.98(4) . 2_556
Se4 Nd5 Se25 88.40(6) 2_556 2_556
Se27 Nd5 Se25 81.46(7) . 2_556
N5 Nd5 Se10 129.80(7) . .
Se5 Nd5 Se10 156.17(3) . .
Se4 Nd5 Se10 79.65(3) 2_556 .
Se27 Nd5 Se10 65.09(5) . .
Se25 Nd5 Se10 65.96(4) 2_556 .
N5 Nd5 Se17 87.13(6) . .
Se5 Nd5 Se17 99.35(4) . .
Se4 Nd5 Se17 149.52(3) 2_556 .
Se27 Nd5 Se17 24.85(6) . .
Se25 Nd5 Se17 105.43(6) 2_556 .
Se10 Nd5 Se17 81.49(3) . .
N5 Nd5 Se1 144.20(9) . .
Se5 Nd5 Se1 81.22(2) . .
Se4 Nd5 Se1 80.60(2) 2_556 .
Se27 Nd5 Se1 86.80(4) . .
Se25 Nd5 Se1 142.14(5) 2_556 .
Se10 Nd5 Se1 76.42(2) . .
Se17 Nd5 Se1 71.80(3) . .
N5 Nd5 Se15 71.50(9) . 2_556
Se5 Nd5 Se15 133.40(3) . 2_556
Se4 Nd5 Se15 85.07(4) 2_556 2_556
Se27 Nd5 Se15 84.94(6) . 2_556
Se25 Nd5 Se15 3.57(6) 2_556 2_556
Se10 Nd5 Se15 66.67(3) . 2_556
Se17 Nd5 Se15 108.98(4) . 2_556
Se1 Nd5 Se15 142.22(4) . 2_556
N6 Nd6 Se7 73.63(5) . .
N6 Nd6 Se1 123.86(4) . .
Se7 Nd6 Se1 88.89(3) . .
N6 Nd6 Se15 83.75(6) . .
Se7 Nd6 Se15 116.69(3) . .
Se1 Nd6 Se15 148.02(4) . .
N6 Nd6 Se10 130.48(6) . .
Se7 Nd6 Se10 155.64(3) . .
Se1 Nd6 Se10 79.67(2) . .
Se15 Nd6 Se10 69.25(4) . .
N6 Nd6 Se25 87.39(7) . .
Se7 Nd6 Se25 120.21(4) . .
Se1 Nd6 Se25 143.71(5) . .
Se15 Nd6 Se25 4.33(6) . .
Se10 Nd6 Se25 64.97(4) . .
N6 Nd6 Se17 68.41(5) . .
Se7 Nd6 Se17 117.13(3) . .
Se1 Nd6 Se17 74.08(3) . .
Se15 Nd6 Se17 106.88(4) . .
Se10 Nd6 Se17 80.49(3) . .
Se25 Nd6 Se17 106.22(5) . .
N6 Nd6 Se27 74.42(6) . .
Se7 Nd6 Se27 138.60(6) . .
Se1 Nd6 Se27 87.57(4) . .
Se15 Nd6 Se27 84.95(6) . .
Se10 Nd6 Se27 62.89(5) . .
Se25 Nd6 Se27 83.63(6) . .
Se17 Nd6 Se27 23.93(6) . .
N6 Nd6 Se4 143.43(5) . .
Se7 Nd6 Se4 80.78(2) . .
Se1 Nd6 Se4 80.44(2) . .
Se15 Nd6 Se4 84.94(4) . .
Se10 Nd6 Se4 76.17(2) . .
Se25 Nd6 Se4 83.32(5) . .
Se17 Nd6 Se4 148.03(3) . .
Se27 Nd6 Se4 138.79(5) . .
N7 Nd7 Se8 73.01(5) . 2_556
N7 Nd7 Se3 122.47(5) . 2_556
Se8 Nd7 Se3 88.39(2) 2_556 2_556
N7 Nd7 Se18 88.46(6) . .
Se8 Nd7 Se18 101.74(4) 2_556 .
Se3 Nd7 Se18 149.07(4) 2_556 .
N7 Nd7 Se9 130.30(5) . .
Se8 Nd7 Se9 156.66(3) 2_556 .
Se3 Nd7 Se9 79.36(3) 2_556 .
Se18 Nd7 Se9 80.27(3) . .
N7 Nd7 Se28 84.65(5) . .
Se8 Nd7 Se28 112.85(5) 2_556 .
Se3 Nd7 Se28 150.43(4) 2_556 .
Se18 Nd7 Se28 13.63(5) . .
Se9 Nd7 Se28 73.29(4) . .
N7 Nd7 Se26 70.63(6) . .
Se8 Nd7 Se26 132.49(4) 2_556 .
Se3 Nd7 Se26 86.22(5) 2_556 .
Se18 Nd7 Se26 106.72(7) . .
Se9 Nd7 Se26 66.91(3) . .
Se28 Nd7 Se26 93.13(6) . .
N7 Nd7 Se16 71.35(6) . .
Se8 Nd7 Se16 133.64(3) 2_556 .
Se3 Nd7 Se16 86.53(4) 2_556 .
Se18 Nd7 Se16 105.91(6) . .
Se9 Nd7 Se16 65.85(3) . .
Se28 Nd7 Se16 92.30(5) . .
Se26 Nd7 Se16 1.17(6) . .
N7 Nd7 Se2 143.98(6) . .
Se8 Nd7 Se2 81.98(2) 2_556 .
Se3 Nd7 Se2 81.31(2) 2_556 .
Se18 Nd7 Se2 71.48(5) . .
Se9 Nd7 Se2 76.61(2) . .
Se28 Nd7 Se2 81.64(3) . .
Se26 Nd7 Se2 143.03(3) . .
Se16 Nd7 Se2 142.07(3) . .
N8 Nd8 Se6 74.72(5) . .
N8 Nd8 Se2 126.25(4) . .
Se6 Nd8 Se2 87.79(2) . .
N8 Nd8 Se16 83.39(6) . 2_556
Se6 Nd8 Se16 121.16(5) . 2_556
Se2 Nd8 Se16 144.97(5) . 2_556
N8 Nd8 Se18 70.38(6) . .
Se6 Nd8 Se18 116.45(4) . .
Se2 Nd8 Se18 73.43(5) . .
Se16 Nd8 Se18 105.57(5) 2_556 .
N8 Nd8 Se9 129.56(5) . .
Se6 Nd8 Se9 155.57(3) . .
Se2 Nd8 Se9 79.05(3) . .
Se16 Nd8 Se9 66.61(5) 2_556 .
Se18 Nd8 Se9 79.56(4) . .
N8 Nd8 Se26 83.64(6) . 2_556
Se6 Nd8 Se26 120.14(6) . 2_556
Se2 Nd8 Se26 145.33(6) . 2_556
Se16 Nd8 Se26 1.23(6) 2_556 2_556
Se18 Nd8 Se26 106.78(6) . 2_556
Se9 Nd8 Se26 67.23(6) . 2_556
N8 Nd8 Se3 142.19(4) . .
Se6 Nd8 Se3 81.23(2) . .
Se2 Nd8 Se3 80.61(2) . .
Se16 Nd8 Se3 84.67(4) 2_556 .
Se18 Nd8 Se3 147.41(4) . .
Se9 Nd8 Se3 76.41(2) . .
Se26 Nd8 Se3 83.76(4) 2_556 .
N8 Nd8 Se28 70.58(5) . .
Se6 Nd8 Se28 127.46(4) . .
Se2 Nd8 Se28 82.39(3) . .
Se16 Nd8 Se28 92.72(4) 2_556 .
Se18 Nd8 Se28 13.11(4) . .
Se9 Nd8 Se28 71.41(4) . .
Se26 Nd8 Se28 93.94(5) 2_556 .
Se3 Nd8 Se28 145.85(4) . .
Se2 Nd9 Se2 123.94(3) . 2_556
Se2 Nd9 Se4 71.377(19) . 2_556
Se2 Nd9 Se4 140.091(19) 2_556 2_556
Se2 Nd9 Se4 140.090(19) . .
Se2 Nd9 Se4 71.382(19) 2_556 .
Se4 Nd9 Se4 123.10(3) 2_556 .
Se2 Nd9 Se3 77.00(2) . .
Se2 Nd9 Se3 77.51(2) 2_556 .
Se4 Nd9 Se3 140.816(19) 2_556 .
Se4 Nd9 Se3 70.867(19) . .
Se2 Nd9 Se3 77.51(2) . 2_556
Se2 Nd9 Se3 77.00(2) 2_556 2_556
Se4 Nd9 Se3 70.867(19) 2_556 2_556
Se4 Nd9 Se3 140.818(19) . 2_556
Se3 Nd9 Se3 124.00(3) . 2_556
Se2 Nd9 Se1 140.990(18) . 2_556
Se2 Nd9 Se1 70.705(19) 2_556 2_556
Se4 Nd9 Se1 76.83(2) 2_556 2_556
Se4 Nd9 Se1 77.00(2) . 2_556
Se3 Nd9 Se1 140.436(19) . 2_556
Se3 Nd9 Se1 71.051(19) 2_556 2_556
Se2 Nd9 Se1 70.704(19) . .
Se2 Nd9 Se1 140.992(18) 2_556 .
Se4 Nd9 Se1 77.00(2) 2_556 .
Se4 Nd9 Se1 76.83(2) . .
Se3 Nd9 Se1 71.054(19) . .
Se3 Nd9 Se1 140.435(19) 2_556 .
Se1 Nd9 Se1 123.26(3) 2_556 .
Nd6 Se1 Nd2 150.26(3) . .
Nd6 Se1 Nd3 90.34(2) . .
Nd2 Se1 Nd3 77.97(2) . .
Nd6 Se1 Nd5 87.33(2) . .
Nd2 Se1 Nd5 93.71(2) . .
Nd3 Se1 Nd5 158.50(3) . .
Nd6 Se1 Nd9 99.80(2) . .
Nd2 Se1 Nd9 109.69(2) . .
Nd3 Se1 Nd9 106.36(2) . .
Nd5 Se1 Nd9 95.10(2) . .
Nd8 Se2 Nd1 151.47(3) . .
Nd8 Se2 Nd7 87.63(2) . .
Nd1 Se2 Nd7 93.40(2) . .
Nd8 Se2 Nd2 91.29(2) . .
Nd1 Se2 Nd2 77.39(2) . .
Nd7 Se2 Nd2 158.18(3) . .
Nd8 Se2 Nd9 99.14(2) . .
Nd1 Se2 Nd9 109.15(2) . .
Nd7 Se2 Nd9 95.02(2) . .
Nd2 Se2 Nd9 106.66(2) . .
Nd7 Se3 Nd3 152.07(3) 2_556 .
Nd7 Se3 Nd8 87.61(2) 2_556 .
Nd3 Se3 Nd8 93.86(2) . .
Nd7 Se3 Nd4 90.68(2) 2_556 .
Nd3 Se3 Nd4 77.72(2) . .
Nd8 Se3 Nd4 158.09(3) . .
Nd7 Se3 Nd9 98.55(2) 2_556 .
Nd3 Se3 Nd9 109.05(2) . .
Nd8 Se3 Nd9 95.43(2) . .
Nd4 Se3 Nd9 106.42(2) . .
Nd5 Se4 Nd4 150.50(3) 2_556 .
Nd5 Se4 Nd1 90.52(2) 2_556 2_556
Nd4 Se4 Nd1 77.56(2) . 2_556
Nd5 Se4 Nd6 87.46(2) 2_556 .
Nd4 Se4 Nd6 94.05(2) . .
Nd1 Se4 Nd6 158.73(3) 2_556 .
Nd5 Se4 Nd9 99.75(2) 2_556 .
Nd4 Se4 Nd9 109.41(3) . .
Nd1 Se4 Nd9 105.82(2) 2_556 .
Nd6 Se4 Nd9 95.39(2) . .
Nd5 Se5 Nd2 101.52(3) . .
Nd5 Se5 Nd1 95.84(3) . .
Nd2 Se5 Nd1 82.76(3) . .
Nd3 Se6 Nd8 101.63(3) . .
Nd3 Se6 Nd2 83.17(3) . .
Nd8 Se6 Nd2 96.74(2) . .
Nd4 Se7 Nd6 101.93(3) . .
Nd4 Se7 Nd3 83.21(2) . .
Nd6 Se7 Nd3 95.22(2) . .
Nd1 Se8 Nd7 100.38(2) 2_556 2_556
Nd1 Se8 Nd4 83.13(3) 2_556 .
Nd7 Se8 Nd4 95.81(3) 2_556 .
Nd7 Se9 Nd7 160.33(5) 2_556 .
Nd7 Se9 Nd8 88.377(14) 2_556 2_556
Nd7 Se9 Nd8 88.393(14) . 2_556
Nd7 Se9 Nd8 88.392(14) 2_556 .
Nd7 Se9 Nd8 88.374(14) . .
Nd8 Se9 Nd8 160.99(5) 2_556 .
Nd7 Se9 Na1A 99.83(3) 2_556 .
Nd7 Se9 Na1A 99.83(3) . .
Nd8 Se9 Na1A 99.50(3) 2_556 .
Nd8 Se9 Na1A 99.50(3) . .
Nd5 Se10 Nd5 160.21(5) 2_556 .
Nd5 Se10 Nd6 88.259(15) 2_556 2_556
Nd5 Se10 Nd6 88.366(15) . 2_556
Nd5 Se10 Nd6 88.370(15) 2_556 .
Nd5 Se10 Nd6 88.256(15) . .
Nd6 Se10 Nd6 160.27(5) 2_556 .
Nd5 Se10 Na1B 99.90(2) 2_556 .
Nd5 Se10 Na1B 99.89(2) . .
Nd6 Se10 Na1B 99.87(2) 2_556 .
Nd6 Se10 Na1B 99.86(2) . .
C1 Se11 Nd2 113.0(3) . .
C1 Se11 Nd3 113.8(3) . .
Nd2 Se11 Nd3 78.01(2) . .
C6 C1 C2 119.2(8) . .
C6 C1 Se11 122.5(6) . .
C2 C1 Se11 118.3(7) . .
C3 C2 C1 119.7(9) . .
C3 C2 H2 120.1 . .
C1 C2 H2 120.1 . .
C4 C3 C2 119.4(10) . .
C4 C3 H3 120.3 . .
C2 C3 H3 120.3 . .
C5 C4 C3 121.9(10) . .
C5 C4 H4 119.0 . .
C3 C4 H4 119.0 . .
C4 C5 C6 119.9(10) . .
C4 C5 H5 120.0 . .
C6 C5 H5 120.0 . .
C1 C6 C5 119.8(9) . .
C1 C6 H6 120.1 . .
C5 C6 H6 120.1 . .
C7 Se12 Nd2 111.4(3) . .
C7 Se12 Nd1 112.6(3) . .
Nd2 Se12 Nd1 77.34(2) . .
C12 C7 C8 120.8(8) . .
C12 C7 Se12 122.3(7) . .
C8 C7 Se12 116.9(7) . .
C7 C8 C9 119.7(10) . .
C7 C8 H8 120.2 . .
C9 C8 H8 120.2 . .
C10 C9 C8 117.7(10) . .
C10 C9 H9 121.1 . .
C8 C9 H9 121.1 . .
C11 C10 C9 123.3(11) . .
C11 C10 H10 118.4 . .
C9 C10 H10 118.4 . .
C10 C11 C12 120.2(11) . .
C10 C11 H11 119.9 . .
C12 C11 H11 119.9 . .
C7 C12 C11 118.3(9) . .
C7 C12 H12 120.9 . .
C11 C12 H12 120.9 . .
C13 Se13 Nd4 113.7(3) . .
C13 Se13 Nd3 115.6(3) . .
Nd4 Se13 Nd3 77.89(2) . .
C18 C13 C14 118.0(8) . .
C18 C13 Se13 123.1(7) . .
C14 C13 Se13 118.9(7) . .
C15 C14 C13 120.8(9) . .
C15 C14 H14 119.6 . .
C13 C14 H14 119.6 . .
C16 C15 C14 118.5(11) . .
C16 C15 H15 120.8 . .
C14 C15 H15 120.8 . .
C17 C16 C15 120.2(11) . .
C17 C16 H16 119.9 . .
C15 C16 H16 119.9 . .
C16 C17 C18 119.7(11) . .
C16 C17 H17 120.2 . .
C18 C17 H17 120.2 . .
C13 C18 C17 120.0(10) . .
C13 C18 H18 120.0 . .
C17 C18 H18 120.0 . .
C19 Se14 Nd1 114.5(3) . 2_556
C19 Se14 Nd4 113.0(3) . .
Nd1 Se14 Nd4 77.87(2) 2_556 .
C24 C19 C20 119.1(7) . .
C24 C19 Se14 122.5(6) . .
C20 C19 Se14 118.3(6) . .
C21 C20 C19 120.9(9) . .
C21 C20 H20 119.6 . .
C19 C20 H20 119.6 . .
C22 C21 C20 119.2(9) . .
C22 C21 H21 120.4 . .
C20 C21 H21 120.4 . .
C23 C22 C21 120.6(9) . .
C23 C22 H22 119.7 . .
C21 C22 H22 119.7 . .
C22 C23 C24 120.8(9) . .
C22 C23 H23 119.6 . .
C24 C23 H23 119.6 . .
C19 C24 C23 119.3(8) . .
C19 C24 H24 120.4 . .
C23 C24 H24 120.4 . .
C53 N1 C49 117.61(11) . .
C53 N1 Nd1 122.29(9) . .
C49 N1 Nd1 119.78(8) . .
N1 C49 C50 123.30(10) . .
N1 C49 H49 118.4 . .
C50 C49 H49 118.4 . .
C51 C50 C49 116.93(10) . .
C51 C50 H50 121.5 . .
C49 C50 H50 121.5 . .
C52 C51 C50 121.63(12) . .
C52 C51 H51 119.2 . .
C50 C51 H51 119.2 . .
C51 C52 C53 119.09(11) . .
C51 C52 H52 120.5 . .
C53 C52 H52 120.5 . .
N1 C53 C52 121.19(12) . .
N1 C53 H53 119.4 . .
C52 C53 H53 119.4 . .
C58 N2 C54 117.62(11) . .
C58 N2 Nd2 122.44(10) . .
C54 N2 Nd2 119.94(9) . .
N2 C54 C55 123.30(10) . .
N2 C54 H54 118.4 . .
C55 C54 H54 118.4 . .
C56 C55 C54 116.92(10) . .
C56 C55 H55 121.5 . .
C54 C55 H55 121.5 . .
C57 C56 C55 121.67(11) . .
C57 C56 H56 119.2 . .
C55 C56 H56 119.2 . .
C56 C57 C58 119.11(11) . .
C56 C57 H57 120.4 . .
C58 C57 H57 120.4 . .
N2 C58 C57 121.17(12) . .
N2 C58 H58 119.4 . .
C57 C58 H58 119.4 . .
C63 N3 C59 117.58(10) . .
C63 N3 Nd3 121.67(12) . .
C59 N3 Nd3 120.59(9) . .
N3 C59 C60 123.30(10) . .
N3 C59 H59 118.3 . .
C60 C59 H59 118.3 . .
C61 C60 C59 116.95(10) . .
C61 C60 H60 121.5 . .
C59 C60 H60 121.5 . .
C62 C61 C60 121.66(11) . .
C62 C61 H61 119.2 . .
C60 C61 H61 119.2 . .
C61 C62 C63 119.06(12) . .
C61 C62 H62 120.5 . .
C63 C62 H62 120.5 . .
N3 C63 C62 121.12(12) . .
N3 C63 H63 119.4 . .
C62 C63 H63 119.4 . .
C68 N4 C64 117.56(10) . .
C68 N4 Nd4 121.94(10) . .
C64 N4 Nd4 120.45(9) . .
N4 C64 C65 123.32(10) . .
N4 C64 H64 118.3 . .
C65 C64 H64 118.3 . .
C66 C65 C64 116.91(10) . .
C66 C65 H65 121.5 . .
C64 C65 H65 121.5 . .
C67 C66 C65 121.52(11) . .
C67 C66 H66 119.2 . .
C65 C66 H66 119.2 . .
C66 C67 C68 118.94(12) . .
C66 C67 H67 120.5 . .
C68 C67 H67 120.5 . .
N4 C68 C67 121.05(13) . .
N4 C68 H68 119.5 . .
C67 C68 H68 119.5 . .
C73 N5 C69 117.53(10) . .
C73 N5 Nd5 126.48(9) . .
C69 N5 Nd5 115.99(10) . .
N5 C69 C70 123.23(10) . .
N5 C69 H69 118.4 . .
C70 C69 H69 118.4 . .
C71 C70 C69 116.93(10) . .
C71 C70 H70 121.5 . .
C69 C70 H70 121.5 . .
C72 C71 C70 121.62(11) . .
C72 C71 H71 119.2 . .
C70 C71 H71 119.2 . .
C71 C72 C73 119.12(12) . .
C71 C72 H72 120.4 . .
C73 C72 H72 120.4 . .
N5 C73 C72 121.21(12) . .
N5 C73 H73 119.4 . .
C72 C73 H73 119.4 . .
C78 N6 C74 117.59(10) . .
C78 N6 Nd6 127.56(12) . .
C74 N6 Nd6 114.22(11) . .
N6 C74 C75 123.30(10) . .
N6 C74 H74 118.4 . .
C75 C74 H74 118.4 . .
C76 C75 C74 116.90(10) . .
C76 C75 H75 121.5 . .
C74 C75 H75 121.5 . .
C77 C76 C75 121.59(11) . .
C77 C76 H76 119.2 . .
C75 C76 H76 119.2 . .
C76 C77 C78 119.12(12) . .
C76 C77 H77 120.4 . .
C78 C77 H77 120.4 . .
N6 C78 C77 121.22(12) . .
N6 C78 H78 119.4 . .
C77 C78 H78 119.4 . .
C83 N7 C79 117.55(11) . .
C83 N7 Nd7 125.54(11) . .
C79 N7 Nd7 116.73(10) . .
N7 C79 C80 123.29(10) . .
N7 C79 H79 118.4 . .
C80 C79 H79 118.4 . .
C81 C80 C79 116.94(10) . .
C81 C80 H80 121.5 . .
C79 C80 H80 121.5 . .
C82 C81 C80 121.65(11) . .
C82 C81 H81 119.2 . .
C80 C81 H81 119.2 . .
C81 C82 C83 119.19(11) . .
C81 C82 H82 120.4 . .
C83 C82 H82 120.4 . .
N7 C83 C82 121.24(12) . .
N7 C83 H83 119.4 . .
C82 C83 H83 119.4 . .
C88 N8 C84 117.57(11) . .
C88 N8 Nd8 128.27(11) . .
C84 N8 Nd8 113.61(10) . .
N8 C84 C85 123.31(10) . .
N8 C84 H84 118.3 . .
C85 C84 H84 118.3 . .
C86 C85 C84 116.96(10) . .
C86 C85 H85 121.5 . .
C84 C85 H85 121.5 . .
C87 C86 C85 121.68(11) . .
C87 C86 H86 119.2 . .
C85 C86 H86 119.2 . .
C86 C87 C88 119.18(11) . .
C86 C87 H87 120.4 . .
C88 C87 H87 120.4 . .
N8 C88 C87 121.25(12) . .
N8 C88 H88 119.4 . .
C87 C88 H88 119.4 . .
Se9 Na1A Se26 62.50(18) . 2_556
Se9 Na1A Se26 62.50(18) . .
Se26 Na1A Se26 125.0(4) 2_556 .
Se9 Na1A N9A 130.18(15) . 2_556
Se26 Na1A N9A 158.7(2) 2_556 2_556
Se26 Na1A N9A 70.39(6) . 2_556
Se9 Na1A N9A 130.18(15) . .
Se26 Na1A N9A 70.39(6) 2_556 .
Se26 Na1A N9A 158.7(2) . .
N9A Na1A N9A 99.6(3) 2_556 .
C25A Se15 Nd6 112.79(14) . .
C25A Se15 Nd5 114.99(9) . 2_556
Nd6 Se15 Nd5 86.40(4) . 2_556
C30A C25A C26A 117.7(5) . .
C30A C25A Se15 121.8(5) . .
C26A C25A Se15 120.4(3) . .
C25A C26A C27A 121.0(6) . .
C25A C26A H26A 119.5 . .
C27A C26A H26A 119.5 . .
C28A C27A C26A 120.3(8) . .
C28A C27A H27A 119.8 . .
C26A C27A H27A 119.8 . .
C29A C28A C27A 119.8(9) . .
C29A C28A H28A 120.1 . .
C27A C28A H28A 120.1 . .
C28A C29A C30A 121.6(9) . .
C28A C29A H29A 119.2 . .
C30A C29A H29A 119.2 . .
C25A C30A C29A 119.6(9) . .
C25A C30A H30A 120.2 . .
C29A C30A H30A 120.2 . .
C31B Se26 Nd8 123.45(19) . 2_556
C31B Se26 Nd7 117.19(7) . .
Nd8 Se26 Nd7 87.10(6) 2_556 .
C31B Se26 Na1A 131.8(2) . .
Nd8 Se26 Na1A 93.13(13) 2_556 .
Nd7 Se26 Na1A 92.52(15) . .
C36B C31B C32B 122.0(5) . .
C36B C31B Se26 119.7(5) . .
C32B C31B Se26 118.3(4) . .
C31B C32B C33B 117.9(8) . .
C31B C32B H32B 121.0 . .
C33B C32B H32B 121.0 . .
C34B C33B C32B 119.0(8) . .
C34B C33B H33B 120.5 . .
C32B C33B H33B 120.5 . .
C35B C34B C33B 122.6(8) . .
C35B C34B H34B 118.7 . .
C33B C34B H34B 118.7 . .
C34B C35B C36B 119.7(10) . .
C34B C35B H35B 120.2 . .
C36B C35B H35B 120.2 . .
C31B C36B C35B 118.8(10) . .
C31B C36B H36B 120.6 . .
C35B C36B H36B 120.6 . .
C37A Se17 Nd5 115.42(16) . .
C37A Se17 Nd6 102.75(10) . .
Nd5 Se17 Nd6 86.79(4) . .
C42A C37A C38A 119.9(7) . .
C42A C37A Se17 122.1(5) . .
C38A C37A Se17 118.0(6) . .
C39A C38A C37A 119.2(8) . .
C39A C38A H38A 120.4 . .
C37A C38A H38A 120.4 . .
C40A C39A C38A 120.7(8) . .
C40A C39A H39A 119.7 . .
C38A C39A H39A 119.7 . .
C41A C40A C39A 120.6(10) . .
C41A C40A H40A 119.7 . .
C39A C40A H40A 119.7 . .
C40A C41A C42A 120.9(11) . .
C40A C41A H41A 119.5 . .
C42A C41A H41A 119.5 . .
C37A C42A C41A 118.6(9) . .
C37A C42A H42A 120.7 . .
C41A C42A H42A 120.7 . .
C43B Se28 Nd7 114.20(12) . .
C43B Se28 Nd8 122.57(9) . .
Nd7 Se28 Nd8 86.02(4) . .
C48B C43B C44B 117.1(8) . .
C48B C43B Se28 122.5(6) . .
C44B C43B Se28 120.3(4) . .
C43B C44B C45B 119.8(6) . .
C43B C44B H44B 120.1 . .
C45B C44B H44B 120.1 . .
C46B C45B C44B 121.8(9) . .
C46B C45B H45B 119.1 . .
C44B C45B H45B 119.1 . .
C45B C46B C47B 119.2(11) . .
C45B C46B H46B 120.4 . .
C47B C46B H46B 120.4 . .
C46B C47B C48B 120.4(9) . .
C46B C47B H47B 119.8 . .
C48B C47B H47B 119.8 . .
C43B C48B C47B 121.6(10) . .
C43B C48B H48B 119.2 . .
C47B C48B H48B 119.2 . .
C93A N9A C89A 117.44(10) . .
C93A N9A Na1A 119.92(13) . .
C89A N9A Na1A 119.86(10) . .
N9A C89A C90A 123.10(10) . .
N9A C89A H89A 118.4 . .
C90A C89A H89A 118.4 . .
C91A C90A C89A 116.78(10) . .
C91A C90A H90A 121.6 . .
C89A C90A H90A 121.6 . .
C92A C91A C90A 121.52(11) . .
C92A C91A H91A 119.2 . .
C90A C91A H91A 119.2 . .
C91A C92A C93A 119.06(11) . .
C91A C92A H92A 120.5 . .
C93A C92A H92A 120.5 . .
N9A C93A C92A 121.10(12) . .
N9A C93A H93A 119.5 . .
C92A C93A H93A 119.5 . .
C98A N10A C94A 117.33(10) . .
N10A C94A C95A 123.09(10) . .
N10A C94A H94A 118.5 . .
C95A C94A H94A 118.5 . .
C96A C95A C94A 116.80(10) . .
C96A C95A H95A 121.6 . .
C94A C95A H95A 121.6 . .
C97A C96A C95A 121.49(11) . .
C97A C96A H96A 119.3 . .
C95A C96A H96A 119.3 . .
C96A C97A C98A 118.91(11) . .
C96A C97A H97A 120.5 . .
C98A C97A H97A 120.5 . .
N10A C98A C97A 120.92(13) . .
N10A C98A H98A 119.5 . .
C97A C98A H98A 119.5 . .
Se10 Na1B Se27 60.61(18) . 2_556
Se10 Na1B Se27 60.61(18) . .
Se27 Na1B Se27 121.2(4) 2_556 .
Se10 Na1B Se25 60.55(17) . 2_556
Se27 Na1B Se25 78.81(17) 2_556 2_556
Se27 Na1B Se25 73.23(15) . 2_556
Se10 Na1B Se25 60.55(17) . .
Se27 Na1B Se25 73.23(15) 2_556 .
Se27 Na1B Se25 78.81(17) . .
Se25 Na1B Se25 121.1(3) 2_556 .
Se10 Na1B N9B 128.07(15) . 2_556
Se27 Na1B N9B 97.23(6) 2_556 2_556
Se27 Na1B N9B 118.65(6) . 2_556
Se25 Na1B N9B 167.2(2) 2_556 2_556
Se25 Na1B N9B 68.35(6) . 2_556
Se10 Na1B N9B 128.07(15) . .
Se27 Na1B N9B 118.65(6) 2_556 .
Se27 Na1B N9B 97.23(6) . .
Se25 Na1B N9B 68.35(6) 2_556 .
Se25 Na1B N9B 167.2(2) . .
N9B Na1B N9B 103.9(3) 2_556 .
C25B Se25 Nd5 117.85(12) . 2_556
C25B Se25 Nd6 119.23(17) . .
Nd5 Se25 Nd6 87.42(6) 2_556 .
C25B Se25 Na1B 130.4(2) . .
Nd5 Se25 Na1B 96.57(13) 2_556 .
Nd6 Se25 Na1B 95.32(13) . .
C30B C25B C26B 118.8(6) . .
C30B C25B Se25 122.2(6) . .
C26B C25B Se25 119.0(3) . .
C27B C26B C25B 120.3(6) . .
C27B C26B H26B 119.8 . .
C25B C26B H26B 119.8 . .
C28B C27B C26B 119.6(9) . .
C28B C27B H27B 120.2 . .
C26B C27B H27B 120.2 . .
C27B C28B C29B 120.7(10) . .
C27B C28B H28B 119.7 . .
C29B C28B H28B 119.7 . .
C28B C29B C30B 121.0(10) . .
C28B C29B H29B 119.5 . .
C30B C29B H29B 119.5 . .
C25B C30B C29B 119.6(11) . .
C25B C30B H30B 120.2 . .
C29B C30B H30B 120.2 . .
C31A Se16 Nd8 110.63(16) . 2_556
C31A Se16 Nd7 112.05(8) . .
Nd8 Se16 Nd7 86.96(5) 2_556 .
C36A C31A C32A 115.5(6) . .
C36A C31A Se16 123.3(5) . .
C32A C31A Se16 121.2(5) . .
C33A C32A C31A 122.3(8) . .
C33A C32A H32A 118.8 . .
C31A C32A H32A 118.8 . .
C34A C33A C32A 120.9(8) . .
C34A C33A H33A 119.5 . .
C32A C33A H33A 119.5 . .
C33A C34A C35A 117.9(9) . .
C33A C34A H34A 121.0 . .
C35A C34A H34A 121.0 . .
C34A C35A C36A 122.1(11) . .
C34A C35A H35A 118.9 . .
C36A C35A H35A 118.9 . .
C31A C36A C35A 121.3(10) . .
C31A C36A H36A 119.4 . .
C35A C36A H36A 119.4 . .
C37B Se27 Nd5 109.58(14) . .
C37B Se27 Nd6 120.97(12) . .
Nd5 Se27 Nd6 86.73(6) . .
C37B Se27 Na1B 132.6(2) . .
Nd5 Se27 Na1B 99.84(15) . .
Nd6 Se27 Na1B 96.37(14) . .
C42B C37B C38B 120.2(9) . .
C42B C37B Se27 118.4(6) . .
C38B C37B Se27 121.3(6) . .
C37B C38B C39B 122.0(8) . .
C37B C38B H38B 119.0 . .
C39B C38B H38B 119.0 . .
C40B C39B C38B 117.5(9) . .
C40B C39B H39B 121.2 . .
C38B C39B H39B 121.2 . .
C41B C40B C39B 119.4(12) . .
C41B C40B H40B 120.3 . .
C39B C40B H40B 120.3 . .
C40B C41B C42B 125.7(12) . .
C40B C41B H41B 117.1 . .
C42B C41B H41B 117.2 . .
C37B C42B C41B 115.1(11) . .
C37B C42B H42B 122.4 . .
C41B C42B H42B 122.4 . .
C43A Se18 Nd7 115.49(15) . .
C43A Se18 Nd8 103.03(7) . .
Nd7 Se18 Nd8 88.78(5) . .
C48A C43A C44A 115.3(8) . .
C48A C43A Se18 123.2(6) . .
C44A C43A Se18 121.5(6) . .
C43A C44A C45A 119.1(7) . .
C43A C44A H44A 120.5 . .
C45A C44A H44A 120.5 . .
C46A C45A C44A 125.2(8) . .
C46A C45A H45A 117.4 . .
C44A C45A H45A 117.4 . .
C45A C46A C47A 116.2(11) . .
C45A C46A H46A 121.9 . .
C47A C46A H46A 121.9 . .
C46A C47A C48A 121.6(12) . .
C46A C47A H47A 119.2 . .
C48A C47A H47A 119.2 . .
C43A C48A C47A 122.6(11) . .
C43A C48A H48A 118.7 . .
C47A C48A H48A 118.7 . .
C93B N9B C89B 117.46(11) . .
C93B N9B Na1B 119.27(16) . .
C89B N9B Na1B 119.36(12) . .
N9B C89B C90B 123.19(10) . .
N9B C89B H89B 118.4 . .
C90B C89B H89B 118.4 . .
C91B C90B C89B 116.88(10) . .
C91B C90B H90B 121.6 . .
C89B C90B H90B 121.6 . .
C92B C91B C90B 121.57(11) . .
C92B C91B H91B 119.2 . .
C90B C91B H91B 119.2 . .
C91B C92B C93B 119.02(12) . .
C91B C92B H92B 120.5 . .
C93B C92B H92B 120.5 . .
N9B C93B C92B 121.07(13) . .
N9B C93B H93B 119.5 . .
C92B C93B H93B 119.5 . .
C98B N10B C94B 117.52(11) . .
N10B C94B C95B 123.20(10) . .
N10B C94B H94B 118.4 . .
C95B C94B H94B 118.4 . .
C96B C95B C94B 116.83(10) . .
C96B C95B H95B 121.6 . .
C94B C95B H95B 121.6 . .
C97B C96B C95B 121.53(12) . .
C97B C96B H96B 119.2 . .
C95B C96B H96B 119.2 . .
C96B C97B C98B 119.05(11) . .
C96B C97B H97B 120.5 . .
C98B C97B H97B 120.5 . .
N10B C98B C97B 121.16(12) . .
N10B C98B H98B 119.4 . .
C97B C98B H98B 119.4 . .
C115 N11A C111 117.43(11) . .
N11A C111 C112 123.17(10) . .
N11A C111 H111 118.4 . .
C112 C111 H111 118.4 . .
C113 C112 C111 116.90(10) . .
C113 C112 H112 121.6 . .
C111 C112 H112 121.6 . .
C114 C113 C112 121.62(12) . .
C114 C113 H113 119.2 . .
C112 C113 H113 119.2 . .
C113 C114 C115 119.05(11) . .
C113 C114 H114 120.5 . .
C115 C114 H114 120.5 . .
N11A C115 C114 121.06(13) . .
N11A C115 H115 119.5 . .
C114 C115 H115 119.5 . .
C215 N11B C211 117.41(11) . .
N11B C211 C212 123.17(10) . .
N11B C211 H211 118.4 . .
C212 C211 H211 118.4 . .
C213 C212 C211 116.86(11) . .
C213 C212 H212 121.6 . .
C211 C212 H212 121.6 . .
C214 C213 C212 121.53(11) . .
C214 C213 H213 119.2 . .
C212 C213 H213 119.2 . .
C213 C214 C215 118.95(12) . .
C213 C214 H214 120.5 . .
C215 C214 H214 120.5 . .
N11B C215 C214 120.99(12) . .
N11B C215 H215 119.5 . .
C214 C215 H215 119.5 . .
C125 N12A C121 117.39(11) . .
N12A C121 C122 123.09(10) . .
N12A C121 H121 118.5 . .
C122 C121 H121 118.5 . .
C123 C122 C121 116.80(10) . .
C123 C122 H122 121.6 . .
C121 C122 H122 121.6 . .
C124 C123 C122 121.48(11) . .
C124 C123 H123 119.3 . .
C122 C123 H123 119.3 . .
C123 C124 C125 118.93(11) . .
C123 C124 H124 120.5 . .
C125 C124 H124 120.5 . .
N12A C125 C124 120.99(13) . .
N12A C125 H125 119.5 . .
C124 C125 H125 119.5 . .
C225 N12B C221 117.43(11) . .
N12B C221 C222 123.16(10) . .
N12B C221 H221 118.4 . .
C222 C221 H221 118.4 . .
C223 C222 C221 116.86(11) . .
C223 C222 H222 121.6 . .
C221 C222 H222 121.6 . .
C224 C223 C222 121.58(11) . .
C224 C223 H223 119.2 . .
C222 C223 H223 119.2 . .
C223 C224 C225 119.03(11) . .
C223 C224 H224 120.5 . .
C225 C224 H224 120.5 . .
N12B C225 C224 121.05(13) . .
N12B C225 H225 119.5 . .
C224 C225 H225 119.5 . .
C135 N13A C131 117.38(12) . .
N13A C131 C132 123.12(11) . .
N13A C131 H131 118.4 . .
C132 C131 H131 118.4 . .
C133 C132 C131 116.85(12) . .
C133 C132 H132 121.6 . .
C131 C132 H132 121.6 . .
C134 C133 C132 121.52(11) . .
C134 C133 H133 119.2 . .
C132 C133 H133 119.2 . .
C133 C134 C135 118.95(12) . .
C133 C134 H134 120.5 . .
C135 C134 H134 120.5 . .
N13A C135 C134 120.97(14) . .
N13A C135 H135 119.5 . .
C134 C135 H135 119.5 . .
C235 N13B C231 117.49(10) . .
N13B C231 C232 123.17(11) . .
N13B C231 H231 118.4 . .
C232 C231 H231 118.4 . .
C233 C232 C231 116.82(10) . .
C233 C232 H232 121.6 . .
C231 C232 H232 121.6 . .
C234 C233 C232 121.52(12) . .
C234 C233 H233 119.2 . .
C232 C233 H233 119.2 . .
C233 C234 C235 119.01(11) . .
C233 C234 H234 120.5 . .
C235 C234 H234 120.5 . .
N13B C235 C234 121.08(12) . .
N13B C235 H235 119.5 . .
C234 C235 H235 119.5 . .
C145 N14 C141 117.46(12) . .
N14 C141 C142 123.15(11) . .
N14 C141 H141 118.4 . .
C142 C141 H141 118.4 . .
C143 C142 C141 116.82(11) . .
C143 C142 H142 121.6 . .
C141 C142 H142 121.6 . .
C144 C143 C142 121.53(12) . .
C144 C143 H143 119.2 . .
C142 C143 H143 119.2 . .
C143 C144 C145 119.02(12) . .
C143 C144 H144 120.5 . .
C145 C144 H144 120.5 . .
N14 C145 C144 121.08(12) . .
N14 C145 H145 119.5 . .
C144 C145 H145 119.5 . .

loop_
_geom_bond_atom_site_label_1
_geom_bond_atom_site_label_2
_geom_bond_distance
_geom_bond_site_symmetry_2
Nd1 N1 2.5491(16) .
Nd1 Se8 2.8708(9) 2_556
Nd1 Se5 2.8880(10) .
Nd1 Se2 2.9831(8) .
Nd1 Se14 3.0297(10) 2_556
Nd1 Se12 3.0788(10) .
Nd1 Se4 3.1136(8) 2_556
Nd2 N2 2.546(2) .
Nd2 Se5 2.8810(9) .
Nd2 Se6 2.9014(9) .
Nd2 Se1 2.9873(9) .
Nd2 Se12 3.0244(10) .
Nd2 Se11 3.0375(10) .
Nd2 Se2 3.1149(8) .
Nd3 N3 2.5714(13) .
Nd3 Se6 2.8658(10) .
Nd3 Se7 2.8876(9) .
Nd3 Se3 2.9949(8) .
Nd3 Se11 3.0440(10) .
Nd3 Se13 3.0567(10) .
Nd3 Se1 3.0959(8) .
Nd4 N4 2.5734(18) .
Nd4 Se7 2.8761(9) .
Nd4 Se8 2.8895(9) .
Nd4 Se4 2.9858(8) .
Nd4 Se13 3.0318(11) .
Nd4 Se14 3.0517(11) .
Nd4 Se3 3.1034(8) .
Nd5 N5 2.6361(16) .
Nd5 Se5 2.8768(10) .
Nd5 Se4 2.9066(9) 2_556
Nd5 Se27 2.9455(19) .
Nd5 Se25 2.981(3) 2_556
Nd5 Se10 2.9874(5) .
Nd5 Se17 3.0052(12) .
Nd5 Se1 3.1233(8) .
Nd5 Se15 3.1467(19) 2_556
Nd6 N6 2.6498(16) .
Nd6 Se7 2.8786(9) .
Nd6 Se1 2.9061(9) .
Nd6 Se15 2.9407(18) .
Nd6 Se10 2.9960(5) .
Nd6 Se25 3.053(3) .
Nd6 Se17 3.0583(11) .
Nd6 Se27 3.1190(17) .
Nd6 Se4 3.1224(9) .
Nd7 N7 2.6313(14) .
Nd7 Se8 2.8872(9) 2_556
Nd7 Se3 2.9205(8) 2_556
Nd7 Se18 2.963(2) .
Nd7 Se9 2.9842(5) .
Nd7 Se28 2.9940(14) .
Nd7 Se26 3.044(3) .
Nd7 Se16 3.065(2) .
Nd7 Se2 3.0938(8) .
Nd8 N8 2.6623(17) .
Nd8 Se6 2.8785(9) .
Nd8 Se2 2.9242(8) .
Nd8 Se16 2.9933(16) 2_556
Nd8 Se18 2.9954(16) .
Nd8 Se9 2.9962(5) .
Nd8 Se26 3.0070(19) 2_556
Nd8 Se3 3.0993(9) .
Nd8 Se28 3.1154(15) .
Nd9 Se2 3.1301(8) .
Nd9 Se2 3.1301(8) 2_556
Nd9 Se4 3.1323(8) 2_556
Nd9 Se4 3.1324(8) .
Nd9 Se3 3.1326(7) .
Nd9 Se3 3.1327(7) 2_556
Nd9 Se1 3.1382(8) 2_556
Nd9 Se1 3.1384(8) .
Se3 Nd7 2.9205(8) 2_556
Se4 Nd5 2.9063(9) 2_556
Se4 Nd1 3.1137(8) 2_556
Se8 Nd1 2.8708(9) 2_556
Se8 Nd7 2.8875(9) 2_556
Se9 Nd7 2.9841(5) 2_556
Se9 Nd8 2.9960(5) 2_556
Se9 Na1A 3.049(11) .
Se10 Nd5 2.9873(5) 2_556
Se10 Nd6 2.9959(5) 2_556
Se10 Na1B 3.141(11) .
Se11 C1 1.932(8) .
C1 C6 1.374(10) .
C1 C2 1.409(10) .
C2 C3 1.392(10) .
C2 H2 0.9500 .
C3 C4 1.356(11) .
C3 H3 0.9500 .
C4 C5 1.352(11) .
C4 H4 0.9500 .
C5 C6 1.400(10) .
C5 H5 0.9500 .
C6 H6 0.9500 .
Se12 C7 1.932(8) .
C7 C12 1.366(11) .
C7 C8 1.395(10) .
C8 C9 1.416(11) .
C8 H8 0.9500 .
C9 C10 1.349(12) .
C9 H9 0.9500 .
C10 C11 1.345(11) .
C10 H10 0.9500 .
C11 C12 1.411(10) .
C11 H11 0.9500 .
C12 H12 0.9500 .
Se13 C13 1.922(8) .
C13 C18 1.365(11) .
C13 C14 1.392(10) .
C14 C15 1.389(11) .
C14 H14 0.9500 .
C15 C16 1.347(12) .
C15 H15 0.9500 .
C16 C17 1.344(12) .
C16 H16 0.9500 .
C17 C18 1.391(11) .
C17 H17 0.9500 .
C18 H18 0.9500 .
Se14 C19 1.924(7) .
Se14 Nd1 3.0298(10) 2_556
C19 C24 1.370(10) .
C19 C20 1.402(10) .
C20 C21 1.380(10) .
C20 H20 0.9500 .
C21 C22 1.367(11) .
C21 H21 0.9500 .
C22 C23 1.362(11) .
C22 H22 0.9500 .
C23 C24 1.398(10) .
C23 H23 0.9500 .
C24 H24 0.9500 .
N1 C53 1.3337(13) .
N1 C49 1.3363(10) .
C49 C50 1.3792(11) .
C49 H49 0.9500 .
C50 C51 1.3398(11) .
C50 H50 0.9500 .
C51 C52 1.3348(11) .
C51 H51 0.9500 .
C52 C53 1.3795(15) .
C52 H52 0.9500 .
C53 H53 0.9500 .
N2 C58 1.3338(13) .
N2 C54 1.3363(10) .
C54 C55 1.3792(12) .
C54 H54 0.9500 .
C55 C56 1.3397(11) .
C55 H55 0.9500 .
C56 C57 1.3347(11) .
C56 H56 0.9500 .
C57 C58 1.3795(15) .
C57 H57 0.9500 .
C58 H58 0.9500 .
N3 C63 1.3339(13) .
N3 C59 1.3363(10) .
C59 C60 1.3791(11) .
C59 H59 0.9500 .
C60 C61 1.3397(11) .
C60 H60 0.9500 .
C61 C62 1.3348(11) .
C61 H61 0.9500 .
C62 C63 1.3796(15) .
C62 H62 0.9500 .
C63 H63 0.9500 .
N4 C68 1.3339(13) .
N4 C64 1.3364(10) .
C64 C65 1.3793(12) .
C64 H64 0.9500 .
C65 C66 1.3400(11) .
C65 H65 0.9500 .
C66 C67 1.3351(11) .
C66 H66 0.9500 .
C67 C68 1.3799(15) .
C67 H67 0.9500 .
C68 H68 0.9500 .
N5 C73 1.3338(13) .
N5 C69 1.3365(9) .
C69 C70 1.3793(11) .
C69 H69 0.9500 .
C70 C71 1.3398(11) .
C70 H70 0.9500 .
C71 C72 1.3348(11) .
C71 H71 0.9500 .
C72 C73 1.3794(15) .
C72 H72 0.9500 .
C73 H73 0.9500 .
N6 C78 1.3337(14) .
N6 C74 1.3363(10) .
C74 C75 1.3792(11) .
C74 H74 0.9500 .
C75 C76 1.3399(11) .
C75 H75 0.9500 .
C76 C77 1.3348(11) .
C76 H76 0.9500 .
C77 C78 1.3794(15) .
C77 H77 0.9500 .
C78 H78 0.9500 .
N7 C83 1.3338(13) .
N7 C79 1.3364(10) .
C79 C80 1.3792(12) .
C79 H79 0.9500 .
C80 C81 1.3398(11) .
C80 H80 0.9500 .
C81 C82 1.3347(11) .
C81 H81 0.9500 .
C82 C83 1.3793(15) .
C82 H82 0.9500 .
C83 H83 0.9500 .
N8 C88 1.3337(13) .
N8 C84 1.3364(10) .
C84 C85 1.3792(12) .
C84 H84 0.9500 .
C85 C86 1.3397(11) .
C85 H85 0.9500 .
C86 C87 1.3346(11) .
C86 H86 0.9500 .
C87 C88 1.3793(15) .
C87 H87 0.9500 .
C88 H88 0.9500 .
Na1A Se26 3.339(6) 2_556
Na1A Se26 3.339(6) .
Na1A N9A 3.363(7) 2_556
Na1A N9A 3.363(7) .
Se15 C25A 1.934(2) .
Se15 Nd5 3.1470(19) 2_556
C25A C30A 1.385(10) .
C25A C26A 1.389(7) .
C26A C27A 1.389(7) .
C26A H26A 0.9500 .
C27A C28A 1.354(11) .
C27A H27A 0.9500 .
C28A C29A 1.344(11) .
C28A H28A 0.9500 .
C29A C30A 1.401(10) .
C29A H29A 0.9500 .
C30A H30A 0.9500 .
Se26 C31B 1.904(4) .
Se26 Nd8 3.0069(19) 2_556
C31B C36B 1.362(10) .
C31B C32B 1.399(7) .
C32B C33B 1.402(7) .
C32B H32B 0.9500 .
C33B C34B 1.366(12) .
C33B H33B 0.9500 .
C34B C35B 1.351(11) .
C34B H34B 0.9500 .
C35B C36B 1.394(10) .
C35B H35B 0.9500 .
C36B H36B 0.9500 .
Se17 C37A 1.904(6) .
C37A C42A 1.381(10) .
C37A C38A 1.395(7) .
C38A C39A 1.392(11) .
C38A H38A 0.9500 .
C39A C40A 1.357(12) .
C39A H39A 0.9500 .
C40A C41A 1.346(10) .
C40A H40A 0.9500 .
C41A C42A 1.410(11) .
C41A H41A 0.9500 .
C42A H42A 0.9500 .
Se28 C43B 1.916(7) .
C43B C48B 1.371(10) .
C43B C44B 1.396(8) .
C44B C45B 1.402(12) .
C44B H44B 0.9500 .
C45B C46B 1.341(10) .
C45B H45B 0.9500 .
C46B C47B 1.356(11) .
C46B H46B 0.9500 .
C47B C48B 1.398(12) .
C47B H47B 0.9500 .
C48B H48B 0.9500 .
N9A C93A 1.3342(13) .
N9A C89A 1.3369(10) .
C89A C90A 1.3796(11) .
C89A H89A 0.9500 .
C90A C91A 1.3401(11) .
C90A H90A 0.9500 .
C91A C92A 1.3350(11) .
C91A H91A 0.9500 .
C92A C93A 1.3796(15) .
C92A H92A 0.9500 .
C93A H93A 0.9500 .
N10A C98A 1.3345(14) .
N10A C94A 1.3370(10) .
C94A C95A 1.3797(11) .
C94A H94A 0.9500 .
C95A C96A 1.3402(11) .
C95A H95A 0.9500 .
C96A C97A 1.3353(11) .
C96A H96A 0.9500 .
C97A C98A 1.3801(15) .
C97A H97A 0.9500 .
C98A H98A 0.9500 .
Na1B Se27 3.184(6) 2_556
Na1B Se27 3.184(6) .
Na1B Se25 3.298(6) 2_556
Na1B Se25 3.298(6) .
Na1B N9B 3.385(7) 2_556
Na1B N9B 3.385(7) .
Se25 C25B 1.924(3) .
Se25 Nd5 2.981(3) 2_556
C25B C30B 1.371(11) .
C25B C26B 1.396(8) .
C26B C27B 1.395(8) .
C26B H26B 0.9500 .
C27B C28B 1.353(11) .
C27B H27B 0.9500 .
C28B C29B 1.354(12) .
C28B H28B 0.9500 .
C29B C30B 1.393(11) .
C29B H29B 0.9500 .
C30B H30B 0.9500 .
Se16 C31A 1.930(4) .
Se16 Nd8 2.9932(16) 2_556
C31A C36A 1.377(11) .
C31A C32A 1.402(6) .
C32A C33A 1.397(8) .
C32A H32A 0.9500 .
C33A C34A 1.354(12) .
C33A H33A 0.9500 .
C34A C35A 1.363(10) .
C34A H34A 0.9500 .
C35A C36A 1.403(11) .
C35A H35A 0.9500 .
C36A H36A 0.9500 .
Se27 C37B 1.900(7) .
C37B C42B 1.375(11) .
C37B C38B 1.381(7) .
C38B C39B 1.401(12) .
C38B H38B 0.9500 .
C39B C40B 1.351(12) .
C39B H39B 0.9500 .
C40B C41B 1.343(11) .
C40B H40B 0.9500 .
C41B C42B 1.385(12) .
C41B H41B 0.9500 .
C42B H42B 0.9500 .
Se18 C43A 1.931(7) .
C43A C48A 1.369(11) .
C43A C44A 1.392(7) .
C44A C45A 1.392(11) .
C44A H44A 0.9500 .
C45A C46A 1.329(12) .
C45A H45A 0.9500 .
C46A C47A 1.332(11) .
C46A H46A 0.9500 .
C47A C48A 1.401(12) .
C47A H47A 0.9500 .
C48A H48A 0.9500 .
N9B C93B 1.3341(14) .
N9B C89B 1.3367(10) .
C89B C90B 1.3794(12) .
C89B H89B 0.9500 .
C90B C91B 1.3399(11) .
C90B H90B 0.9500 .
C91B C92B 1.3350(11) .
C91B H91B 0.9500 .
C92B C93B 1.3797(15) .
C92B H92B 0.9500 .
C93B H93B 0.9500 .
N10B C98B 1.3339(14) .
N10B C94B 1.3366(10) .
C94B C95B 1.3795(11) .
C94B H94B 0.9500 .
C95B C96B 1.3400(11) .
C95B H95B 0.9500 .
C96B C97B 1.3350(11) .
C96B H96B 0.9500 .
C97B C98B 1.3796(15) .
C97B H97B 0.9500 .
C98B H98B 0.9500 .
N11A C115 1.3342(13) .
N11A C111 1.3367(10) .
C111 C112 1.3794(12) .
C111 H111 0.9500 .
C112 C113 1.3398(11) .
C112 H112 0.9500 .
C113 C114 1.3349(11) .
C113 H113 0.9500 .
C114 C115 1.3797(15) .
C114 H114 0.9500 .
C115 H115 0.9500 .
N11B C215 1.3343(14) .
N11B C211 1.3368(10) .
C211 C212 1.3795(12) .
C211 H211 0.9500 .
C212 C213 1.3400(11) .
C212 H212 0.9500 .
C213 C214 1.3352(11) .
C213 H213 0.9500 .
C214 C215 1.3800(15) .
C214 H214 0.9500 .
C215 H215 0.9500 .
N12A C125 1.3344(13) .
N12A C121 1.3369(10) .
C121 C122 1.3797(11) .
C121 H121 0.9500 .
C122 C123 1.3402(11) .
C122 H122 0.9500 .
C123 C124 1.3352(11) .
C123 H123 0.9500 .
C124 C125 1.3800(15) .
C124 H124 0.9500 .
C125 H125 0.9500 .
N12B C225 1.3342(14) .
N12B C221 1.3368(10) .
C221 C222 1.3795(11) .
C221 H221 0.9500 .
C222 C223 1.3399(11) .
C222 H222 0.9500 .
C223 C224 1.3350(11) .
C223 H223 0.9500 .
C224 C225 1.3798(15) .
C224 H224 0.9500 .
C225 H225 0.9500 .
N13A C135 1.3344(14) .
N13A C131 1.3369(10) .
C131 C132 1.3796(12) .
C131 H131 0.9500 .
C132 C133 1.3401(11) .
C132 H132 0.9500 .
C133 C134 1.3352(11) .
C133 H133 0.9500 .
C134 C135 1.3800(15) .
C134 H134 0.9500 .
C135 H135 0.9500 .
N13B C235 1.3341(13) .
N13B C231 1.3367(10) .
C231 C232 1.3795(12) .
C231 H231 0.9500 .
C232 C233 1.3401(11) .
C232 H232 0.9500 .
C233 C234 1.3351(11) .
C233 H233 0.9500 .
C234 C235 1.3798(15) .
C234 H234 0.9500 .
C235 H235 0.9500 .
N14 C145 1.3341(14) .
N14 C141 1.3367(10) .
C141 C142 1.3796(12) .
C141 H141 0.9500 .
C142 C143 1.3401(11) .
C142 H142 0.9500 .
C143 C144 1.3351(11) .
C143 H143 0.9500 .
C144 C145 1.3797(15) .
C144 H144 0.9500 .
C145 H145 0.9500 .

loop_
_geom_torsion_atom_site_label_1
_geom_torsion_atom_site_label_2
_geom_torsion_atom_site_label_3
_geom_torsion_atom_site_label_4
_geom_torsion
_geom_torsion_site_symmetry_1
_geom_torsion_site_symmetry_4
N6 Nd6 Se1 Nd2 -1.18(9) . .
Se7 Nd6 Se1 Nd2 -70.54(6) . .
Se15 Nd6 Se1 Nd2 144.64(7) . .
Se10 Nd6 Se1 Nd2 131.08(6) . .
Se25 Nd6 Se1 Nd2 144.00(9) . .
Se17 Nd6 Se1 Nd2 48.13(6) . .
Se27 Nd6 Se1 Nd2 68.20(8) . .
Se4 Nd6 Se1 Nd2 -151.38(6) . .
N6 Nd6 Se1 Nd3 64.63(6) . .
Se7 Nd6 Se1 Nd3 -4.74(2) . .
Se15 Nd6 Se1 Nd3 -149.55(7) . .
Se10 Nd6 Se1 Nd3 -163.12(2) . .
Se25 Nd6 Se1 Nd3 -150.20(8) . .
Se17 Nd6 Se1 Nd3 113.93(3) . .
Se27 Nd6 Se1 Nd3 134.00(6) . .
Se4 Nd6 Se1 Nd3 -85.58(2) . .
N6 Nd6 Se1 Nd5 -93.99(6) . .
Se7 Nd6 Se1 Nd5 -163.36(2) . .
Se15 Nd6 Se1 Nd5 51.83(7) . .
Se10 Nd6 Se1 Nd5 38.26(2) . .
Se25 Nd6 Se1 Nd5 51.18(8) . .
Se17 Nd6 Se1 Nd5 -44.69(3) . .
Se27 Nd6 Se1 Nd5 -24.62(5) . .
Se4 Nd6 Se1 Nd5 115.80(2) . .
N6 Nd6 Se1 Nd9 171.29(6) . .
Se7 Nd6 Se1 Nd9 101.93(3) . .
Se15 Nd6 Se1 Nd9 -42.89(8) . .
Se10 Nd6 Se1 Nd9 -56.45(2) . .
Se25 Nd6 Se1 Nd9 -43.53(9) . .
Se17 Nd6 Se1 Nd9 -139.40(3) . .
Se27 Nd6 Se1 Nd9 -119.33(6) . .
Se4 Nd6 Se1 Nd9 21.09(2) . .
N2 Nd2 Se1 Nd6 -7.28(11) . .
Se5 Nd2 Se1 Nd6 -90.26(6) . .
Se6 Nd2 Se1 Nd6 91.88(6) . .
Se12 Nd2 Se1 Nd6 -164.67(5) . .
Se11 Nd2 Se1 Nd6 11.36(6) . .
Se2 Nd2 Se1 Nd6 173.79(6) . .
N2 Nd2 Se1 Nd3 -76.13(8) . .
Se5 Nd2 Se1 Nd3 -159.11(2) . .
Se6 Nd2 Se1 Nd3 23.03(2) . .
Se12 Nd2 Se1 Nd3 126.48(4) . .
Se11 Nd2 Se1 Nd3 -57.49(2) . .
Se2 Nd2 Se1 Nd3 104.94(2) . .
N2 Nd2 Se1 Nd5 83.84(8) . .
Se5 Nd2 Se1 Nd5 0.87(2) . .
Se6 Nd2 Se1 Nd5 -177.00(2) . .
Se12 Nd2 Se1 Nd5 -73.55(4) . .
Se11 Nd2 Se1 Nd5 102.48(3) . .
Se2 Nd2 Se1 Nd5 -95.08(2) . .
N2 Nd2 Se1 Nd9 -179.40(8) . .
Se5 Nd2 Se1 Nd9 97.63(3) . .
Se6 Nd2 Se1 Nd9 -80.24(3) . .
Se12 Nd2 Se1 Nd9 23.21(5) . .
Se11 Nd2 Se1 Nd9 -160.76(3) . .
Se2 Nd2 Se1 Nd9 1.68(2) . .
N3 Nd3 Se1 Nd6 -77.50(19) . .
Se6 Nd3 Se1 Nd6 -175.72(2) . .
Se7 Nd3 Se1 Nd6 4.74(2) . .
Se3 Nd3 Se1 Nd6 102.42(2) . .
Se11 Nd3 Se1 Nd6 -94.16(3) . .
Se13 Nd3 Se1 Nd6 79.92(4) . .
N3 Nd3 Se1 Nd2 74.94(19) . .
Se6 Nd3 Se1 Nd2 -23.28(2) . .
Se7 Nd3 Se1 Nd2 157.18(2) . .
Se3 Nd3 Se1 Nd2 -105.14(2) . .
Se11 Nd3 Se1 Nd2 58.28(2) . .
Se13 Nd3 Se1 Nd2 -127.64(4) . .
N3 Nd3 Se1 Nd5 6.1(2) . .
Se6 Nd3 Se1 Nd5 -92.13(8) . .
Se7 Nd3 Se1 Nd5 88.32(8) . .
Se3 Nd3 Se1 Nd5 -174.00(8) . .
Se11 Nd3 Se1 Nd5 -10.58(8) . .
Se13 Nd3 Se1 Nd5 163.51(7) . .
N3 Nd3 Se1 Nd9 -177.81(19) . .
Se6 Nd3 Se1 Nd9 83.97(3) . .
Se7 Nd3 Se1 Nd9 -95.58(3) . .
Se3 Nd3 Se1 Nd9 2.10(2) . .
Se11 Nd3 Se1 Nd9 165.52(3) . .
Se13 Nd3 Se1 Nd9 -20.39(5) . .
N5 Nd5 Se1 Nd6 103.33(6) . .
Se5 Nd5 Se1 Nd6 149.36(3) . .
Se4 Nd5 Se1 Nd6 -120.47(2) 2_556 .
Se27 Nd5 Se1 Nd6 26.19(6) . .
Se25 Nd5 Se1 Nd6 -45.49(9) 2_556 .
Se10 Nd5 Se1 Nd6 -38.94(2) . .
Se17 Nd5 Se1 Nd6 46.42(3) . .
Se15 Nd5 Se1 Nd6 -51.32(6) 2_556 .
N5 Nd5 Se1 Nd2 -46.90(6) . .
Se5 Nd5 Se1 Nd2 -0.87(2) . .
Se4 Nd5 Se1 Nd2 89.30(2) 2_556 .
Se27 Nd5 Se1 Nd2 -124.04(6) . .
Se25 Nd5 Se1 Nd2 164.28(8) 2_556 .
Se10 Nd5 Se1 Nd2 170.83(3) . .
Se17 Nd5 Se1 Nd2 -103.80(3) . .
Se15 Nd5 Se1 Nd2 158.45(5) 2_556 .
N5 Nd5 Se1 Nd3 19.18(12) . .
Se5 Nd5 Se1 Nd3 65.21(8) . .
Se4 Nd5 Se1 Nd3 155.38(8) 2_556 .
Se27 Nd5 Se1 Nd3 -57.96(10) . .
Se25 Nd5 Se1 Nd3 -129.64(11) 2_556 .
Se10 Nd5 Se1 Nd3 -123.09(8) . .
Se17 Nd5 Se1 Nd3 -37.73(8) . .
Se15 Nd5 Se1 Nd3 -135.47(8) 2_556 .
N5 Nd5 Se1 Nd9 -157.06(6) . .
Se5 Nd5 Se1 Nd9 -111.04(3) . .
Se4 Nd5 Se1 Nd9 -20.87(2) 2_556 .
Se27 Nd5 Se1 Nd9 125.79(6) . .
Se25 Nd5 Se1 Nd9 54.11(9) 2_556 .
Se10 Nd5 Se1 Nd9 60.66(2) . .
Se17 Nd5 Se1 Nd9 146.03(3) . .
Se15 Nd5 Se1 Nd9 48.28(6) 2_556 .
Se2 Nd9 Se1 Nd6 -177.73(3) . .
Se2 Nd9 Se1 Nd6 -57.23(5) 2_556 .
Se4 Nd9 Se1 Nd6 107.72(3) 2_556 .
Se4 Nd9 Se1 Nd6 -21.30(2) . .
Se3 Nd9 Se1 Nd6 -95.30(2) . .
Se3 Nd9 Se1 Nd6 143.86(3) 2_556 .
Se1 Nd9 Se1 Nd6 43.251(16) 2_556 .
Se2 Nd9 Se1 Nd2 -1.69(2) . .
Se2 Nd9 Se1 Nd2 118.82(4) 2_556 .
Se4 Nd9 Se1 Nd2 -76.24(3) 2_556 .
Se4 Nd9 Se1 Nd2 154.74(3) . .
Se3 Nd9 Se1 Nd2 80.74(3) . .
Se3 Nd9 Se1 Nd2 -40.10(5) 2_556 .
Se1 Nd9 Se1 Nd2 -140.71(3) 2_556 .
Se2 Nd9 Se1 Nd3 -84.46(3) . .
Se2 Nd9 Se1 Nd3 36.04(5) 2_556 .
Se4 Nd9 Se1 Nd3 -159.01(3) 2_556 .
Se4 Nd9 Se1 Nd3 71.97(3) . .
Se3 Nd9 Se1 Nd3 -2.04(2) . .
Se3 Nd9 Se1 Nd3 -122.88(4) 2_556 .
Se1 Nd9 Se1 Nd3 136.52(3) 2_556 .
Se2 Nd9 Se1 Nd5 94.10(2) . .
Se2 Nd9 Se1 Nd5 -145.39(4) 2_556 .
Se4 Nd9 Se1 Nd5 19.55(2) 2_556 .
Se4 Nd9 Se1 Nd5 -109.47(2) . .
Se3 Nd9 Se1 Nd5 176.53(3) . .
Se3 Nd9 Se1 Nd5 55.69(4) 2_556 .
Se1 Nd9 Se1 Nd5 -44.916(15) 2_556 .
N8 Nd8 Se2 Nd1 0.39(9) . .
Se6 Nd8 Se2 Nd1 69.59(6) . .
Se16 Nd8 Se2 Nd1 -142.51(7) 2_556 .
Se18 Nd8 Se2 Nd1 -48.87(7) . .
Se9 Nd8 Se2 Nd1 -131.11(6) . .
Se26 Nd8 Se2 Nd1 -144.58(8) 2_556 .
Se3 Nd8 Se2 Nd1 151.06(6) . .
Se28 Nd8 Se2 Nd1 -58.67(7) . .
N8 Nd8 Se2 Nd7 93.16(6) . .
Se6 Nd8 Se2 Nd7 162.35(2) . .
Se16 Nd8 Se2 Nd7 -49.74(6) 2_556 .
Se18 Nd8 Se2 Nd7 43.90(4) . .
Se9 Nd8 Se2 Nd7 -38.34(2) . .
Se26 Nd8 Se2 Nd7 -51.81(7) 2_556 .
Se3 Nd8 Se2 Nd7 -116.18(2) . .
Se28 Nd8 Se2 Nd7 34.10(4) . .
N8 Nd8 Se2 Nd2 -65.04(6) . .
Se6 Nd8 Se2 Nd2 4.16(2) . .
Se16 Nd8 Se2 Nd2 152.06(6) 2_556 .
Se18 Nd8 Se2 Nd2 -114.30(4) . .
Se9 Nd8 Se2 Nd2 163.47(2) . .
Se26 Nd8 Se2 Nd2 150.00(7) 2_556 .
Se3 Nd8 Se2 Nd2 85.63(2) . .
Se28 Nd8 Se2 Nd2 -124.10(4) . .
N8 Nd8 Se2 Nd9 -172.14(6) . .
Se6 Nd8 Se2 Nd9 -102.94(3) . .
Se16 Nd8 Se2 Nd9 44.96(6) 2_556 .
Se18 Nd8 Se2 Nd9 138.60(4) . .
Se9 Nd8 Se2 Nd9 56.37(2) . .
Se26 Nd8 Se2 Nd9 42.90(7) 2_556 .
Se3 Nd8 Se2 Nd9 -21.47(2) . .
Se28 Nd8 Se2 Nd9 128.80(4) . .
N1 Nd1 Se2 Nd8 9.18(15) . .
Se8 Nd1 Se2 Nd8 90.27(6) 2_556 .
Se5 Nd1 Se2 Nd8 -91.53(6) . .
Se14 Nd1 Se2 Nd8 165.51(5) 2_556 .
Se12 Nd1 Se2 Nd8 -11.82(6) . .
Se4 Nd1 Se2 Nd8 -173.99(6) 2_556 .
N1 Nd1 Se2 Nd7 -82.12(13) . .
Se8 Nd1 Se2 Nd7 -1.03(2) 2_556 .
Se5 Nd1 Se2 Nd7 177.17(2) . .
Se14 Nd1 Se2 Nd7 74.20(4) 2_556 .
Se12 Nd1 Se2 Nd7 -103.12(3) . .
Se4 Nd1 Se2 Nd7 94.71(2) 2_556 .
N1 Nd1 Se2 Nd2 77.88(13) . .
Se8 Nd1 Se2 Nd2 158.97(2) 2_556 .
Se5 Nd1 Se2 Nd2 -22.83(2) . .
Se14 Nd1 Se2 Nd2 -125.80(4) 2_556 .
Se12 Nd1 Se2 Nd2 56.88(2) . .
Se4 Nd1 Se2 Nd2 -105.29(2) 2_556 .
N1 Nd1 Se2 Nd9 -178.63(12) . .
Se8 Nd1 Se2 Nd9 -97.54(3) 2_556 .
Se5 Nd1 Se2 Nd9 80.66(3) . .
Se14 Nd1 Se2 Nd9 -22.31(5) 2_556 .
Se12 Nd1 Se2 Nd9 160.37(3) . .
Se4 Nd1 Se2 Nd9 -1.80(2) 2_556 .
N7 Nd7 Se2 Nd8 -104.51(7) . .
Se8 Nd7 Se2 Nd8 -150.42(2) 2_556 .
Se3 Nd7 Se2 Nd8 119.99(2) 2_556 .
Se18 Nd7 Se2 Nd8 -45.11(3) . .
Se9 Nd7 Se2 Nd8 38.94(2) . .
Se28 Nd7 Se2 Nd8 -35.76(4) . .
Se26 Nd7 Se2 Nd8 48.30(10) . .
Se16 Nd7 Se2 Nd8 47.20(7) . .
N7 Nd7 Se2 Nd1 46.94(7) . .
Se8 Nd7 Se2 Nd1 1.03(2) 2_556 .
Se3 Nd7 Se2 Nd1 -88.56(2) 2_556 .
Se18 Nd7 Se2 Nd1 106.34(3) . .
Se9 Nd7 Se2 Nd1 -169.61(3) . .
Se28 Nd7 Se2 Nd1 115.69(4) . .
Se26 Nd7 Se2 Nd1 -160.25(9) . .
Se16 Nd7 Se2 Nd1 -161.35(7) . .
N7 Nd7 Se2 Nd2 -16.95(12) . .
Se8 Nd7 Se2 Nd2 -62.86(8) 2_556 .
Se3 Nd7 Se2 Nd2 -152.45(7) 2_556 .
Se18 Nd7 Se2 Nd2 42.44(8) . .
Se9 Nd7 Se2 Nd2 126.50(8) . .
Se28 Nd7 Se2 Nd2 51.79(8) . .
Se26 Nd7 Se2 Nd2 135.86(11) . .
Se16 Nd7 Se2 Nd2 134.75(9) . .
N7 Nd7 Se2 Nd9 156.52(7) . .
Se8 Nd7 Se2 Nd9 110.62(2) 2_556 .
Se3 Nd7 Se2 Nd9 21.02(2) 2_556 .
Se18 Nd7 Se2 Nd9 -144.08(3) . .
Se9 Nd7 Se2 Nd9 -60.03(2) . .
Se28 Nd7 Se2 Nd9 -134.73(4) . .
Se26 Nd7 Se2 Nd9 -50.67(10) . .
Se16 Nd7 Se2 Nd9 -51.77(7) . .
N2 Nd2 Se2 Nd8 79.53(8) . .
Se5 Nd2 Se2 Nd8 176.35(3) . .
Se6 Nd2 Se2 Nd8 -4.15(2) . .
Se1 Nd2 Se2 Nd8 -101.59(2) . .
Se12 Nd2 Se2 Nd8 94.40(3) . .
Se11 Nd2 Se2 Nd8 -77.67(4) . .
N2 Nd2 Se2 Nd1 -74.04(8) . .
Se5 Nd2 Se2 Nd1 22.79(2) . .
Se6 Nd2 Se2 Nd1 -157.71(2) . .
Se1 Nd2 Se2 Nd1 104.85(2) . .
Se12 Nd2 Se2 Nd1 -59.17(2) . .
Se11 Nd2 Se2 Nd1 128.77(4) . .
N2 Nd2 Se2 Nd7 -7.32(12) . .
Se5 Nd2 Se2 Nd7 89.50(8) . .
Se6 Nd2 Se2 Nd7 -91.00(8) . .
Se1 Nd2 Se2 Nd7 171.56(8) . .
Se12 Nd2 Se2 Nd7 7.55(7) . .
Se11 Nd2 Se2 Nd7 -164.52(6) . .
N2 Nd2 Se2 Nd9 179.46(8) . .
Se5 Nd2 Se2 Nd9 -83.71(3) . .
Se6 Nd2 Se2 Nd9 95.79(3) . .
Se1 Nd2 Se2 Nd9 -1.65(2) . .
Se12 Nd2 Se2 Nd9 -165.67(3) . .
Se11 Nd2 Se2 Nd9 22.27(5) . .
Se2 Nd9 Se2 Nd8 -43.465(15) 2_556 .
Se4 Nd9 Se2 Nd8 178.04(3) 2_556 .
Se4 Nd9 Se2 Nd8 58.35(4) . .
Se3 Nd9 Se2 Nd8 21.51(2) . .
Se3 Nd9 Se2 Nd8 -108.20(2) 2_556 .
Se1 Nd9 Se2 Nd8 -144.89(4) 2_556 .
Se1 Nd9 Se2 Nd8 95.72(2) . .
Se2 Nd9 Se2 Nd1 140.30(3) 2_556 .
Se4 Nd9 Se2 Nd1 1.81(2) 2_556 .
Se4 Nd9 Se2 Nd1 -117.88(4) . .
Se3 Nd9 Se2 Nd1 -154.72(3) . .
Se3 Nd9 Se2 Nd1 75.57(3) 2_556 .
Se1 Nd9 Se2 Nd1 38.88(5) 2_556 .
Se1 Nd9 Se2 Nd1 -80.51(3) . .
Se2 Nd9 Se2 Nd7 44.938(14) 2_556 .
Se4 Nd9 Se2 Nd7 -93.56(2) 2_556 .
Se4 Nd9 Se2 Nd7 146.76(3) . .
Se3 Nd9 Se2 Nd7 109.92(2) . .
Se3 Nd9 Se2 Nd7 -19.79(2) 2_556 .
Se1 Nd9 Se2 Nd7 -56.48(4) 2_556 .
Se1 Nd9 Se2 Nd7 -175.88(2) . .
Se2 Nd9 Se2 Nd2 -137.59(2) 2_556 .
Se4 Nd9 Se2 Nd2 83.92(2) 2_556 .
Se4 Nd9 Se2 Nd2 -35.77(5) . .
Se3 Nd9 Se2 Nd2 -72.61(2) . .
Se3 Nd9 Se2 Nd2 157.68(3) 2_556 .
Se1 Nd9 Se2 Nd2 120.99(4) 2_556 .
Se1 Nd9 Se2 Nd2 1.59(2) . .
N3 Nd3 Se3 Nd7 7.1(2) . 2_556
Se6 Nd3 Se3 Nd7 91.28(7) . 2_556
Se7 Nd3 Se3 Nd7 -89.74(7) . 2_556
Se11 Nd3 Se3 Nd7 165.03(6) . 2_556
Se13 Nd3 Se3 Nd7 -9.58(6) . 2_556
Se1 Nd3 Se3 Nd7 -172.86(7) . 2_556
N3 Nd3 Se3 Nd8 -85.13(19) . .
Se6 Nd3 Se3 Nd8 -0.90(2) . .
Se7 Nd3 Se3 Nd8 178.08(2) . .
Se11 Nd3 Se3 Nd8 72.85(4) . .
Se13 Nd3 Se3 Nd8 -101.76(3) . .
Se1 Nd3 Se3 Nd8 94.96(2) . .
N3 Nd3 Se3 Nd4 74.42(19) . .
Se6 Nd3 Se3 Nd4 158.65(2) . .
Se7 Nd3 Se3 Nd4 -22.37(2) . .
Se11 Nd3 Se3 Nd4 -127.60(4) . .
Se13 Nd3 Se3 Nd4 57.79(3) . .
Se1 Nd3 Se3 Nd4 -105.49(2) . .
N3 Nd3 Se3 Nd9 177.78(19) . .
Se6 Nd3 Se3 Nd9 -98.00(3) . .
Se7 Nd3 Se3 Nd9 80.98(3) . .
Se11 Nd3 Se3 Nd9 -24.25(5) . .
Se13 Nd3 Se3 Nd9 161.14(3) . .
Se1 Nd3 Se3 Nd9 -2.14(2) . .
N8 Nd8 Se3 Nd7 -100.49(7) . 2_556
Se6 Nd8 Se3 Nd7 -151.16(2) . 2_556
Se2 Nd8 Se3 Nd7 119.64(2) . 2_556
Se16 Nd8 Se3 Nd7 -28.47(5) 2_556 2_556
Se18 Nd8 Se3 Nd7 82.31(8) . 2_556
Se9 Nd8 Se3 Nd7 38.73(2) . 2_556
Se26 Nd8 Se3 Nd7 -29.30(6) 2_556 2_556
Se28 Nd8 Se3 Nd7 58.52(7) . 2_556
N8 Nd8 Se3 Nd3 51.57(7) . .
Se6 Nd8 Se3 Nd3 0.90(2) . .
Se2 Nd8 Se3 Nd3 -88.30(2) . .
Se16 Nd8 Se3 Nd3 123.60(5) 2_556 .
Se18 Nd8 Se3 Nd3 -125.63(8) . .
Se9 Nd8 Se3 Nd3 -169.21(3) . .
Se26 Nd8 Se3 Nd3 122.76(6) 2_556 .
Se28 Nd8 Se3 Nd3 -149.41(6) . .
N8 Nd8 Se3 Nd4 -14.61(12) . .
Se6 Nd8 Se3 Nd4 -65.28(8) . .
Se2 Nd8 Se3 Nd4 -154.48(8) . .
Se16 Nd8 Se3 Nd4 57.41(9) 2_556 .
Se18 Nd8 Se3 Nd4 168.19(9) . .
Se9 Nd8 Se3 Nd4 124.61(8) . .
Se26 Nd8 Se3 Nd4 56.58(9) 2_556 .
Se28 Nd8 Se3 Nd4 144.40(8) . .
N8 Nd8 Se3 Nd9 161.14(7) . .
Se6 Nd8 Se3 Nd9 110.47(2) . .
Se2 Nd8 Se3 Nd9 21.27(2) . .
Se16 Nd8 Se3 Nd9 -126.83(5) 2_556 .
Se18 Nd8 Se3 Nd9 -16.06(9) . .
Se9 Nd8 Se3 Nd9 -59.64(2) . .
Se26 Nd8 Se3 Nd9 -127.67(6) 2_556 .
Se28 Nd8 Se3 Nd9 -39.85(7) . .
N4 Nd4 Se3 Nd7 82.71(16) . 2_556
Se7 Nd4 Se3 Nd7 176.77(2) . 2_556
Se8 Nd4 Se3 Nd7 -3.43(2) . 2_556
Se4 Nd4 Se3 Nd7 -101.51(2) . 2_556
Se13 Nd4 Se3 Nd7 95.07(3) . 2_556
Se14 Nd4 Se3 Nd7 -78.30(4) . 2_556
N4 Nd4 Se3 Nd3 -71.67(16) . .
Se7 Nd4 Se3 Nd3 22.39(2) . .
Se8 Nd4 Se3 Nd3 -157.81(2) . .
Se4 Nd4 Se3 Nd3 104.11(2) . .
Se13 Nd4 Se3 Nd3 -59.31(2) . .
Se14 Nd4 Se3 Nd3 127.32(4) . .
N4 Nd4 Se3 Nd8 -2.58(18) . .
Se7 Nd4 Se3 Nd8 91.48(8) . .
Se8 Nd4 Se3 Nd8 -88.72(8) . .
Se4 Nd4 Se3 Nd8 173.20(8) . .
Se13 Nd4 Se3 Nd8 9.79(7) . .
Se14 Nd4 Se3 Nd8 -163.59(6) . .
N4 Nd4 Se3 Nd9 -178.17(15) . .
Se7 Nd4 Se3 Nd9 -84.11(3) . .
Se8 Nd4 Se3 Nd9 95.69(3) . .
Se4 Nd4 Se3 Nd9 -2.39(2) . .
Se13 Nd4 Se3 Nd9 -165.80(3) . .
Se14 Nd4 Se3 Nd9 20.82(5) . .
Se2 Nd9 Se3 Nd7 -108.46(2) . 2_556
Se2 Nd9 Se3 Nd7 21.19(2) 2_556 2_556
Se4 Nd9 Se3 Nd7 -145.15(3) 2_556 2_556
Se4 Nd9 Se3 Nd7 95.57(3) . 2_556
Se3 Nd9 Se3 Nd7 -43.513(15) 2_556 2_556
Se1 Nd9 Se3 Nd7 58.10(4) 2_556 2_556
Se1 Nd9 Se3 Nd7 177.76(3) . 2_556
Se2 Nd9 Se3 Nd3 75.92(3) . .
Se2 Nd9 Se3 Nd3 -154.43(3) 2_556 .
Se4 Nd9 Se3 Nd3 39.23(5) 2_556 .
Se4 Nd9 Se3 Nd3 -80.05(3) . .
Se3 Nd9 Se3 Nd3 140.87(3) 2_556 .
Se1 Nd9 Se3 Nd3 -117.52(4) 2_556 .
Se1 Nd9 Se3 Nd3 2.14(2) . .
Se2 Nd9 Se3 Nd8 -20.07(2) . .
Se2 Nd9 Se3 Nd8 109.58(2) 2_556 .
Se4 Nd9 Se3 Nd8 -56.75(4) 2_556 .
Se4 Nd9 Se3 Nd8 -176.04(3) . .
Se3 Nd9 Se3 Nd8 44.879(13) 2_556 .
Se1 Nd9 Se3 Nd8 146.49(4) 2_556 .
Se1 Nd9 Se3 Nd8 -93.85(2) . .
Se2 Nd9 Se3 Nd4 158.28(3) . .
Se2 Nd9 Se3 Nd4 -72.07(3) 2_556 .
Se4 Nd9 Se3 Nd4 121.60(4) 2_556 .
Se4 Nd9 Se3 Nd4 2.31(2) . .
Se3 Nd9 Se3 Nd4 -136.77(2) 2_556 .
Se1 Nd9 Se3 Nd4 -35.16(5) 2_556 .
Se1 Nd9 Se3 Nd4 84.50(2) . .
N4 Nd4 Se4 Nd5 -10.84(18) . 2_556
Se7 Nd4 Se4 Nd5 -90.62(6) . 2_556
Se8 Nd4 Se4 Nd5 90.52(6) . 2_556
Se13 Nd4 Se4 Nd5 -165.07(5) . 2_556
Se14 Nd4 Se4 Nd5 10.56(6) . 2_556
Se3 Nd4 Se4 Nd5 173.28(6) . 2_556
N4 Nd4 Se4 Nd1 -79.08(16) . 2_556
Se7 Nd4 Se4 Nd1 -158.86(2) . 2_556
Se8 Nd4 Se4 Nd1 22.28(2) . 2_556
Se13 Nd4 Se4 Nd1 126.69(3) . 2_556
Se14 Nd4 Se4 Nd1 -57.68(2) . 2_556
Se3 Nd4 Se4 Nd1 105.04(2) . 2_556
N4 Nd4 Se4 Nd6 81.15(16) . .
Se7 Nd4 Se4 Nd6 1.37(2) . .
Se8 Nd4 Se4 Nd6 -177.49(2) . .
Se13 Nd4 Se4 Nd6 -73.08(4) . .
Se14 Nd4 Se4 Nd6 102.55(3) . .
Se3 Nd4 Se4 Nd6 -94.73(2) . .
N4 Nd4 Se4 Nd9 178.31(16) . .
Se7 Nd4 Se4 Nd9 98.54(3) . .
Se8 Nd4 Se4 Nd9 -80.33(3) . .
Se13 Nd4 Se4 Nd9 24.08(5) . .
Se14 Nd4 Se4 Nd9 -160.29(3) . .
Se3 Nd4 Se4 Nd9 2.43(2) . .
N6 Nd6 Se4 Nd5 103.37(8) . 2_556
Se7 Nd6 Se4 Nd5 149.11(2) . 2_556
Se1 Nd6 Se4 Nd5 -120.47(2) . 2_556
Se15 Nd6 Se4 Nd5 30.99(3) . 2_556
Se10 Nd6 Se4 Nd5 -38.85(2) . 2_556
Se25 Nd6 Se4 Nd5 26.95(4) . 2_556
Se17 Nd6 Se4 Nd5 -83.13(7) . 2_556
Se27 Nd6 Se4 Nd5 -45.40(7) . 2_556
N6 Nd6 Se4 Nd4 -47.12(9) . .
Se7 Nd6 Se4 Nd4 -1.38(2) . .
Se1 Nd6 Se4 Nd4 89.05(2) . .
Se15 Nd6 Se4 Nd4 -119.49(3) . .
Se10 Nd6 Se4 Nd4 170.66(3) . .
Se25 Nd6 Se4 Nd4 -123.53(4) . .
Se17 Nd6 Se4 Nd4 126.39(7) . .
Se27 Nd6 Se4 Nd4 164.12(7) . .
N6 Nd6 Se4 Nd1 18.47(13) . 2_556
Se7 Nd6 Se4 Nd1 64.20(8) . 2_556
Se1 Nd6 Se4 Nd1 154.63(8) . 2_556
Se15 Nd6 Se4 Nd1 -53.91(8) . 2_556
Se10 Nd6 Se4 Nd1 -123.75(8) . 2_556
Se25 Nd6 Se4 Nd1 -57.95(9) . 2_556
Se17 Nd6 Se4 Nd1 -168.03(8) . 2_556
Se27 Nd6 Se4 Nd1 -130.30(9) . 2_556
N6 Nd6 Se4 Nd9 -157.07(8) . .
Se7 Nd6 Se4 Nd9 -111.33(3) . .
Se1 Nd6 Se4 Nd9 -20.91(2) . .
Se15 Nd6 Se4 Nd9 130.56(3) . .
Se10 Nd6 Se4 Nd9 60.71(2) . .
Se25 Nd6 Se4 Nd9 126.52(4) . .
Se17 Nd6 Se4 Nd9 16.43(7) . .
Se27 Nd6 Se4 Nd9 54.17(7) . .
Se2 Nd9 Se4 Nd5 143.92(3) . 2_556
Se2 Nd9 Se4 Nd5 -95.05(3) 2_556 2_556
Se4 Nd9 Se4 Nd5 43.250(16) 2_556 2_556
Se3 Nd9 Se4 Nd5 -177.88(3) . 2_556
Se3 Nd9 Se4 Nd5 -57.15(5) 2_556 2_556
Se1 Nd9 Se4 Nd5 -21.31(2) 2_556 2_556
Se1 Nd9 Se4 Nd5 107.89(3) . 2_556
Se2 Nd9 Se4 Nd4 -40.64(5) . .
Se2 Nd9 Se4 Nd4 80.39(3) 2_556 .
Se4 Nd9 Se4 Nd4 -141.31(3) 2_556 .
Se3 Nd9 Se4 Nd4 -2.44(2) . .
Se3 Nd9 Se4 Nd4 118.29(4) 2_556 .
Se1 Nd9 Se4 Nd4 154.13(3) 2_556 .
Se1 Nd9 Se4 Nd4 -76.67(3) . .
Se2 Nd9 Se4 Nd1 -122.74(4) . 2_556
Se2 Nd9 Se4 Nd1 -1.70(2) 2_556 2_556
Se4 Nd9 Se4 Nd1 136.59(3) 2_556 2_556
Se3 Nd9 Se4 Nd1 -84.54(3) . 2_556
Se3 Nd9 Se4 Nd1 36.20(5) 2_556 2_556
Se1 Nd9 Se4 Nd1 72.03(3) 2_556 2_556
Se1 Nd9 Se4 Nd1 -158.77(3) . 2_556
Se2 Nd9 Se4 Nd6 55.58(4) . .
Se2 Nd9 Se4 Nd6 176.62(3) 2_556 .
Se4 Nd9 Se4 Nd6 -45.088(14) 2_556 .
Se3 Nd9 Se4 Nd6 93.78(2) . .
Se3 Nd9 Se4 Nd6 -145.48(3) 2_556 .
Se1 Nd9 Se4 Nd6 -109.65(2) 2_556 .
Se1 Nd9 Se4 Nd6 19.55(2) . .
N5 Nd5 Se5 Nd2 154.93(7) . .
Se4 Nd5 Se5 Nd2 -79.76(3) 2_556 .
Se27 Nd5 Se5 Nd2 81.51(5) . .
Se25 Nd5 Se5 Nd2 -166.23(8) 2_556 .
Se10 Nd5 Se5 Nd2 -19.40(8) . .
Se17 Nd5 Se5 Nd2 70.70(3) . .
Se1 Nd5 Se5 Nd2 0.92(3) . .
Se15 Nd5 Se5 Nd2 -161.76(5) 2_556 .
N5 Nd5 Se5 Nd1 -121.29(7) . .
Se4 Nd5 Se5 Nd1 4.02(2) 2_556 .
Se27 Nd5 Se5 Nd1 165.29(4) . .
Se25 Nd5 Se5 Nd1 -82.46(8) 2_556 .
Se10 Nd5 Se5 Nd1 64.38(7) . .
Se17 Nd5 Se5 Nd1 154.47(3) . .
Se1 Nd5 Se5 Nd1 84.70(2) . .
Se15 Nd5 Se5 Nd1 -77.98(6) 2_556 .
N2 Nd2 Se5 Nd5 -144.11(5) . .
Se6 Nd2 Se5 Nd5 59.6(7) . .
Se1 Nd2 Se5 Nd5 -0.96(3) . .
Se12 Nd2 Se5 Nd5 137.27(3) . .
Se11 Nd2 Se5 Nd5 -66.84(3) . .
Se2 Nd2 Se5 Nd5 71.35(3) . .
N2 Nd2 Se5 Nd1 121.36(5) . .
Se6 Nd2 Se5 Nd1 -35.0(7) . .
Se1 Nd2 Se5 Nd1 -95.48(2) . .
Se12 Nd2 Se5 Nd1 42.75(3) . .
Se11 Nd2 Se5 Nd1 -161.36(3) . .
Se2 Nd2 Se5 Nd1 -23.17(2) . .
N1 Nd1 Se5 Nd5 139.64(7) . .
Se8 Nd1 Se5 Nd5 34.0(8) 2_556 .
Se2 Nd1 Se5 Nd5 -76.54(3) . .
Se14 Nd1 Se5 Nd5 60.78(3) 2_556 .
Se12 Nd1 Se5 Nd5 -142.85(3) . .
Se4 Nd1 Se5 Nd5 -3.76(2) 2_556 .
N1 Nd1 Se5 Nd2 -119.45(7) . .
Se8 Nd1 Se5 Nd2 134.9(8) 2_556 .
Se2 Nd1 Se5 Nd2 24.37(3) . .
Se14 Nd1 Se5 Nd2 161.69(3) 2_556 .
Se12 Nd1 Se5 Nd2 -41.93(2) . .
Se4 Nd1 Se5 Nd2 97.15(2) 2_556 .
N3 Nd3 Se6 Nd8 144.54(11) . .
Se7 Nd3 Se6 Nd8 -51.2(13) . .
Se3 Nd3 Se6 Nd8 0.99(2) . .
Se11 Nd3 Se6 Nd8 -137.10(3) . .
Se13 Nd3 Se6 Nd8 65.91(3) . .
Se1 Nd3 Se6 Nd8 -71.88(3) . .
N3 Nd3 Se6 Nd2 -119.95(11) . .
Se7 Nd3 Se6 Nd2 44.3(13) . .
Se3 Nd3 Se6 Nd2 96.49(2) . .
Se11 Nd3 Se6 Nd2 -41.60(2) . .
Se13 Nd3 Se6 Nd2 161.41(2) . .
Se1 Nd3 Se6 Nd2 23.63(2) . .
N8 Nd8 Se6 Nd3 -151.51(4) . .
Se2 Nd8 Se6 Nd3 79.88(3) . .
Se16 Nd8 Se6 Nd3 -79.24(5) 2_556 .
Se18 Nd8 Se6 Nd3 150.13(5) . .
Se9 Nd8 Se6 Nd3 22.86(7) . .
Se26 Nd8 Se6 Nd3 -78.44(6) 2_556 .
Se3 Nd8 Se6 Nd3 -0.96(2) . .
Se28 Nd8 Se6 Nd3 158.54(3) . .
N8 Nd8 Se6 Nd2 124.11(4) . .
Se2 Nd8 Se6 Nd2 -4.49(3) . .
Se16 Nd8 Se6 Nd2 -163.61(5) 2_556 .
Se18 Nd8 Se6 Nd2 65.76(5) . .
Se9 Nd8 Se6 Nd2 -61.52(6) . .
Se26 Nd8 Se6 Nd2 -162.82(5) 2_556 .
Se3 Nd8 Se6 Nd2 -85.33(3) . .
Se28 Nd8 Se6 Nd2 74.17(4) . .
N2 Nd2 Se6 Nd3 118.78(5) . .
Se5 Nd2 Se6 Nd3 -84.9(7) . .
Se1 Nd2 Se6 Nd3 -24.60(2) . .
Se12 Nd2 Se6 Nd3 -162.38(3) . .
Se11 Nd2 Se6 Nd3 41.75(2) . .
Se2 Nd2 Se6 Nd3 -96.73(2) . .
N2 Nd2 Se6 Nd8 -140.25(5) . .
Se5 Nd2 Se6 Nd8 16.1(7) . .
Se1 Nd2 Se6 Nd8 76.37(3) . .
Se12 Nd2 Se6 Nd8 -61.41(3) . .
Se11 Nd2 Se6 Nd8 142.72(3) . .
Se2 Nd2 Se6 Nd8 4.24(2) . .
N4 Nd4 Se7 Nd6 -145.00(9) . .
Se8 Nd4 Se7 Nd6 61.9(13) . .
Se4 Nd4 Se7 Nd6 -1.52(3) . .
Se13 Nd4 Se7 Nd6 135.62(3) . .
Se14 Nd4 Se7 Nd6 -66.62(3) . .
Se3 Nd4 Se7 Nd6 71.05(3) . .
N4 Nd4 Se7 Nd3 121.07(9) . .
Se8 Nd4 Se7 Nd3 -32.0(13) . .
Se4 Nd4 Se7 Nd3 -95.45(2) . .
Se13 Nd4 Se7 Nd3 41.69(2) . .
Se14 Nd4 Se7 Nd3 -160.54(2) . .
Se3 Nd4 Se7 Nd3 -22.88(2) . .
N6 Nd6 Se7 Nd4 155.05(5) . .
Se1 Nd6 Se7 Nd4 -79.04(3) . .
Se15 Nd6 Se7 Nd4 80.99(5) . .
Se10 Nd6 Se7 Nd4 -17.56(7) . .
Se25 Nd6 Se7 Nd4 78.11(7) . .
Se17 Nd6 Se7 Nd4 -150.49(3) . .
Se27 Nd6 Se7 Nd4 -164.10(6) . .
Se4 Nd6 Se7 Nd4 1.46(3) . .
N6 Nd6 Se7 Nd3 -120.80(5) . .
Se1 Nd6 Se7 Nd3 5.10(3) . .
Se15 Nd6 Se7 Nd3 165.13(4) . .
Se10 Nd6 Se7 Nd3 66.58(7) . .
Se25 Nd6 Se7 Nd3 162.25(6) . .
Se17 Nd6 Se7 Nd3 -66.35(4) . .
Se27 Nd6 Se7 Nd3 -79.95(6) . .
Se4 Nd6 Se7 Nd3 85.60(2) . .
N3 Nd3 Se7 Nd4 -119.82(11) . .
Se6 Nd3 Se7 Nd4 75.9(13) . .
Se3 Nd3 Se7 Nd4 23.84(2) . .
Se11 Nd3 Se7 Nd4 161.67(2) . .
Se13 Nd3 Se7 Nd4 -41.33(2) . .
Se1 Nd3 Se7 Nd4 96.62(2) . .
N3 Nd3 Se7 Nd6 138.75(11) . .
Se6 Nd3 Se7 Nd6 -25.5(13) . .
Se3 Nd3 Se7 Nd6 -77.59(3) . .
Se11 Nd3 Se7 Nd6 60.25(3) . .
Se13 Nd3 Se7 Nd6 -142.76(3) . .
Se1 Nd3 Se7 Nd6 -4.81(2) . .
N4 Nd4 Se8 Nd1 119.77(9) . 2_556
Se7 Nd4 Se8 Nd1 -87.1(13) . 2_556
Se4 Nd4 Se8 Nd1 -23.86(2) . 2_556
Se13 Nd4 Se8 Nd1 -160.74(2) . 2_556
Se14 Nd4 Se8 Nd1 41.49(2) . 2_556
Se3 Nd4 Se8 Nd1 -96.31(2) . 2_556
N4 Nd4 Se8 Nd7 -140.43(9) . 2_556
Se7 Nd4 Se8 Nd7 12.7(13) . 2_556
Se4 Nd4 Se8 Nd7 75.94(3) . 2_556
Se13 Nd4 Se8 Nd7 -60.94(3) . 2_556
Se14 Nd4 Se8 Nd7 141.29(3) . 2_556
Se3 Nd4 Se8 Nd7 3.49(2) . 2_556
N7 Nd7 Se9 Nd7 -164.52(7) . 2_556
Se8 Nd7 Se9 Nd7 18.83(6) 2_556 2_556
Se3 Nd7 Se9 Nd7 -40.679(16) 2_556 2_556
Se18 Nd7 Se9 Nd7 115.92(5) . 2_556
Se28 Nd7 Se9 Nd7 127.96(3) . 2_556
Se26 Nd7 Se9 Nd7 -131.09(6) . 2_556
Se16 Nd7 Se9 Nd7 -131.64(4) . 2_556
Se2 Nd7 Se9 Nd7 42.810(15) . 2_556
N7 Nd7 Se9 Nd8 -83.88(7) . 2_556
Se8 Nd7 Se9 Nd8 99.47(6) 2_556 2_556
Se3 Nd7 Se9 Nd8 39.96(3) 2_556 2_556
Se18 Nd7 Se9 Nd8 -163.44(5) . 2_556
Se28 Nd7 Se9 Nd8 -151.40(4) . 2_556
Se26 Nd7 Se9 Nd8 -50.45(6) . 2_556
Se16 Nd7 Se9 Nd8 -51.00(4) . 2_556
Se2 Nd7 Se9 Nd8 123.45(3) . 2_556
N7 Nd7 Se9 Nd8 114.85(7) . .
Se8 Nd7 Se9 Nd8 -61.80(7) 2_556 .
Se3 Nd7 Se9 Nd8 -121.31(3) 2_556 .
Se18 Nd7 Se9 Nd8 35.30(5) . .
Se28 Nd7 Se9 Nd8 47.33(3) . .
Se26 Nd7 Se9 Nd8 148.29(6) . .
Se16 Nd7 Se9 Nd8 147.73(5) . .
Se2 Nd7 Se9 Nd8 -37.82(3) . .
N7 Nd7 Se9 Na1A 15.48(7) . .
Se8 Nd7 Se9 Na1A -161.16(6) 2_556 .
Se3 Nd7 Se9 Na1A 139.328(16) 2_556 .
Se18 Nd7 Se9 Na1A -64.07(5) . .
Se28 Nd7 Se9 Na1A -52.03(3) . .
Se26 Nd7 Se9 Na1A 48.92(6) . .
Se16 Nd7 Se9 Na1A 48.37(4) . .
Se2 Nd7 Se9 Na1A -137.183(15) . .
N8 Nd8 Se9 Nd7 110.97(5) . 2_556
Se6 Nd8 Se9 Nd7 -61.97(7) . 2_556
Se2 Nd8 Se9 Nd7 -120.60(3) . 2_556
Se16 Nd8 Se9 Nd7 52.30(4) 2_556 2_556
Se18 Nd8 Se9 Nd7 164.45(5) . 2_556
Se26 Nd8 Se9 Nd7 51.14(4) 2_556 2_556
Se3 Nd8 Se9 Nd7 -37.73(3) . 2_556
Se28 Nd8 Se9 Nd7 153.84(4) . 2_556
N8 Nd8 Se9 Nd7 -88.43(5) . .
Se6 Nd8 Se9 Nd7 98.63(6) . .
Se2 Nd8 Se9 Nd7 40.00(3) . .
Se16 Nd8 Se9 Nd7 -147.11(5) 2_556 .
Se18 Nd8 Se9 Nd7 -34.95(5) . .
Se26 Nd8 Se9 Nd7 -148.26(5) 2_556 .
Se3 Nd8 Se9 Nd7 122.86(3) . .
Se28 Nd8 Se9 Nd7 -45.57(3) . .
N8 Nd8 Se9 Nd8 -168.73(4) . 2_556
Se6 Nd8 Se9 Nd8 18.33(6) . 2_556
Se2 Nd8 Se9 Nd8 -40.300(16) . 2_556
Se16 Nd8 Se9 Nd8 132.60(3) 2_556 2_556
Se18 Nd8 Se9 Nd8 -115.25(4) . 2_556
Se26 Nd8 Se9 Nd8 131.44(4) 2_556 2_556
Se3 Nd8 Se9 Nd8 42.567(15) . 2_556
Se28 Nd8 Se9 Nd8 -125.86(3) . 2_556
N8 Nd8 Se9 Na1A 11.27(4) . .
Se6 Nd8 Se9 Na1A -161.67(6) . .
Se2 Nd8 Se9 Na1A 139.699(16) . .
Se16 Nd8 Se9 Na1A -47.41(3) 2_556 .
Se18 Nd8 Se9 Na1A 64.75(4) . .
Se26 Nd8 Se9 Na1A -48.56(4) 2_556 .
Se3 Nd8 Se9 Na1A -137.435(15) . .
Se28 Nd8 Se9 Na1A 54.13(3) . .
N5 Nd5 Se10 Nd5 165.01(9) . 2_556
Se5 Nd5 Se10 Nd5 -22.08(6) . 2_556
Se4 Nd5 Se10 Nd5 39.965(16) 2_556 2_556
Se27 Nd5 Se10 Nd5 -135.56(5) . 2_556
Se25 Nd5 Se10 Nd5 132.85(6) 2_556 2_556
Se17 Nd5 Se10 Nd5 -115.97(3) . 2_556
Se1 Nd5 Se10 Nd5 -42.754(15) . 2_556
Se15 Nd5 Se10 Nd5 129.02(4) 2_556 2_556
N5 Nd5 Se10 Nd6 84.74(9) . 2_556
Se5 Nd5 Se10 Nd6 -102.35(6) . 2_556
Se4 Nd5 Se10 Nd6 -40.30(3) 2_556 2_556
Se27 Nd5 Se10 Nd6 144.17(6) . 2_556
Se25 Nd5 Se10 Nd6 52.58(6) 2_556 2_556
Se17 Nd5 Se10 Nd6 163.76(4) . 2_556
Se1 Nd5 Se10 Nd6 -123.02(3) . 2_556
Se15 Nd5 Se10 Nd6 48.75(4) 2_556 2_556
N5 Nd5 Se10 Nd6 -114.69(9) . .
Se5 Nd5 Se10 Nd6 58.21(7) . .
Se4 Nd5 Se10 Nd6 120.26(3) 2_556 .
Se27 Nd5 Se10 Nd6 -55.27(5) . .
Se25 Nd5 Se10 Nd6 -146.86(6) 2_556 .
Se17 Nd5 Se10 Nd6 -35.68(3) . .
Se1 Nd5 Se10 Nd6 37.54(2) . .
Se15 Nd5 Se10 Nd6 -150.69(5) 2_556 .
N5 Nd5 Se10 Na1B -14.99(9) . .
Se5 Nd5 Se10 Na1B 157.92(6) . .
Se4 Nd5 Se10 Na1B -140.037(16) 2_556 .
Se27 Nd5 Se10 Na1B 44.44(5) . .
Se25 Nd5 Se10 Na1B -47.15(6) 2_556 .
Se17 Nd5 Se10 Na1B 64.03(3) . .
Se1 Nd5 Se10 Na1B 137.245(15) . .
Se15 Nd5 Se10 Na1B -50.98(4) 2_556 .
N6 Nd6 Se10 Nd5 -113.73(6) . 2_556
Se7 Nd6 Se10 Nd5 56.94(7) . 2_556
Se1 Nd6 Se10 Nd5 120.18(3) . 2_556
Se15 Nd6 Se10 Nd5 -52.19(4) . 2_556
Se25 Nd6 Se10 Nd5 -51.42(6) . 2_556
Se17 Nd6 Se10 Nd5 -164.42(4) . 2_556
Se27 Nd6 Se10 Nd5 -147.25(6) . 2_556
Se4 Nd6 Se10 Nd5 37.59(2) . 2_556
N6 Nd6 Se10 Nd5 85.77(6) . .
Se7 Nd6 Se10 Nd5 -103.56(6) . .
Se1 Nd6 Se10 Nd5 -40.32(3) . .
Se15 Nd6 Se10 Nd5 147.32(5) . .
Se25 Nd6 Se10 Nd5 148.09(6) . .
Se17 Nd6 Se10 Nd5 35.08(3) . .
Se27 Nd6 Se10 Nd5 52.26(5) . .
Se4 Nd6 Se10 Nd5 -122.91(3) . .
N6 Nd6 Se10 Nd6 166.02(5) . 2_556
Se7 Nd6 Se10 Nd6 -23.31(6) . 2_556
Se1 Nd6 Se10 Nd6 39.932(16) . 2_556
Se15 Nd6 Se10 Nd6 -132.44(4) . 2_556
Se25 Nd6 Se10 Nd6 -131.67(5) . 2_556
Se17 Nd6 Se10 Nd6 115.33(3) . 2_556
Se27 Nd6 Se10 Nd6 132.50(5) . 2_556
Se4 Nd6 Se10 Nd6 -42.660(15) . 2_556
N6 Nd6 Se10 Na1B -13.97(5) . .
Se7 Nd6 Se10 Na1B 156.70(6) . .
Se1 Nd6 Se10 Na1B -140.056(16) . .
Se15 Nd6 Se10 Na1B 47.58(4) . .
Se25 Nd6 Se10 Na1B 48.34(5) . .
Se17 Nd6 Se10 Na1B -64.66(3) . .
Se27 Nd6 Se10 Na1B -47.49(5) . .
Se4 Nd6 Se10 Na1B 137.352(15) . .
N2 Nd2 Se11 C1 -21.4(3) . .
Se5 Nd2 Se11 C1 -110.5(3) . .
Se6 Nd2 Se11 C1 71.5(3) . .
Se1 Nd2 Se11 C1 170.0(3) . .
Se12 Nd2 Se11 C1 -16.7(3) . .
Se2 Nd2 Se11 C1 145.2(3) . .
N2 Nd2 Se11 Nd3 -132.38(4) . .
Se5 Nd2 Se11 Nd3 138.50(3) . .
Se6 Nd2 Se11 Nd3 -39.52(2) . .
Se1 Nd2 Se11 Nd3 59.04(2) . .
Se12 Nd2 Se11 Nd3 -127.68(7) . .
Se2 Nd2 Se11 Nd3 34.20(4) . .
N3 Nd3 Se11 C1 23.3(3) . .
Se6 Nd3 Se11 C1 -70.0(3) . .
Se7 Nd3 Se11 C1 111.3(3) . .
Se3 Nd3 Se11 C1 -143.5(3) . .
Se13 Nd3 Se11 C1 23.7(3) . .
Se1 Nd3 Se11 C1 -166.8(3) . .
N3 Nd3 Se11 Nd2 133.34(9) . .
Se6 Nd3 Se11 Nd2 40.06(2) . .
Se7 Nd3 Se11 Nd2 -138.65(2) . .
Se3 Nd3 Se11 Nd2 -33.47(5) . .
Se13 Nd3 Se11 Nd2 133.75(7) . .
Se1 Nd3 Se11 Nd2 -56.76(2) . .
Nd2 Se11 C1 C6 -46.2(10) . .
Nd3 Se11 C1 C6 40.4(10) . .
Nd2 Se11 C1 C2 131.1(8) . .
Nd3 Se11 C1 C2 -142.3(8) . .
C6 C1 C2 C3 0.6(17) . .
Se11 C1 C2 C3 -176.7(9) . .
C1 C2 C3 C4 -2.6(19) . .
C2 C3 C4 C5 3(2) . .
C3 C4 C5 C6 -2(2) . .
C2 C1 C6 C5 0.8(16) . .
Se11 C1 C6 C5 178.0(8) . .
C4 C5 C6 C1 -0.1(18) . .
N2 Nd2 Se12 C7 -22.9(3) . .
Se5 Nd2 Se12 C7 69.2(3) . .
Se6 Nd2 Se12 C7 -113.2(3) . .
Se1 Nd2 Se12 C7 143.4(3) . .
Se11 Nd2 Se12 C7 -27.6(3) . .
Se2 Nd2 Se12 C7 165.9(3) . .
N2 Nd2 Se12 Nd1 -132.47(4) . .
Se5 Nd2 Se12 Nd1 -40.35(2) . .
Se6 Nd2 Se12 Nd1 137.26(3) . .
Se1 Nd2 Se12 Nd1 33.83(5) . .
Se11 Nd2 Se12 Nd1 -137.14(7) . .
Se2 Nd2 Se12 Nd1 56.32(2) . .
N1 Nd1 Se12 C7 24.9(3) . .
Se8 Nd1 Se12 C7 112.3(3) 2_556 .
Se5 Nd1 Se12 C7 -67.8(3) . .
Se2 Nd1 Se12 C7 -167.8(3) . .
Se14 Nd1 Se12 C7 16.9(3) 2_556 .
Se4 Nd1 Se12 C7 -142.1(3) 2_556 .
N1 Nd1 Se12 Nd2 133.09(6) . .
Se8 Nd1 Se12 Nd2 -139.56(3) 2_556 .
Se5 Nd1 Se12 Nd2 40.33(2) . .
Se2 Nd1 Se12 Nd2 -59.63(2) . .
Se14 Nd1 Se12 Nd2 125.00(7) 2_556 .
Se4 Nd1 Se12 Nd2 -33.94(5) 2_556 .
Nd2 Se12 C7 C12 -43.3(9) . .
Nd1 Se12 C7 C12 41.5(9) . .
Nd2 Se12 C7 C8 138.8(7) . .
Nd1 Se12 C7 C8 -136.5(7) . .
C12 C7 C8 C9 -0.3(16) . .
Se12 C7 C8 C9 177.7(9) . .
C7 C8 C9 C10 -2.2(18) . .
C8 C9 C10 C11 3(2) . .
C9 C10 C11 C12 -1(2) . .
C8 C7 C12 C11 2.3(16) . .
Se12 C7 C12 C11 -175.6(8) . .
C10 C11 C12 C7 -1.8(17) . .
N4 Nd4 Se13 C13 -17.2(4) . .
Se7 Nd4 Se13 C13 73.2(3) . .
Se8 Nd4 Se13 C13 -108.0(3) . .
Se4 Nd4 Se13 C13 147.3(3) . .
Se14 Nd4 Se13 C13 -22.0(4) . .
Se3 Nd4 Se13 C13 170.2(3) . .
N4 Nd4 Se13 Nd3 -130.04(8) . .
Se7 Nd4 Se13 Nd3 -39.65(2) . .
Se8 Nd4 Se13 Nd3 139.13(2) . .
Se4 Nd4 Se13 Nd3 34.45(4) . .
Se14 Nd4 Se13 Nd3 -134.87(7) . .
Se3 Nd4 Se13 Nd3 57.35(2) . .
N3 Nd3 Se13 C13 19.4(4) . .
Se6 Nd3 Se13 C13 110.0(4) . .
Se7 Nd3 Se13 C13 -71.2(4) . .
Se3 Nd3 Se13 C13 -170.6(4) . .
Se11 Nd3 Se13 C13 19.0(4) . .
Se1 Nd3 Se13 C13 -147.0(4) . .
N3 Nd3 Se13 Nd4 130.10(9) . .
Se6 Nd3 Se13 Nd4 -139.33(2) . .
Se7 Nd3 Se13 Nd4 39.52(2) . .
Se3 Nd3 Se13 Nd4 -59.94(2) . .
Se11 Nd3 Se13 Nd4 129.68(7) . .
Se1 Nd3 Se13 Nd4 -36.31(4) . .
Nd4 Se13 C13 C18 -50.7(12) . .
Nd3 Se13 C13 C18 36.8(13) . .
Nd4 Se13 C13 C14 131.3(10) . .
Nd3 Se13 C13 C14 -141.2(10) . .
C18 C13 C14 C15 2(2) . .
Se13 C13 C14 C15 -179.7(14) . .
C13 C14 C15 C16 7(3) . .
C14 C15 C16 C17 -19(3) . .
C15 C16 C17 C18 20(3) . .
C14 C13 C18 C17 -1(2) . .
Se13 C13 C18 C17 -178.7(12) . .
C16 C17 C18 C13 -10(3) . .
N4 Nd4 Se14 C19 -21.1(3) . .
Se7 Nd4 Se14 C19 -108.9(3) . .
Se8 Nd4 Se14 C19 72.1(3) . .
Se4 Nd4 Se14 C19 171.9(3) . .
Se13 Nd4 Se14 C19 -16.3(3) . .
Se3 Nd4 Se14 C19 147.6(3) . .
N4 Nd4 Se14 Nd1 -132.84(8) . 2_556
Se7 Nd4 Se14 Nd1 139.40(2) . 2_556
Se8 Nd4 Se14 Nd1 -39.60(2) . 2_556
Se4 Nd4 Se14 Nd1 60.17(2) . 2_556
Se13 Nd4 Se14 Nd1 -127.99(7) . 2_556
Se3 Nd4 Se14 Nd1 35.87(4) . 2_556
Nd1 Se14 C19 C24 47.6(9) 2_556 .
Nd4 Se14 C19 C24 -39.1(9) . .
Nd1 Se14 C19 C20 -137.0(7) 2_556 .
Nd4 Se14 C19 C20 136.3(7) . .
C24 C19 C20 C21 0.5(17) . .
Se14 C19 C20 C21 -174.9(9) . .
C19 C20 C21 C22 3.2(19) . .
C20 C21 C22 C23 -6(2) . .
C21 C22 C23 C24 5(2) . .
C20 C19 C24 C23 -1.4(16) . .
Se14 C19 C24 C23 173.9(8) . .
C22 C23 C24 C19 -1.5(18) . .
Se8 Nd1 N1 C53 141.4(4) 2_556 .
Se5 Nd1 N1 C53 -36.8(4) . .
Se2 Nd1 N1 C53 -139.2(4) . .
Se14 Nd1 N1 C53 57.3(4) 2_556 .
Se12 Nd1 N1 C53 -119.4(4) . .
Se4 Nd1 N1 C53 45.9(4) 2_556 .
Se8 Nd1 N1 C49 -45.3(3) 2_556 .
Se5 Nd1 N1 C49 136.6(3) . .
Se2 Nd1 N1 C49 34.1(3) . .
Se14 Nd1 N1 C49 -129.4(3) 2_556 .
Se12 Nd1 N1 C49 53.9(2) . .
Se4 Nd1 N1 C49 -140.8(2) 2_556 .
C53 N1 C49 C50 1.9(6) . .
Nd1 N1 C49 C50 -171.8(3) . .
N1 C49 C50 C51 0.0(5) . .
C49 C50 C51 C52 -4.1(5) . .
C50 C51 C52 C53 6.2(6) . .
C49 N1 C53 C52 0.3(7) . .
Nd1 N1 C53 C52 173.7(4) . .
C51 C52 C53 N1 -4.2(8) . .
Se5 Nd2 N2 C58 37.6(3) . .
Se6 Nd2 N2 C58 -143.4(3) . .
Se1 Nd2 N2 C58 -42.9(4) . .
Se12 Nd2 N2 C58 121.4(3) . .
Se11 Nd2 N2 C58 -60.5(3) . .
Se2 Nd2 N2 C58 135.3(3) . .
Se5 Nd2 N2 C54 -141.74(18) . .
Se6 Nd2 N2 C54 37.28(18) . .
Se1 Nd2 N2 C54 137.75(14) . .
Se12 Nd2 N2 C54 -57.90(18) . .
Se11 Nd2 N2 C54 120.15(19) . .
Se2 Nd2 N2 C54 -44.0(2) . .
C58 N2 C54 C55 1.7(4) . .
Nd2 N2 C54 C55 -178.94(19) . .
N2 C54 C55 C56 -2.2(4) . .
C54 C55 C56 C57 4.0(5) . .
C55 C56 C57 C58 -5.2(5) . .
C54 N2 C58 C57 -2.8(6) . .
Nd2 N2 C58 C57 177.8(3) . .
C56 C57 C58 N2 4.6(6) . .
Se6 Nd3 N3 C63 -37.9(7) . .
Se7 Nd3 N3 C63 142.4(7) . .
Se3 Nd3 N3 C63 43.4(8) . .
Se11 Nd3 N3 C63 -121.2(7) . .
Se13 Nd3 N3 C63 59.0(7) . .
Se1 Nd3 N3 C63 -136.7(6) . .
Se6 Nd3 N3 C59 137.5(5) . .
Se7 Nd3 N3 C59 -42.1(6) . .
Se3 Nd3 N3 C59 -141.1(5) . .
Se11 Nd3 N3 C59 54.2(5) . .
Se13 Nd3 N3 C59 -125.6(6) . .
Se1 Nd3 N3 C59 38.7(7) . .
C63 N3 C59 C60 1.6(12) . .
Nd3 N3 C59 C60 -174.0(6) . .
N3 C59 C60 C61 -0.5(13) . .
C59 C60 C61 C62 2.6(13) . .
C60 C61 C62 C63 -5.7(14) . .
C59 N3 C63 C62 -4.7(13) . .
Nd3 N3 C63 C62 170.8(7) . .
C61 C62 C63 N3 6.9(15) . .
Se7 Nd4 N4 C68 -139.8(5) . .
Se8 Nd4 N4 C68 39.6(5) . .
Se4 Nd4 N4 C68 142.5(4) . .
Se13 Nd4 N4 C68 -55.7(5) . .
Se14 Nd4 N4 C68 122.5(5) . .
Se3 Nd4 N4 C68 -44.2(6) . .
Se7 Nd4 N4 C64 43.2(4) . .
Se8 Nd4 N4 C64 -137.4(4) . .
Se4 Nd4 N4 C64 -34.6(5) . .
Se13 Nd4 N4 C64 127.3(4) . .
Se14 Nd4 N4 C64 -54.6(4) . .
Se3 Nd4 N4 C64 138.7(3) . .
C68 N4 C64 C65 1.1(8) . .
Nd4 N4 C64 C65 178.3(4) . .
N4 C64 C65 C66 -1.2(9) . .
C64 C65 C66 C67 5.5(10) . .
C65 C66 C67 C68 -9.6(9) . .
C64 N4 C68 C67 -5.3(9) . .
Nd4 N4 C68 C67 177.6(4) . .
C66 C67 C68 N4 9.5(9) . .
Se5 Nd5 N5 C73 -118.7(5) . .
Se4 Nd5 N5 C73 163.9(4) 2_556 .
Se27 Nd5 N5 C73 6.7(5) . .
Se25 Nd5 N5 C73 89.4(5) 2_556 .
Se10 Nd5 N5 C73 58.3(5) . .
Se17 Nd5 N5 C73 -18.1(5) . .
Se1 Nd5 N5 C73 -70.9(5) . .
Se15 Nd5 N5 C73 93.0(5) 2_556 .
Se5 Nd5 N5 C69 61.8(3) . .
Se4 Nd5 N5 C69 -15.7(3) 2_556 .
Se27 Nd5 N5 C69 -172.8(3) . .
Se25 Nd5 N5 C69 -90.2(3) 2_556 .
Se10 Nd5 N5 C69 -121.2(2) . .
Se17 Nd5 N5 C69 162.3(3) . .
Se1 Nd5 N5 C69 109.5(3) . .
Se15 Nd5 N5 C69 -86.5(3) 2_556 .
C73 N5 C69 C70 -2.2(6) . .
Nd5 N5 C69 C70 177.4(3) . .
N5 C69 C70 C71 5.9(6) . .
C69 C70 C71 C72 -4.1(7) . .
C70 C71 C72 C73 -1.1(9) . .
C69 N5 C73 C72 -3.4(9) . .
Nd5 N5 C73 C72 177.0(4) . .
C71 C72 C73 N5 5.1(10) . .
Se7 Nd6 N6 C78 -109.3(3) . .
Se1 Nd6 N6 C78 173.5(3) . .
Se15 Nd6 N6 C78 10.9(3) . .
Se10 Nd6 N6 C78 66.7(3) . .
Se25 Nd6 N6 C78 13.2(3) . .
Se17 Nd6 N6 C78 121.8(3) . .
Se27 Nd6 N6 C78 97.4(3) . .
Se4 Nd6 N6 C78 -61.9(4) . .
Se7 Nd6 N6 C74 61.27(19) . .
Se1 Nd6 N6 C74 -15.9(2) . .
Se15 Nd6 N6 C74 -178.5(2) . .
Se10 Nd6 N6 C74 -122.72(19) . .
Se25 Nd6 N6 C74 -176.2(2) . .
Se17 Nd6 N6 C74 -67.57(19) . .
Se27 Nd6 N6 C74 -92.0(2) . .
Se4 Nd6 N6 C74 108.73(18) . .
C78 N6 C74 C75 -0.7(5) . .
Nd6 N6 C74 C75 -172.3(2) . .
N6 C74 C75 C76 3.4(4) . .
C74 C75 C76 C77 -6.1(5) . .
C75 C76 C77 C78 6.1(6) . .
C74 N6 C78 C77 0.5(6) . .
Nd6 N6 C78 C77 170.8(3) . .
C76 C77 C78 N6 -3.2(7) . .
Se8 Nd7 N7 C83 115.2(4) 2_556 .
Se3 Nd7 N7 C83 -168.0(4) 2_556 .
Se18 Nd7 N7 C83 12.5(4) . .
Se9 Nd7 N7 C83 -63.4(4) . .
Se28 Nd7 N7 C83 -0.6(4) . .
Se26 Nd7 N7 C83 -95.9(4) . .
Se16 Nd7 N7 C83 -94.9(4) . .
Se2 Nd7 N7 C83 67.2(4) . .
Se8 Nd7 N7 C79 -59.64(19) 2_556 .
Se3 Nd7 N7 C79 17.1(2) 2_556 .
Se18 Nd7 N7 C79 -162.4(2) . .
Se9 Nd7 N7 C79 121.75(18) . .
Se28 Nd7 N7 C79 -175.5(2) . .
Se26 Nd7 N7 C79 89.3(2) . .
Se16 Nd7 N7 C79 90.2(2) . .
Se2 Nd7 N7 C79 -107.7(2) . .
C83 N7 C79 C80 3.2(5) . .
Nd7 N7 C79 C80 178.5(2) . .
N7 C79 C80 C81 -4.5(5) . .
C79 C80 C81 C82 2.8(5) . .
C80 C81 C82 C83 0.0(6) . .
C79 N7 C83 C82 -0.1(7) . .
Nd7 N7 C83 C82 -175.0(3) . .
C81 C82 C83 N7 -1.4(7) . .
Se6 Nd8 N8 C88 116.9(3) . .
Se2 Nd8 N8 C88 -167.5(3) . .
Se16 Nd8 N8 C88 -7.9(3) 2_556 .
Se18 Nd8 N8 C88 -117.1(3) . .
Se9 Nd8 N8 C88 -60.1(3) . .
Se26 Nd8 N8 C88 -6.7(3) 2_556 .
Se3 Nd8 N8 C88 64.5(3) . .
Se28 Nd8 N8 C88 -103.2(3) . .
Se6 Nd8 N8 C84 -54.30(14) . .
Se2 Nd8 N8 C84 21.24(17) . .
Se16 Nd8 N8 C84 -179.16(15) 2_556 .
Se18 Nd8 N8 C84 71.68(15) . .
Se9 Nd8 N8 C84 128.72(13) . .
Se26 Nd8 N8 C84 -177.94(15) 2_556 .
Se3 Nd8 N8 C84 -106.72(14) . .
Se28 Nd8 N8 C84 85.59(15) . .
C88 N8 C84 C85 1.5(4) . .
Nd8 N8 C84 C85 173.70(19) . .
N8 C84 C85 C86 -2.5(4) . .
C84 C85 C86 C87 2.2(4) . .
C85 C86 C87 C88 -1.0(4) . .
C84 N8 C88 C87 -0.2(5) . .
Nd8 N8 C88 C87 -171.1(2) . .
C86 C87 C88 N8 0.0(5) . .
Nd7 Se9 Na1A Se26 -45.44(4) 2_556 2_556
Nd7 Se9 Na1A Se26 134.56(4) . 2_556
Nd8 Se9 Na1A Se26 -135.43(4) 2_556 2_556
Nd8 Se9 Na1A Se26 44.57(4) . 2_556
Nd7 Se9 Na1A Se26 134.56(4) 2_556 .
Nd7 Se9 Na1A Se26 -45.44(4) . .
Nd8 Se9 Na1A Se26 44.57(4) 2_556 .
Nd8 Se9 Na1A Se26 -135.43(4) . .
Nd7 Se9 Na1A N9A 155.34(5) 2_556 2_556
Nd7 Se9 Na1A N9A -24.66(5) . 2_556
Nd8 Se9 Na1A N9A 65.35(5) 2_556 2_556
Nd8 Se9 Na1A N9A -114.65(5) . 2_556
Nd7 Se9 Na1A N9A -24.66(5) 2_556 .
Nd7 Se9 Na1A N9A 155.34(5) . .
Nd8 Se9 Na1A N9A -114.65(5) 2_556 .
Nd8 Se9 Na1A N9A 65.35(5) . .
N6 Nd6 Se15 C25A -57.94(10) . .
Se7 Nd6 Se15 C25A 10.20(11) . .
Se1 Nd6 Se15 C25A 150.05(9) . .
Se10 Nd6 Se15 C25A 164.33(10) . .
Se25 Nd6 Se15 C25A 155.1(9) . .
Se17 Nd6 Se15 C25A -123.11(9) . .
Se27 Nd6 Se15 C25A -132.78(10) . .
Se4 Nd6 Se15 C25A 87.22(9) . .
N6 Nd6 Se15 Nd5 -173.59(5) . 2_556
Se7 Nd6 Se15 Nd5 -105.45(3) . 2_556
Se1 Nd6 Se15 Nd5 34.40(8) . 2_556
Se10 Nd6 Se15 Nd5 48.69(3) . 2_556
Se25 Nd6 Se15 Nd5 39.4(9) . 2_556
Se17 Nd6 Se15 Nd5 121.25(3) . 2_556
Se27 Nd6 Se15 Nd5 111.57(5) . 2_556
Se4 Nd6 Se15 Nd5 -28.43(3) . 2_556
Nd6 Se15 C25A C30A -9.0(3) . .
Nd5 Se15 C25A C30A 87.9(3) 2_556 .
Nd6 Se15 C25A C26A 171.0(3) . .
Nd5 Se15 C25A C26A -92.1(3) 2_556 .
C30A C25A C26A C27A 0.00(6) . .
Se15 C25A C26A C27A 180.00(4) . .
C25A C26A C27A C28A 0.00(9) . .
C26A C27A C28A C29A 0.00(12) . .
C27A C28A C29A C30A 0.00(13) . .
C26A C25A C30A C29A 0.00(9) . .
Se15 C25A C30A C29A 180.00(6) . .
C28A C29A C30A C25A 0.00(12) . .
N7 Nd7 Se26 C31B -29.7(2) . .
Se8 Nd7 Se26 C31B 12.4(2) 2_556 .
Se3 Nd7 Se26 C31B 96.7(2) 2_556 .
Se18 Nd7 Se26 C31B -111.9(2) . .
Se9 Nd7 Se26 C31B 176.7(2) . .
Se28 Nd7 Se26 C31B -112.9(2) . .
Se16 Nd7 Se26 C31B -158(3) . .
Se2 Nd7 Se26 C31B 166.82(18) . .
N7 Nd7 Se26 Nd8 -156.19(8) . 2_556
Se8 Nd7 Se26 Nd8 -114.12(4) 2_556 2_556
Se3 Nd7 Se26 Nd8 -29.78(5) 2_556 2_556
Se18 Nd7 Se26 Nd8 121.59(5) . 2_556
Se9 Nd7 Se26 Nd8 50.26(3) . 2_556
Se28 Nd7 Se26 Nd8 120.60(6) . 2_556
Se16 Nd7 Se26 Nd8 76(3) . 2_556
Se2 Nd7 Se26 Nd8 40.36(12) . 2_556
N7 Nd7 Se26 Na1A 110.80(14) . .
Se8 Nd7 Se26 Na1A 152.88(12) 2_556 .
Se3 Nd7 Se26 Na1A -122.79(12) 2_556 .
Se18 Nd7 Se26 Na1A 28.59(13) . .
Se9 Nd7 Se26 Na1A -42.75(12) . .
Se28 Nd7 Se26 Na1A 27.59(13) . .
Se16 Nd7 Se26 Na1A -17(3) . .
Se2 Nd7 Se26 Na1A -52.65(16) . .
Se9 Na1A Se26 C31B 174.26(18) . .
Se26 Na1A Se26 C31B 174.26(18) 2_556 .
N9A Na1A Se26 C31B 10.98(17) 2_556 .
N9A Na1A Se26 C31B -53.9(7) . .
Se9 Na1A Se26 Nd8 -43.68(4) . 2_556
Se26 Na1A Se26 Nd8 -43.68(4) 2_556 2_556
N9A Na1A Se26 Nd8 153.05(8) 2_556 2_556
N9A Na1A Se26 Nd8 88.1(7) . 2_556
Se9 Na1A Se26 Nd7 43.55(3) . .
Se26 Na1A Se26 Nd7 43.55(3) 2_556 .
N9A Na1A Se26 Nd7 -119.73(7) 2_556 .
N9A Na1A Se26 Nd7 175.4(7) . .
Nd8 Se26 C31B C36B 18.0(2) 2_556 .
Nd7 Se26 C31B C36B -87.7(3) . .
Na1A Se26 C31B C36B 150.6(3) . .
Nd8 Se26 C31B C32B -162.0(2) 2_556 .
Nd7 Se26 C31B C32B 92.3(2) . .
Na1A Se26 C31B C32B -29.3(3) . .
C36B C31B C32B C33B 0.00(6) . .
Se26 C31B C32B C33B 180.00(4) . .
C31B C32B C33B C34B 0.00(9) . .
C32B C33B C34B C35B -0.01(12) . .
C33B C34B C35B C36B 0.00(13) . .
C32B C31B C36B C35B -0.01(9) . .
Se26 C31B C36B C35B 180.00(6) . .
C34B C35B C36B C31B 0.00(12) . .
N5 Nd5 Se17 C37A 63.26(13) . .
Se5 Nd5 Se17 C37A 136.41(11) . .
Se4 Nd5 Se17 C37A -119.96(12) 2_556 .
Se27 Nd5 Se17 C37A -21.37(13) . .
Se25 Nd5 Se17 C37A -5.64(12) 2_556 .
Se10 Nd5 Se17 C37A -67.70(11) . .
Se1 Nd5 Se17 C37A -146.12(11) . .
Se15 Nd5 Se17 C37A -6.06(11) 2_556 .
N5 Nd5 Se17 Nd6 165.85(8) . .
Se5 Nd5 Se17 Nd6 -121.00(3) . .
Se4 Nd5 Se17 Nd6 -17.37(9) 2_556 .
Se27 Nd5 Se17 Nd6 81.22(9) . .
Se25 Nd5 Se17 Nd6 96.95(6) 2_556 .
Se10 Nd5 Se17 Nd6 34.89(3) . .
Se1 Nd5 Se17 Nd6 -43.53(3) . .
Se15 Nd5 Se17 Nd6 96.54(4) 2_556 .
N6 Nd6 Se17 C37A -60.28(17) . .
Se7 Nd6 Se17 C37A -117.37(16) . .
Se1 Nd6 Se17 C37A 162.34(16) . .
Se15 Nd6 Se17 C37A 15.70(16) . .
Se10 Nd6 Se17 C37A 80.46(16) . .
Se25 Nd6 Se17 C37A 20.16(17) . .
Se27 Nd6 Se17 C37A 40.07(18) . .
Se4 Nd6 Se17 C37A 123.88(16) . .
N6 Nd6 Se17 Nd5 -175.63(6) . .
Se7 Nd6 Se17 Nd5 127.28(3) . .
Se1 Nd6 Se17 Nd5 46.99(3) . .
Se15 Nd6 Se17 Nd5 -99.65(5) . .
Se10 Nd6 Se17 Nd5 -34.89(3) . .
Se25 Nd6 Se17 Nd5 -95.19(5) . .
Se27 Nd6 Se17 Nd5 -75.28(9) . .
Se4 Nd6 Se17 Nd5 8.53(9) . .
Nd5 Se17 C37A C42A 23.78(12) . .
Nd6 Se17 C37A C42A -68.74(13) . .
Nd5 Se17 C37A C38A -156.22(11) . .
Nd6 Se17 C37A C38A 111.26(12) . .
C42A C37A C38A C39A 0.00(6) . .
Se17 C37A C38A C39A 180.00(4) . .
C37A C38A C39A C40A 0.00(9) . .
C38A C39A C40A C41A 0.01(12) . .
C39A C40A C41A C42A -0.01(13) . .
C38A C37A C42A C41A 0.00(9) . .
Se17 C37A C42A C41A 180.00(5) . .
C40A C41A C42A C37A 0.01(12) . .
N7 Nd7 Se28 C43B 55.85(9) . .
Se8 Nd7 Se28 C43B -13.17(8) 2_556 .
Se3 Nd7 Se28 C43B -146.10(9) 2_556 .
Se18 Nd7 Se28 C43B -49.9(2) . .
Se9 Nd7 Se28 C43B -169.20(8) . .
Se26 Nd7 Se28 C43B 126.05(8) . .
Se16 Nd7 Se28 C43B 126.87(8) . .
Se2 Nd7 Se28 C43B -90.75(8) . .
N7 Nd7 Se28 Nd8 179.93(7) . .
Se8 Nd7 Se28 Nd8 110.91(4) 2_556 .
Se3 Nd7 Se28 Nd8 -22.02(10) 2_556 .
Se18 Nd7 Se28 Nd8 74.16(18) . .
Se9 Nd7 Se28 Nd8 -45.12(4) . .
Se26 Nd7 Se28 Nd8 -109.87(4) . .
Se16 Nd7 Se28 Nd8 -109.05(4) . .
Se2 Nd7 Se28 Nd8 33.33(3) . .
N8 Nd8 Se28 C43B -51.99(13) . .
Se6 Nd8 Se28 C43B -0.46(14) . .
Se2 Nd8 Se28 C43B 80.84(13) . .
Se16 Nd8 Se28 C43B -134.01(14) 2_556 .
Se18 Nd8 Se28 C43B 34.8(3) . .
Se9 Nd8 Se28 C43B 161.80(14) . .
Se26 Nd8 Se28 C43B -133.83(14) 2_556 .
Se3 Nd8 Se28 C43B 141.48(13) . .
N8 Nd8 Se28 Nd7 -168.29(6) . .
Se6 Nd8 Se28 Nd7 -116.76(4) . .
Se2 Nd8 Se28 Nd7 -35.47(4) . .
Se16 Nd8 Se28 Nd7 109.69(6) 2_556 .
Se18 Nd8 Se28 Nd7 -81.5(2) . .
Se9 Nd8 Se28 Nd7 45.49(4) . .
Se26 Nd8 Se28 Nd7 109.87(7) 2_556 .
Se3 Nd8 Se28 Nd7 25.17(9) . .
Nd7 Se28 C43B C48B -179.8(2) . .
Nd8 Se28 C43B C48B 78.8(2) . .
Nd7 Se28 C43B C44B 0.2(2) . .
Nd8 Se28 C43B C44B -101.2(2) . .
C48B C43B C44B C45B 0.00(6) . .
Se28 C43B C44B C45B 180.00(4) . .
C43B C44B C45B C46B 0.01(9) . .
C44B C45B C46B C47B -0.02(13) . .
C45B C46B C47B C48B 0.02(13) . .
C44B C43B C48B C47B 0.01(9) . .
Se28 C43B C48B C47B 180.00(6) . .
C46B C47B C48B C43B -0.01(13) . .
Se9 Na1A N9A C93A 92.7(3) . .
Se26 Na1A N9A C93A 112.2(3) 2_556 .
Se26 Na1A N9A C93A -27.4(8) . .
N9A Na1A N9A C93A -87.3(3) 2_556 .
Se9 Na1A N9A C89A -106.71(17) . .
Se26 Na1A N9A C89A -87.2(2) 2_556 .
Se26 Na1A N9A C89A 133.2(6) . .
N9A Na1A N9A C89A 73.29(17) 2_556 .
C93A N9A C89A C90A 4.9(4) . .
Na1A N9A C89A C90A -156.2(3) . .
N9A C89A C90A C91A -10.3(4) . .
C89A C90A C91A C92A 6.3(4) . .
C90A C91A C92A C93A 2.6(5) . .
C89A N9A C93A C92A 4.6(6) . .
Na1A N9A C93A C92A 165.7(4) . .
C91A C92A C93A N9A -8.4(6) . .
C98A N10A C94A C95A -1.4(5) . .
N10A C94A C95A C96A -8.3(5) . .
C94A C95A C96A C97A 8.5(5) . .
C95A C96A C97A C98A 0.5(6) . .
C94A N10A C98A C97A 11.0(6) . .
C96A C97A C98A N10A -10.8(6) . .
Nd5 Se10 Na1B Se27 -42.40(2) 2_556 2_556
Nd5 Se10 Na1B Se27 137.60(2) . 2_556
Nd6 Se10 Na1B Se27 47.54(2) 2_556 2_556
Nd6 Se10 Na1B Se27 -132.46(2) . 2_556
Nd5 Se10 Na1B Se27 137.60(2) 2_556 .
Nd5 Se10 Na1B Se27 -42.40(2) . .
Nd6 Se10 Na1B Se27 -132.46(2) 2_556 .
Nd6 Se10 Na1B Se27 47.54(2) . .
Nd5 Se10 Na1B Se25 -135.97(6) 2_556 2_556
Nd5 Se10 Na1B Se25 44.03(6) . 2_556
Nd6 Se10 Na1B Se25 -46.02(6) 2_556 2_556
Nd6 Se10 Na1B Se25 133.98(6) . 2_556
Nd5 Se10 Na1B Se25 44.03(6) 2_556 .
Nd5 Se10 Na1B Se25 -135.97(6) . .
Nd6 Se10 Na1B Se25 133.98(6) 2_556 .
Nd6 Se10 Na1B Se25 -46.02(6) . .
Nd5 Se10 Na1B N9B 32.66(3) 2_556 2_556
Nd5 Se10 Na1B N9B -147.34(3) . 2_556
Nd6 Se10 Na1B N9B 122.61(3) 2_556 2_556
Nd6 Se10 Na1B N9B -57.40(3) . 2_556
Nd5 Se10 Na1B N9B -147.34(3) 2_556 .
Nd5 Se10 Na1B N9B 32.66(3) . .
Nd6 Se10 Na1B N9B -57.39(3) 2_556 .
Nd6 Se10 Na1B N9B 122.60(3) . .
N6 Nd6 Se25 C25B -50.08(14) . .
Se7 Nd6 Se25 C25B 19.25(16) . .
Se1 Nd6 Se25 C25B 158.26(11) . .
Se15 Nd6 Se25 C25B -17.2(8) . .
Se10 Nd6 Se25 C25B 172.31(15) . .
Se17 Nd6 Se25 C25B -116.70(13) . .
Se27 Nd6 Se25 C25B -124.69(14) . .
Se4 Nd6 Se25 C25B 94.49(14) . .
N6 Nd6 Se25 Nd5 -170.79(6) . 2_556
Se7 Nd6 Se25 Nd5 -101.46(4) . 2_556
Se1 Nd6 Se25 Nd5 37.55(9) . 2_556
Se15 Nd6 Se25 Nd5 -137.9(9) . 2_556
Se10 Nd6 Se25 Nd5 51.60(3) . 2_556
Se17 Nd6 Se25 Nd5 122.59(4) . 2_556
Se27 Nd6 Se25 Nd5 114.60(5) . 2_556
Se4 Nd6 Se25 Nd5 -26.22(3) . 2_556
N6 Nd6 Se25 Na1B 92.85(14) . .
Se7 Nd6 Se25 Na1B 162.18(12) . .
Se1 Nd6 Se25 Na1B -58.81(16) . .
Se15 Nd6 Se25 Na1B 125.7(9) . .
Se10 Nd6 Se25 Na1B -44.76(12) . .
Se17 Nd6 Se25 Na1B 26.23(14) . .
Se27 Nd6 Se25 Na1B 18.24(13) . .
Se4 Nd6 Se25 Na1B -122.58(13) . .
Se10 Na1B Se25 C25B -179.4(2) . .
Se27 Na1B Se25 C25B -114.1(2) 2_556 .
Se27 Na1B Se25 C25B 118.2(2) . .
Se25 Na1B Se25 C25B -179.4(2) 2_556 .
N9B Na1B Se25 C25B -8.96(19) 2_556 .
N9B Na1B Se25 C25B 45.3(11) . .
Se10 Na1B Se25 Nd5 -43.68(4) . 2_556
Se27 Na1B Se25 Nd5 21.58(15) 2_556 2_556
Se27 Na1B Se25 Nd5 -106.11(14) . 2_556
Se25 Na1B Se25 Nd5 -43.68(4) 2_556 2_556
N9B Na1B Se25 Nd5 126.71(9) 2_556 2_556
N9B Na1B Se25 Nd5 -179.1(10) . 2_556
Se10 Na1B Se25 Nd6 44.33(4) . .
Se27 Na1B Se25 Nd6 109.59(13) 2_556 .
Se27 Na1B Se25 Nd6 -18.10(15) . .
Se25 Na1B Se25 Nd6 44.33(4) 2_556 .
N9B Na1B Se25 Nd6 -145.28(8) 2_556 .
N9B Na1B Se25 Nd6 -91.1(11) . .
Nd5 Se25 C25B C30B 82.9(4) 2_556 .
Nd6 Se25 C25B C30B -20.8(3) . .
Na1B Se25 C25B C30B -148.8(4) . .
Nd5 Se25 C25B C26B -97.1(3) 2_556 .
Nd6 Se25 C25B C26B 159.2(3) . .
Na1B Se25 C25B C26B 31.2(4) . .
C30B C25B C26B C27B 0.00(6) . .
Se25 C25B C26B C27B 180.00(4) . .
C25B C26B C27B C28B 0.00(9) . .
C26B C27B C28B C29B 0.00(12) . .
C27B C28B C29B C30B 0.00(13) . .
C26B C25B C30B C29B 0.00(9) . .
Se25 C25B C30B C29B 180.00(5) . .
C28B C29B C30B C25B 0.00(12) . .
N7 Nd7 Se16 C31A -43.72(17) . .
Se8 Nd7 Se16 C31A -2.15(19) 2_556 .
Se3 Nd7 Se16 C31A 82.30(17) 2_556 .
Se18 Nd7 Se16 C31A -126.50(17) . .
Se9 Nd7 Se16 C31A 162.19(18) . .
Se28 Nd7 Se16 C31A -127.29(17) . .
Se26 Nd7 Se16 C31A 8(3) . .
Se2 Nd7 Se16 C31A 153.38(16) . .
N7 Nd7 Se16 Nd8 -154.77(6) . 2_556
Se8 Nd7 Se16 Nd8 -113.20(4) 2_556 2_556
Se3 Nd7 Se16 Nd8 -28.75(4) 2_556 2_556
Se18 Nd7 Se16 Nd8 122.45(4) . 2_556
Se9 Nd7 Se16 Nd8 51.14(3) . 2_556
Se28 Nd7 Se16 Nd8 121.66(5) . 2_556
Se26 Nd7 Se16 Nd8 -103(3) . 2_556
Se2 Nd7 Se16 Nd8 42.33(9) . 2_556
Nd8 Se16 C31A C36A 13.1(3) 2_556 .
Nd7 Se16 C31A C36A -82.2(3) . .
Nd8 Se16 C31A C32A -166.9(3) 2_556 .
Nd7 Se16 C31A C32A 97.8(3) . .
C36A C31A C32A C33A 0.00(6) . .
Se16 C31A C32A C33A 180.00(4) . .
C31A C32A C33A C34A -0.01(9) . .
C32A C33A C34A C35A 0.00(12) . .
C33A C34A C35A C36A 0.00(13) . .
C32A C31A C36A C35A 0.00(9) . .
Se16 C31A C36A C35A 180.00(6) . .
C34A C35A C36A C31A 0.00(13) . .
N5 Nd5 Se27 C37B -47.60(15) . .
Se5 Nd5 Se27 C37B 19.94(14) . .
Se4 Nd5 Se27 C37B 166.40(12) 2_556 .
Se25 Nd5 Se27 C37B -118.61(13) 2_556 .
Se10 Nd5 Se27 C37B 174.00(14) . .
Se17 Nd5 Se27 C37B 46.07(14) . .
Se1 Nd5 Se27 C37B 97.49(13) . .
Se15 Nd5 Se27 C37B -119.41(13) 2_556 .
N5 Nd5 Se27 Nd6 -169.38(10) . .
Se5 Nd5 Se27 Nd6 -101.85(5) . .
Se4 Nd5 Se27 Nd6 44.62(12) 2_556 .
Se25 Nd5 Se27 Nd6 119.61(7) 2_556 .
Se10 Nd5 Se27 Nd6 52.21(4) . .
Se17 Nd5 Se27 Nd6 -75.72(8) . .
Se1 Nd5 Se27 Nd6 -24.30(5) . .
Se15 Nd5 Se27 Nd6 118.80(6) 2_556 .
N5 Nd5 Se27 Na1B 94.71(15) . .
Se5 Nd5 Se27 Na1B 162.25(12) . .
Se4 Nd5 Se27 Na1B -51.29(15) 2_556 .
Se25 Nd5 Se27 Na1B 23.70(13) 2_556 .
Se10 Nd5 Se27 Na1B -43.69(13) . .
Se17 Nd5 Se27 Na1B -171.62(17) . .
Se1 Nd5 Se27 Na1B -120.20(13) . .
Se15 Nd5 Se27 Na1B 22.90(13) 2_556 .
N6 Nd6 Se27 C37B 41.51(16) . .
Se7 Nd6 Se27 C37B 0.85(19) . .
Se1 Nd6 Se27 C37B -84.70(16) . .
Se15 Nd6 Se27 C37B 126.42(17) . .
Se10 Nd6 Se27 C37B -164.34(17) . .
Se25 Nd6 Se27 C37B 130.57(17) . .
Se17 Nd6 Se27 C37B -30.23(16) . .
Se4 Nd6 Se27 C37B -157.20(15) . .
N6 Nd6 Se27 Nd5 152.44(8) . .
Se7 Nd6 Se27 Nd5 111.78(6) . .
Se1 Nd6 Se27 Nd5 26.23(6) . .
Se15 Nd6 Se27 Nd5 -122.66(7) . .
Se10 Nd6 Se27 Nd5 -53.41(5) . .
Se25 Nd6 Se27 Nd5 -118.51(8) . .
Se17 Nd6 Se27 Nd5 80.70(9) . .
Se4 Nd6 Se27 Nd5 -46.27(10) . .
N6 Nd6 Se27 Na1B -108.02(14) . .
Se7 Nd6 Se27 Na1B -148.67(13) . .
Se1 Nd6 Se27 Na1B 125.77(13) . .
Se15 Nd6 Se27 Na1B -23.11(13) . .
Se10 Nd6 Se27 Na1B 46.14(13) . .
Se25 Nd6 Se27 Na1B -18.96(14) . .
Se17 Nd6 Se27 Na1B -179.75(18) . .
Se4 Nd6 Se27 Na1B 53.28(14) . .
Se10 Na1B Se27 C37B 171.61(11) . .
Se27 Na1B Se27 C37B 171.61(11) 2_556 .
Se25 Na1B Se27 C37B 106.42(17) 2_556 .
Se25 Na1B Se27 C37B -126.03(15) . .
N9B Na1B Se27 C37B -68.5(2) 2_556 .
N9B Na1B Se27 C37B 41.7(2) . .
Se10 Na1B Se27 Nd5 43.14(4) . .
Se27 Na1B Se27 Nd5 43.14(4) 2_556 .
Se25 Na1B Se27 Nd5 -22.04(14) 2_556 .
Se25 Na1B Se27 Nd5 105.51(12) . .
N9B Na1B Se27 Nd5 163.1(2) 2_556 .
N9B Na1B Se27 Nd5 -86.79(17) . .
Se10 Na1B Se27 Nd6 -44.63(4) . .
Se27 Na1B Se27 Nd6 -44.63(4) 2_556 .
Se25 Na1B Se27 Nd6 -109.81(12) 2_556 .
Se25 Na1B Se27 Nd6 17.74(14) . .
N9B Na1B Se27 Nd6 75.3(3) 2_556 .
N9B Na1B Se27 Nd6 -174.56(14) . .
Nd5 Se27 C37B C42B 153.5(2) . .
Nd6 Se27 C37B C42B -108.3(2) . .
Na1B Se27 C37B C42B 28.5(2) . .
Nd5 Se27 C37B C38B -26.5(2) . .
Nd6 Se27 C37B C38B 71.7(2) . .
Na1B Se27 C37B C38B -151.6(2) . .
C42B C37B C38B C39B -0.01(6) . .
Se27 C37B C38B C39B 180.00(4) . .
C37B C38B C39B C40B 0.00(9) . .
C38B C39B C40B C41B 0.00(12) . .
C39B C40B C41B C42B 0.00(14) . .
C38B C37B C42B C41B 0.01(9) . .
Se27 C37B C42B C41B 180.00(5) . .
C40B C41B C42B C37B 0.00(13) . .
N7 Nd7 Se18 C43A -62.82(10) . .
Se8 Nd7 Se18 C43A -135.11(8) 2_556 .
Se3 Nd7 Se18 C43A 117.97(11) 2_556 .
Se9 Nd7 Se18 C43A 68.57(8) . .
Se28 Nd7 Se18 C43A 10.62(19) . .
Se26 Nd7 Se18 C43A 6.41(9) . .
Se16 Nd7 Se18 C43A 7.28(9) . .
Se2 Nd7 Se18 C43A 147.59(8) . .
N7 Nd7 Se18 Nd8 -166.69(7) . .
Se8 Nd7 Se18 Nd8 121.02(4) 2_556 .
Se3 Nd7 Se18 Nd8 14.10(11) 2_556 .
Se9 Nd7 Se18 Nd8 -35.30(4) . .
Se28 Nd7 Se18 Nd8 -93.25(19) . .
Se26 Nd7 Se18 Nd8 -97.46(5) . .
Se16 Nd7 Se18 Nd8 -96.58(5) . .
Se2 Nd7 Se18 Nd8 43.73(4) . .
N8 Nd8 Se18 C43A 58.20(15) . .
Se6 Nd8 Se18 C43A 118.87(14) . .
Se2 Nd8 Se18 C43A -162.25(15) . .
Se16 Nd8 Se18 C43A -18.73(16) 2_556 .
Se9 Nd8 Se18 C43A -80.68(15) . .
Se26 Nd8 Se18 C43A -18.49(16) 2_556 .
Se3 Nd8 Se18 C43A -123.62(15) . .
Se28 Nd8 Se18 C43A -30.3(2) . .
N8 Nd8 Se18 Nd7 174.10(7) . .
Se6 Nd8 Se18 Nd7 -125.22(4) . .
Se2 Nd8 Se18 Nd7 -46.34(4) . .
Se16 Nd8 Se18 Nd7 97.17(7) 2_556 .
Se9 Nd8 Se18 Nd7 35.23(4) . .
Se26 Nd8 Se18 Nd7 97.41(7) 2_556 .
Se3 Nd8 Se18 Nd7 -7.72(11) . .
Se28 Nd8 Se18 Nd7 85.6(2) . .
Nd7 Se18 C43A C48A 151.7(2) . .
Nd8 Se18 C43A C48A -113.3(2) . .
Nd7 Se18 C43A C44A -28.3(2) . .
Nd8 Se18 C43A C44A 66.7(2) . .
C48A C43A C44A C45A 0.00(6) . .
Se18 C43A C44A C45A 180.00(4) . .
C43A C44A C45A C46A 0.01(10) . .
C44A C45A C46A C47A -0.01(13) . .
C45A C46A C47A C48A 0.00(13) . .
C44A C43A C48A C47A 0.00(9) . .
Se18 C43A C48A C47A 180.00(6) . .
C46A C47A C48A C43A 0.00(13) . .
Se10 Na1B N9B C93B -97.3(4) . .
Se27 Na1B N9B C93B -170.9(4) 2_556 .
Se27 Na1B N9B C93B -39.3(4) . .
Se25 Na1B N9B C93B -108.0(4) 2_556 .
Se25 Na1B N9B C93B 31.7(12) . .
N9B Na1B N9B C93B 82.7(4) 2_556 .
Se10 Na1B N9B C89B 105.5(2) . .
Se27 Na1B N9B C89B 31.9(4) 2_556 .
Se27 Na1B N9B C89B 163.5(2) . .
Se25 Na1B N9B C89B 94.8(2) 2_556 .
Se25 Na1B N9B C89B -125.5(10) . .
N9B Na1B N9B C89B -74.5(2) 2_556 .
C93B N9B C89B C90B 2.3(5) . .
Na1B N9B C89B C90B 159.9(3) . .
N9B C89B C90B C91B -7.5(5) . .
C89B C90B C91B C92B 4.3(6) . .
C90B C91B C92B C93B 3.6(7) . .
C89B N9B C93B C92B 6.1(7) . .
Na1B N9B C93B C92B -151.5(4) . .
C91B C92B C93B N9B -9.1(8) . .
C98B N10B C94B C95B 5.9(6) . .
N10B C94B C95B C96B -7.2(6) . .
C94B C95B C96B C97B 8.0(6) . .
C95B C96B C97B C98B -7.7(7) . .
C94B N10B C98B C97B -5.3(9) . .
C96B C97B C98B N10B 6.2(9) . .
C115 N11A C111 C112 -6.3(8) . .
N11A C111 C112 C113 -1.5(7) . .
C111 C112 C113 C114 6.5(7) . .
C112 C113 C114 C115 -3.5(8) . .
C111 N11A C115 C114 9.4(11) . .
C113 C114 C115 N11A -4.8(11) . .
C215 N11B C211 C212 -2.3(5) . .
N11B C211 C212 C213 8.2(4) . .
C211 C212 C213 C214 -4.3(5) . .
C212 C213 C214 C215 -4.8(6) . .
C211 N11B C215 C214 -7.4(7) . .
C213 C214 C215 N11B 11.1(7) . .
C125 N12A C121 C122 -4.9(5) . .
N12A C121 C122 C123 10.3(6) . .
C121 C122 C123 C124 -4.6(7) . .
C122 C123 C124 C125 -5.7(6) . .
C121 N12A C125 C124 -6.1(6) . .
C123 C124 C125 N12A 11.4(6) . .
C225 N12B C221 C222 8.1(4) . .
N12B C221 C222 C223 -7.2(4) . .
C221 C222 C223 C224 6.7(4) . .
C222 C223 C224 C225 -7.3(5) . .
C221 N12B C225 C224 -8.4(6) . .
C223 C224 C225 N12B 8.2(7) . .
C135 N13A C131 C132 1.0(9) . .
N13A C131 C132 C133 7.7(9) . .
C131 C132 C133 C134 -7.4(12) . .
C132 C133 C134 C135 -1.0(14) . .
C131 N13A C135 C134 -10.0(13) . .
C133 C134 C135 N13A 10.2(14) . .
C235 N13B C231 C232 8.3(9) . .
N13B C231 C232 C233 -3.8(7) . .
C231 C232 C233 C234 -5.4(6) . .
C232 C233 C234 C235 9.6(8) . .
C231 N13B C235 C234 -3.9(11) . .
C233 C234 C235 N13B -4.8(12) . .
C145 N14 C141 C142 9.0(8) . .
N14 C141 C142 C143 -3.9(8) . .
C141 C142 C143 C144 -5.5(8) . .
C142 C143 C144 C145 9.3(9) . .
C141 N14 C145 C144 -5.0(11) . .
C143 C144 C145 N14 -3.8(12) . .
